data_7132922
loop_
_publ_author_name
'Elsayed Moussa, Mehdi'
'Shelyganov, Pavel A.'
'Seidl, Michael'
'Zimmermann, Lisa'
'Scheer, Manfred'

_publ_section_title
;
 Supramolecular compounds assembled from the heteroleptic tetrahedral
 complex
 [{CpMo(CO)<sub>2</sub>}<sub>2</sub>(&#x3bc;,&#x3b7;<sup>2</sup>-AsSb)]
 and metal salts.
;
_journal_issue 35
_journal_name_full 'Chemical communications (Cambridge, England)'
_journal_page_first 4703
_journal_page_last 4706
_journal_paper_doi 10.1039/d4cc01001a
_journal_volume 60
_journal_year 2024
_chemical_formula_moiety 'C56 H40 Ag2 As4 Mo8 O16 Sb4, 2(Al C36 F46 O3), C H2 Cl2'
_chemical_formula_sum 'C129 H42 Ag2 Al2 As4 Cl2 F92 Mo8 O22 Sb4'
_chemical_formula_weight 5586.42
_space_group_crystal_system monoclinic
_space_group_IT_number 14
_space_group_name_Hall '-P 2yn'
_space_group_name_H-M_alt 'P 1 21/n 1'
_atom_sites_solution_hydrogens geom
_atom_sites_solution_primary dual
_audit_creation_date 2020-06-26
_audit_creation_method
;
Olex2 1.3-alpha
(compiled 2020.05.22 svn.r1d9e7f8d for OlexSys, GUI svn.r6115)
;
_audit_update_record
;
2024-02-01 deposited with the CCDC.	2024-04-04 downloaded from the CCDC.
;
_cell_angle_alpha 90
_cell_angle_beta 91.7040(10)
_cell_angle_gamma 90
_cell_formula_units_Z 4
_cell_length_a 11.46640(10)
_cell_length_b 40.5323(3)
_cell_length_c 33.5837(2)
_cell_measurement_reflns_used 41228
_cell_measurement_temperature 123(1)
_cell_measurement_theta_max 71.5150
_cell_measurement_theta_min 4.0900
_cell_volume 15601.4(2)
_computing_cell_refinement 'CrysAlisPro 1.171.41.54a (Rigaku OD, 2020)'
_computing_data_collection 'CrysAlisPro 1.171.41.54a (Rigaku OD, 2020)'
_computing_data_reduction 'CrysAlisPro 1.171.41.54a (Rigaku OD, 2020)'
_computing_molecular_graphics 'Olex2 1.3-alpha (Dolomanov et al., 2009)'
_computing_publication_material 'Olex2 1.3-alpha (Dolomanov et al., 2009)'
_computing_structure_refinement 'SHELXL 2018/3 (Sheldrick, 2015)'
_computing_structure_solution 'SHELXT  (Sheldrick, 2015)'
_diffrn_ambient_temperature 123(1)
_diffrn_detector 'CCD plate'
_diffrn_detector_area_resol_mean 5.2548
_diffrn_detector_type AtlasS2
_diffrn_measured_fraction_theta_full 0.992
_diffrn_measured_fraction_theta_max 0.971
_diffrn_measurement_details
;
List of Runs (angles in degrees, time in seconds):

  # Type    Start    End  Width  t~exp~   \w     \q     \k     \f   Frames
#--------------------------------------------------------------------------
  1  \w    -38.00  43.00   0.50    7.50    --   39.90 -38.00  60.00  162
  2  \w    -43.00  27.00   0.50    7.50    --   39.90 -19.00   0.00  140
  3  \w    -20.00  81.00   0.50    7.50    --   39.90 -99.00 -30.00  202
  4  \w     24.00 105.00   0.50   25.00    --  105.16 -77.00 -90.00  162
  5  \w     39.00 130.00   0.50   25.00    --  105.16 178.00-150.00  182
  6  \w     20.00  80.00   0.50   25.00    --  105.16 -95.00 -90.00  120
  7  \w     80.00 178.00   0.50   25.00    --  105.16  77.00   0.00  196
  8  \w     20.00  80.00   0.50   25.00    --  105.16 -95.00   0.00  120
  9  \w     29.00  71.00   0.50   25.00    --  105.16 -61.00 -60.00   84
 10  \w     84.00 174.00   0.50   25.00    --  105.16  77.00  60.00  180
;
_diffrn_measurement_device 'four-circle diffractometer'
_diffrn_measurement_device_type 'Xcalibur, AtlasS2, Gemini ultra'
_diffrn_measurement_method '\w scans'
_diffrn_orient_matrix_type 'CrysAlisPro convention (1999,Acta A55,543-557)'
_diffrn_orient_matrix_UB_11 -0.0162395000
_diffrn_orient_matrix_UB_12 0.0239463000
_diffrn_orient_matrix_UB_13 0.0349899000
_diffrn_orient_matrix_UB_21 -0.0765009000
_diffrn_orient_matrix_UB_22 -0.0257298000
_diffrn_orient_matrix_UB_23 0.0206780000
_diffrn_orient_matrix_UB_31 0.1093128000
_diffrn_orient_matrix_UB_32 -0.0144644000
_diffrn_orient_matrix_UB_33 0.0213152000
_diffrn_radiation_monochromator mirror
_diffrn_radiation_probe x-ray
_diffrn_radiation_type 'Cu K\a'
_diffrn_radiation_wavelength 1.54184
_diffrn_reflns_av_R_equivalents 0.0333
_diffrn_reflns_av_unetI/netI 0.0406
_diffrn_reflns_Laue_measured_fraction_full 0.992
_diffrn_reflns_Laue_measured_fraction_max 0.971
_diffrn_reflns_limit_h_max 14
_diffrn_reflns_limit_h_min -12
_diffrn_reflns_limit_k_max 44
_diffrn_reflns_limit_k_min -48
_diffrn_reflns_limit_l_max 36
_diffrn_reflns_limit_l_min -40
_diffrn_reflns_number 66428
_diffrn_reflns_point_group_measured_fraction_full 0.992
_diffrn_reflns_point_group_measured_fraction_max 0.971
_diffrn_reflns_theta_full 67.684
_diffrn_reflns_theta_max 71.725
_diffrn_reflns_theta_min 3.419
_diffrn_source 'fine-focus sealed X-ray tube'
_diffrn_source_type 'Enhance Ultra (Cu) X-ray Source'
_exptl_absorpt_coefficient_mu 15.419
_exptl_absorpt_correction_T_max 0.233
_exptl_absorpt_correction_T_min 0.091
_exptl_absorpt_correction_type analytical
_exptl_absorpt_process_details
;
CrysAlisPro 1.171.41.54a (Rigaku Oxford Diffraction, 2020)
Analytical numeric absorption correction using a multifaceted crystal
			model based on expressions derived by R.C. Clark & J.S. Reid.
(Clark, R. C. & Reid, J. S. (1995). Acta Cryst. A51, 887-897)
Empirical absorption correction using spherical harmonics,
 implemented in SCALE3 ABSPACK scaling algorithm.
;
_exptl_crystal_colour 'clear dark red'
_exptl_crystal_colour_lustre clear
_exptl_crystal_colour_modifier dark
_exptl_crystal_colour_primary red
_exptl_crystal_density_diffrn 2.378
_exptl_crystal_description block
_exptl_crystal_F_000 10584
_exptl_crystal_size_max 0.265
_exptl_crystal_size_mid 0.221
_exptl_crystal_size_min 0.181
_refine_diff_density_max 1.699
_refine_diff_density_min -1.811
_refine_diff_density_rms 0.143
_refine_ls_extinction_method none
_refine_ls_goodness_of_fit_ref 1.072
_refine_ls_hydrogen_treatment constr
_refine_ls_matrix_type full
_refine_ls_number_parameters 2548
_refine_ls_number_reflns 29653
_refine_ls_number_restraints 164
_refine_ls_restrained_S_all 1.075
_refine_ls_R_factor_all 0.0441
_refine_ls_R_factor_gt 0.0414
_refine_ls_shift/su_max 0.003
_refine_ls_shift/su_mean 0.000
_refine_ls_structure_factor_coef Fsqd
_refine_ls_weighting_details 'w=1/[\s^2^(Fo^2^)+(0.0700P)^2^+22.3482P] where P=(Fo^2^+2Fc^2^)/3'
_refine_ls_weighting_scheme calc
_refine_ls_wR_factor_gt 0.1114
_refine_ls_wR_factor_ref 0.1137
_reflns_Friedel_coverage 0.000
_reflns_number_gt 27646
_reflns_number_total 29653
_reflns_threshold_expression 'I > 2\s(I)'
_cod_data_source_file d4cc01001a2.cif
_cod_data_source_block psh_141_mp_abs_ana
_cod_depositor_comments 'Adding full bibliography for 7132918--7132923.cif.'
_cod_database_code 7132922
_shelx_shelxl_version_number 2018/3
_chemical_oxdiff_formula C129H42Ag2Al2As4Cl2F92Mo8O22Sb4
_shelx_space_group_comment
;
The symmetry employed for this shelxl refinement is uniquely defined
by the following loop, which should always be used as a source of
symmetry information in preference to the above space-group names.
They are only intended as comments.
;
_reflns_odcompleteness_completeness 99.28
_reflns_odcompleteness_iscentric 1
_reflns_odcompleteness_theta 66.97
_olex2_refinement_description
;
1. Fixed Uiso
 At 1.2 times of:
  All C(H) groups, All C(H,H) groups
2. Restrained distances
 Sb4B-As4B \\sim Sb4A-As4A
 with sigma of 0.02
 Sb1B-As1B \\sim Sb1A-As1A
 with sigma of 0.02
3. Uiso/Uaniso restraints and constraints
As2A \\sim Sb2B \\sim Sb2A \\sim As2B: within 2.7A with sigma of 0.001 and
sigma for terminal atoms of 0.01 within 2.7A
As4A \\sim Sb4B \\sim Sb4A \\sim As4B: within 2.7A with sigma of 0.005 and
sigma for terminal atoms of 0.01 within 2.7A
C7A \\sim C7B \\sim C6B: within 1.7A with sigma of 0.01 and sigma for terminal
atoms of 0.02 within 1.7A
Sb3A \\sim As3A \\sim As3B \\sim Sb3B: within 2.7A with sigma of 0.001 and
sigma for terminal atoms of 0.01 within 2.7A
Ag2A \\sim Ag2B: within 2.7A with sigma of 0.01 and sigma for terminal atoms of
0.02 within 2.7A
As1A \\sim Sb1B \\sim As1B \\sim Sb1A: within 2.7A with sigma of 0.01 and sigma
for terminal atoms of 0.02 within 2.7A
4. Others
 Fixed Sof: Sb1A(0.8) Sb4A(0.86) Sb3A(0.72) Ag2A(0.62) Sb2A(0.65) As2A(0.65)
 As3A(0.72) As4A(0.86) As1A(0.8) Sb2B(0.35) As2B(0.35) As3B(0.28) Sb3B(0.28)
 O1A(0.53) C7A(0.53) H7A(0.53) C1A(0.53) C5A(0.53) H5A(0.53) C3A(0.53)
 H3A(0.53) C6A(0.53) H6A(0.53) C4A(0.53) H4A(0.53) C6B(0.47) H6B(0.47)
 C3B(0.47) H3B(0.47) C5B(0.47) H5B(0.47) C4B(0.47) H4B(0.47) O1B(0.47)
 O2A(0.53) C7B(0.47) H7B(0.47) C1B(0.47) C2B(0.47) O2B(0.47) C2A(0.53)
 As1B(0.2) Sb1B(0.2) Ag2B(0.38) As4B(0.14) Sb4B(0.14)
5.a Secondary CH2 refined with riding coordinates:
 C129(H12A,H12B)
5.b Aromatic/amide H refined with riding coordinates:
 C17(H17), C56(H56), C48(H48), C25(H25), C53(H53), C26(H26), C18(H18),
 C20(H20), C31(H31), C54(H54), C24(H24), C28(H28), C49(H49), C27(H27), C21(H21),
  C52(H52), C55(H55), C46(H46), C45(H45), C19(H19), C47(H47), C32(H32),
 C35(H35), C41(H41), C14(H14), C39(H39), C33(H33), C38(H38), C13(H13), C42(H42),
  C34(H34), C40(H40), C12(H12), C11(H11), C10(H10), C7A(H7A), C5A(H5A),
 C3A(H3A), C6A(H6A), C4A(H4A), C6B(H6B), C3B(H3B), C5B(H5B), C4B(H4B), C7B(H7B)
;
_olex2_submission_special_instructions 'No special instructions were received'
_oxdiff_exptl_absorpt_empirical_details
;
Empirical correction (ABSPACK) includes:
- Absorption correction using spherical harmonics
- Frame scaling
;
_oxdiff_exptl_absorpt_empirical_full_max 1.904
_oxdiff_exptl_absorpt_empirical_full_min 0.602

loop_
_space_group_symop_operation_xyz
'x, y, z'
'-x+1/2, y+1/2, -z+1/2'
'-x, -y, -z'
'x-1/2, -y-1/2, z-1/2'

loop_
_atom_site_label
_atom_site_type_symbol
_atom_site_fract_x
_atom_site_fract_y
_atom_site_fract_z
_atom_site_U_iso_or_equiv
_atom_site_adp_type
_atom_site_occupancy
_atom_site_site_symmetry_order
_atom_site_calc_flag
_atom_site_refinement_flags_posn
_atom_site_refinement_flags_adp
_atom_site_refinement_flags_occupancy
_atom_site_disorder_assembly
_atom_site_disorder_group
Sb1A Sb -0.02850(14) 0.69078(5) 0.26708(6) 0.0213(3) Uani 0.8 1 d D U P A 1
Sb4A Sb -0.22023(8) 0.57420(2) 0.23768(3) 0.02318(16) Uani 0.86 1 d D U P A 1
Mo4 Mo 0.34208(3) 0.59248(2) 0.16434(2) 0.01734(7) Uani 1 1 d . . . . .
Sb3A Sb 0.17262(15) 0.59804(5) 0.32341(6) 0.0212(2) Uani 0.72 1 d . U P A 1
Mo3 Mo 0.29474(3) 0.66222(2) 0.13134(2) 0.01782(7) Uani 1 1 d . . . . .
Mo8 Mo -0.12134(3) 0.52813(2) 0.18917(2) 0.01838(8) Uani 1 1 d . . . . .
Mo6 Mo 0.19953(3) 0.62746(2) 0.39836(2) 0.01949(8) Uani 1 1 d . . . . .
Mo7 Mo -0.11863(3) 0.52276(2) 0.28105(2) 0.01886(8) Uani 1 1 d . . . . .
Ag2A Ag 0.1798(4) 0.64734(9) 0.26228(10) 0.0271(5) Uani 0.62 1 d . U P A 1
Sb2A Sb 0.1493(2) 0.63154(8) 0.18093(9) 0.0223(3) Uani 0.65 1 d . U P A 1
Mo2 Mo -0.12855(3) 0.73663(2) 0.21822(2) 0.01917(8) Uani 1 1 d . . . . .
Mo5 Mo 0.39211(3) 0.58936(2) 0.35594(2) 0.02223(8) Uani 1 1 d . . . . .
Ag1 Ag -0.05347(4) 0.62717(2) 0.23478(2) 0.03520(9) Uani 1 1 d . . . . .
Mo1 Mo -0.25803(3) 0.70344(2) 0.28721(2) 0.02601(9) Uani 1 1 d . . . . .
As2A As 0.3699(4) 0.64843(14) 0.20656(16) 0.0251(5) Uani 0.65 1 d . U P A 1
As3A As 0.2980(2) 0.64924(11) 0.33500(13) 0.0219(3) Uani 0.72 1 d . U P A 1
As4A As -0.0027(3) 0.56503(13) 0.24101(17) 0.0209(4) Uani 0.86 1 d D U P A 1
As1A As -0.2095(3) 0.67308(7) 0.21889(10) 0.0277(6) Uani 0.8 1 d D U P A 1
Al2 Al -0.14529(10) 0.63030(3) -0.06677(4) 0.0150(2) Uani 1 1 d . . . . .
Al1 Al 0.30215(10) 0.37806(3) 0.40441(4) 0.0155(2) Uani 1 1 d . . . . .
Cl1 Cl 0.15765(12) 0.73315(4) 0.35067(5) 0.0449(3) Uani 1 1 d . . . . .
Cl2 Cl 0.2921(2) 0.74129(8) 0.27999(8) 0.0873(8) Uani 1 1 d . . . . .
F47 F -0.0074(2) 0.63451(6) -0.08127(7) 0.0185(5) Uani 1 1 d . . . . .
F18 F 0.0644(2) 0.40025(7) 0.28320(8) 0.0231(5) Uani 1 1 d . . . . .
F17 F 0.1212(2) 0.42107(7) 0.34062(8) 0.0207(5) Uani 1 1 d . . . . .
F11 F 0.1750(2) 0.47725(7) 0.39479(8) 0.0205(5) Uani 1 1 d . . . . .
F10 F 0.1871(2) 0.49497(6) 0.45589(8) 0.0220(5) Uani 1 1 d . . . . .
F12 F 0.3513(2) 0.45001(7) 0.36798(7) 0.0207(5) Uani 1 1 d . . . . .
F9 F -0.0300(2) 0.48652(7) 0.43286(8) 0.0245(5) Uani 1 1 d . . . . .
F1 F 0.4388(2) 0.38800(6) 0.39291(8) 0.0199(5) Uani 1 1 d . . . . .
F92 F -0.0114(2) 0.57048(7) -0.10234(7) 0.0215(5) Uani 1 1 d . . . . .
F4 F 0.0744(2) 0.38942(7) 0.46972(8) 0.0258(6) Uani 1 1 d . . . . .
F2 F 0.2326(2) 0.45393(7) 0.51468(8) 0.0264(6) Uani 1 1 d . . . . .
F20 F 0.0040(2) 0.37170(7) 0.37867(8) 0.0244(5) Uani 1 1 d . . . . .
F79 F -0.1387(2) 0.52515(7) -0.07586(9) 0.0280(6) Uani 1 1 d . . . . .
F87 F -0.1118(2) 0.60295(7) 0.03078(8) 0.0257(6) Uani 1 1 d . . . . .
F40 F 0.4034(3) 0.33945(8) 0.51965(8) 0.0304(6) Uani 1 1 d . . . . .
F57 F -0.2402(2) 0.70930(7) -0.08192(8) 0.0273(6) Uani 1 1 d . . . . .
F3 F 0.2960(2) 0.40476(7) 0.49991(8) 0.0243(5) Uani 1 1 d . . . . .
F62 F 0.0503(2) 0.64924(7) -0.00249(8) 0.0247(6) Uani 1 1 d . . . . .
F8 F 0.0012(2) 0.43756(7) 0.40893(8) 0.0254(6) Uani 1 1 d . . . . .
F91 F 0.2084(2) 0.57978(8) -0.11736(8) 0.0316(6) Uani 1 1 d . . . . .
F88 F 0.0913(2) 0.56702(8) 0.03658(8) 0.0269(6) Uani 1 1 d . . . . .
F72 F -0.2389(2) 0.57215(7) -0.13205(8) 0.0251(6) Uani 1 1 d . . . . .
F32 F 0.2929(2) 0.29478(7) 0.39286(9) 0.0287(6) Uani 1 1 d . . . . .
F77 F -0.0889(2) 0.68435(7) -0.13455(8) 0.0259(6) Uani 1 1 d . . . . .
F69 F -0.4227(2) 0.59988(8) -0.09395(8) 0.0284(6) Uani 1 1 d . . . . .
F78 F -0.1040(2) 0.50882(7) -0.01520(9) 0.0284(6) Uani 1 1 d . . . . .
F86 F -0.1079(2) 0.55025(8) 0.04456(8) 0.0296(6) Uani 1 1 d . . . . .
F31 F 0.2369(3) 0.43391(8) 0.27518(9) 0.0318(6) Uani 1 1 d . . . . .
F64 F -0.2866(2) 0.68565(8) -0.16740(9) 0.0314(6) Uani 1 1 d . . . . .
F42 F 0.5033(2) 0.37652(8) 0.46988(8) 0.0289(6) Uani 1 1 d . . . . .
F33 F 0.3256(3) 0.26138(7) 0.44314(10) 0.0316(6) Uani 1 1 d . . . . .
F71 F -0.3215(2) 0.58500(8) -0.18944(9) 0.0301(6) Uani 1 1 d . . . . .
F13 F 0.5670(2) 0.46603(8) 0.35380(9) 0.0306(6) Uani 1 1 d . . . . .
F6 F 0.0050(3) 0.46690(8) 0.50594(9) 0.0301(6) Uani 1 1 d . . . . .
F41 F 0.4090(3) 0.28664(8) 0.50955(9) 0.0325(7) Uani 1 1 d . . . . .
F66 F -0.4524(2) 0.66885(8) -0.11798(9) 0.0325(6) Uani 1 1 d . . . . .
F63 F -0.3345(2) 0.64676(9) -0.20927(8) 0.0318(7) Uani 1 1 d . . . . .
F25 F 0.1533(3) 0.34521(8) 0.26090(8) 0.0295(6) Uani 1 1 d . . . . .
F49 F -0.0778(2) 0.67761(8) 0.04483(8) 0.0310(6) Uani 1 1 d . . . . .
F39 F 0.1769(3) 0.34221(8) 0.51407(9) 0.0315(6) Uani 1 1 d . . . . .
F89 F 0.3099(2) 0.57236(8) 0.01872(9) 0.0293(6) Uani 1 1 d . . . . .
F74 F 0.1005(3) 0.58704(9) -0.22158(9) 0.0372(7) Uani 1 1 d . . . . .
F48 F -0.1141(3) 0.72914(8) 0.03186(9) 0.0337(7) Uani 1 1 d . . . . .
F50 F -0.2991(3) 0.66113(8) 0.04103(9) 0.0337(7) Uani 1 1 d . . . . .
F56 F -0.2188(3) 0.74665(7) -0.03506(10) 0.0338(6) Uani 1 1 d . . . . .
F27 F 0.4345(2) 0.34181(8) 0.33439(10) 0.0321(6) Uani 1 1 d . . . . .
F58 F -0.0485(3) 0.74671(8) -0.07616(10) 0.0353(7) Uani 1 1 d . . . . .
F21 F -0.0869(3) 0.34999(8) 0.28196(9) 0.0322(7) Uani 1 1 d . . . . .
F22 F -0.1251(2) 0.32821(8) 0.33910(9) 0.0328(7) Uani 1 1 d . . . . .
F35 F 0.1004(2) 0.31924(7) 0.43255(9) 0.0299(6) Uani 1 1 d . . . . .
F5 F 0.0794(3) 0.40914(8) 0.52974(9) 0.0317(6) Uani 1 1 d . . . . .
F73 F -0.1107(3) 0.57882(8) -0.19726(9) 0.0304(6) Uani 1 1 d . . . . .
F81 F -0.3516(2) 0.54445(8) -0.06011(10) 0.0321(7) Uani 1 1 d . . . . .
F23 F 0.0857(3) 0.30639(7) 0.35032(9) 0.0317(6) Uani 1 1 d . . . . .
F59 F 0.1648(3) 0.75030(9) -0.09811(10) 0.0427(8) Uani 1 1 d . . . . .
F46 F 0.5082(3) 0.26960(8) 0.41024(10) 0.0348(7) Uani 1 1 d . . . . .
F26 F 0.2595(3) 0.31537(8) 0.30159(10) 0.0343(7) Uani 1 1 d . . . . .
F61 F 0.2645(2) 0.65483(10) -0.02565(10) 0.0382(7) Uani 1 1 d . . . . .
F51 F -0.2673(3) 0.70368(9) 0.07924(9) 0.0384(7) Uani 1 1 d . . . . .
F16 F 0.4433(3) 0.45598(9) 0.50751(8) 0.0320(7) Uani 1 1 d . . . . .
O20 O -0.1734(3) 0.65951(8) -0.02989(9) 0.0185(6) Uani 1 1 d . . . . .
F67 F -0.5385(3) 0.61120(9) -0.19003(10) 0.0397(8) Uani 1 1 d . . . . .
F85 F -0.3398(2) 0.59590(8) 0.00341(10) 0.0333(7) Uani 1 1 d . . . . .
F34 F 0.1052(3) 0.26598(8) 0.42675(11) 0.0383(7) Uani 1 1 d . . . . .
O18 O 0.2279(3) 0.36207(8) 0.36272(9) 0.0181(6) Uani 1 1 d . . . . .
F7 F -0.1010(2) 0.42962(8) 0.47571(10) 0.0343(7) Uani 1 1 d . . . . .
F80 F -0.3172(3) 0.49522(8) -0.03741(11) 0.0382(7) Uani 1 1 d . . . . .
O17 O 0.2297(2) 0.41343(8) 0.42040(9) 0.0175(6) Uani 1 1 d . . . . .
F82 F -0.3029(3) 0.51468(9) 0.03584(11) 0.0417(8) Uani 1 1 d . . . . .
F54 F -0.4004(2) 0.67766(9) -0.03669(10) 0.0356(7) Uani 1 1 d . . . . .
O21 O -0.2382(2) 0.63751(8) -0.10795(9) 0.0192(6) Uani 1 1 d . . . . .
F24 F 0.0334(3) 0.29650(8) 0.28888(10) 0.0379(7) Uani 1 1 d . . . . .
O22 O -0.1678(2) 0.59062(8) -0.04833(9) 0.0171(6) Uani 1 1 d . . . . .
F19 F -0.1008(2) 0.39776(8) 0.33384(9) 0.0315(6) Uani 1 1 d . . . . .
O8 O 0.2805(3) 0.55561(9) 0.24266(10) 0.0276(7) Uani 1 1 d . . . . .
F84 F -0.3048(3) 0.57511(10) 0.06224(10) 0.0426(8) Uani 1 1 d . . . . .
O19 O 0.3037(3) 0.34927(8) 0.44300(9) 0.0191(6) Uani 1 1 d . . . . .
F65 F -0.5181(2) 0.67437(9) -0.17887(10) 0.0372(7) Uani 1 1 d . . . . .
F36 F 0.0346(3) 0.29421(9) 0.49985(12) 0.0432(8) Uani 1 1 d . . . . .
F76 F 0.1233(3) 0.69044(9) -0.15887(10) 0.0391(8) Uani 1 1 d . . . . .
F90 F 0.3751(2) 0.57916(9) -0.05774(10) 0.0378(7) Uani 1 1 d . . . . .
F38 F 0.2318(3) 0.30164(9) 0.55249(10) 0.0397(8) Uani 1 1 d . . . . .
F37 F 0.1720(3) 0.25721(8) 0.50082(11) 0.0416(8) Uani 1 1 d . . . . .
F30 F 0.4352(3) 0.45619(10) 0.25186(11) 0.0474(9) Uani 1 1 d . . . . .
F14 F 0.7240(3) 0.47797(11) 0.41437(11) 0.0452(9) Uani 1 1 d . . . . .
F70 F -0.4742(3) 0.56468(8) -0.13976(11) 0.0403(8) Uani 1 1 d . . . . .
F68 F -0.6073(2) 0.62285(9) -0.13191(11) 0.0404(8) Uani 1 1 d . . . . .
F83 F -0.4516(3) 0.54010(10) 0.00787(12) 0.0461(9) Uani 1 1 d . . . . .
F60 F 0.3288(3) 0.70532(11) -0.07351(11) 0.0482(9) Uani 1 1 d . . . . .
F15 F 0.6557(3) 0.47150(10) 0.49104(10) 0.0418(8) Uani 1 1 d . . . . .
F55 F -0.4339(3) 0.73022(9) -0.04482(11) 0.0432(8) Uani 1 1 d . . . . .
F45 F 0.7304(3) 0.27647(12) 0.39853(12) 0.0534(10) Uani 1 1 d . . . . .
F75 F 0.2229(3) 0.64282(11) -0.20398(10) 0.0434(9) Uani 1 1 d . . . . .
F52 F -0.3585(3) 0.74448(9) 0.02751(11) 0.0439(8) Uani 1 1 d . . . . .
O7 O 0.1317(3) 0.56038(11) 0.11723(11) 0.0375(9) Uani 1 1 d . . . . .
O10 O 0.5035(3) 0.59675(12) 0.27259(10) 0.0376(9) Uani 1 1 d . . . . .
F43 F 0.7210(3) 0.38424(11) 0.45026(9) 0.0479(10) Uani 1 1 d . . . . .
O3 O -0.3647(3) 0.74073(11) 0.16843(13) 0.0381(9) Uani 1 1 d . . . . .
O15 O 0.1418(3) 0.50795(10) 0.18512(13) 0.0354(8) Uani 1 1 d . . . . .
O11 O 0.0748(3) 0.55936(10) 0.40950(11) 0.0343(8) Uani 1 1 d . . . . .
O16 O -0.0975(4) 0.59025(11) 0.13439(13) 0.0421(10) Uani 1 1 d . . . . .
F28 F 0.6324(3) 0.36605(10) 0.31049(14) 0.0520(10) Uani 1 1 d . . . . .
F29 F 0.6385(3) 0.42330(12) 0.26824(13) 0.0551(11) Uani 1 1 d . . . . .
F53 F -0.4730(3) 0.70180(11) 0.03061(12) 0.0474(9) Uani 1 1 d . . . . .
O13 O -0.3863(3) 0.50669(11) 0.27332(13) 0.0389(9) Uani 1 1 d . . . . .
O4 O -0.0210(4) 0.70504(11) 0.14259(12) 0.0419(9) Uani 1 1 d . . . . .
O5 O 0.5657(3) 0.67353(12) 0.13732(14) 0.0428(10) Uani 1 1 d . . . . .
F44 F 0.8450(3) 0.33321(14) 0.42044(12) 0.0623(13) Uani 1 1 d . . . . .
O12 O -0.0358(4) 0.65966(15) 0.36999(15) 0.0556(13) Uani 1 1 d . . . . .
C23 C 0.2963(4) 0.57046(12) 0.21436(14) 0.0218(9) Uani 1 1 d . . . . .
O6 O 0.2573(4) 0.73048(12) 0.17302(15) 0.0491(11) Uani 1 1 d . . . . .
C22 C 0.2027(4) 0.57378(13) 0.13529(14) 0.0249(9) Uani 1 1 d . . . . .
C51 C -0.1020(4) 0.56790(12) 0.15516(15) 0.0269(10) Uani 1 1 d . . . . .
C50 C 0.0471(4) 0.51700(12) 0.18750(14) 0.0254(9) Uani 1 1 d . . . . .
C63 C 0.3795(4) 0.45262(11) 0.43896(13) 0.0175(8) Uani 1 1 d . . . . .
C15 C 0.4673(5) 0.66908(13) 0.13688(15) 0.0291(10) Uani 1 1 d . . . . .
C123 C 0.0227(4) 0.56794(11) -0.03146(13) 0.0171(8) Uani 1 1 d . . . . .
O9 O 0.5672(4) 0.64123(18) 0.39275(15) 0.0672(18) Uani 1 1 d . . . . .
C118 C -0.1594(4) 0.53232(11) -0.03725(14) 0.0206(9) Uani 1 1 d . . . . .
C43 C -0.2884(5) 0.51348(12) 0.27539(16) 0.0284(10) Uani 1 1 d . . . . .
C36 C 0.1200(4) 0.58379(13) 0.40369(13) 0.0234(9) Uani 1 1 d . . . . .
C30 C 0.4584(4) 0.59582(14) 0.30305(15) 0.0281(10) Uani 1 1 d . . . . .
C57 C 0.2533(3) 0.43986(11) 0.44440(12) 0.0157(8) Uani 1 1 d . . . . .
O14 O -0.1659(5) 0.57277(15) 0.34948(15) 0.0602(14) Uani 1 1 d . . . . .
C64 C 0.4200(4) 0.45565(11) 0.40008(13) 0.0175(8) Uani 1 1 d . . . . .
C8 C -0.2811(4) 0.73779(12) 0.18677(15) 0.0265(10) Uani 1 1 d . . . . .
C65 C 0.5336(4) 0.46420(12) 0.39173(14) 0.0233(9) Uani 1 1 d . . . . .
C58 C 0.2243(4) 0.42905(11) 0.48777(13) 0.0212(9) Uani 1 1 d . . . . .
C122 C -0.1493(4) 0.57311(12) 0.01832(14) 0.0230(9) Uani 1 1 d . . . . .
C111 C -0.1185(4) 0.63167(12) -0.16597(13) 0.0203(9) Uani 1 1 d . . . . .
C17 C 0.1415(5) 0.65207(14) 0.08480(14) 0.0295(11) Uani 1 1 d . . . . .
H17 H 0.068317 0.643449 0.092348 0.035 Uiso 1 1 calc R U . . .
C56 C -0.2219(4) 0.47710(12) 0.19043(15) 0.0237(9) Uani 1 1 d . . . . .
H56 H -0.227654 0.464047 0.213788 0.028 Uiso 1 1 calc R U . . .
C9 C -0.0612(4) 0.71577(12) 0.17065(16) 0.0283(10) Uani 1 1 d . . . . .
C127 C 0.1788(4) 0.57506(12) -0.07939(13) 0.0213(9) Uani 1 1 d . . . . .
C48 C -0.0009(4) 0.47584(13) 0.27063(15) 0.0273(10) Uani 1 1 d . . . . .
H48 H 0.016568 0.467983 0.244837 0.033 Uiso 1 1 calc R U . . .
C62 C 0.1647(4) 0.46798(11) 0.43327(13) 0.0171(8) Uani 1 1 d . . . . .
C69 C 0.2092(4) 0.37019(11) 0.32326(13) 0.0181(8) Uani 1 1 d . . . . .
C25 C 0.5098(4) 0.56406(14) 0.17975(16) 0.0301(11) Uani 1 1 d . . . . .
H25 H 0.526636 0.557756 0.206550 0.036 Uiso 1 1 calc R U . . .
C117 C -0.1111(3) 0.56712(11) -0.02551(13) 0.0173(8) Uani 1 1 d . . . . .
C88 C 0.5532(4) 0.35075(13) 0.45213(14) 0.0255(10) Uani 1 1 d . . . . .
C53 C -0.1566(5) 0.49908(15) 0.13198(16) 0.0334(11) Uani 1 1 d . . . . .
H53 H -0.110757 0.503286 0.109422 0.040 Uiso 1 1 calc R U . . .
C26 C 0.5466(4) 0.59359(14) 0.16132(17) 0.0305(11) Uani 1 1 d . . . . .
H26 H 0.592176 0.610522 0.173619 0.037 Uiso 1 1 calc R U . . .
C94 C -0.1479(4) 0.69786(12) 0.02345(14) 0.0230(9) Uani 1 1 d . . . . .
C37 C 0.0502(5) 0.64672(15) 0.37838(16) 0.0336(11) Uani 1 1 d . . . . .
C68 C 0.4647(4) 0.45868(12) 0.46860(14) 0.0226(9) Uani 1 1 d . . . . .
C119 C -0.2918(4) 0.52751(12) -0.03230(16) 0.0268(10) Uani 1 1 d . . . . .
C70 C 0.0997(4) 0.39284(11) 0.32124(13) 0.0187(8) Uani 1 1 d . . . . .
C82 C 0.2885(4) 0.29219(12) 0.43280(15) 0.0254(10) Uani 1 1 d . . . . .
C18 C 0.2388(5) 0.63315(13) 0.07288(14) 0.0316(11) Uani 1 1 d . . . . .
H18 H 0.241900 0.609787 0.070894 0.038 Uiso 1 1 calc R U . . .
C125 C 0.2289(4) 0.57186(12) -0.01114(14) 0.0219(9) Uani 1 1 d . . . . .
C20 C 0.2892(4) 0.68802(13) 0.07054(14) 0.0249(9) Uani 1 1 d . . . . .
H20 H 0.331873 0.707789 0.066668 0.030 Uiso 1 1 calc R U . . .
C124 C 0.1121(4) 0.56879(11) -0.00258(13) 0.0193(8) Uani 1 1 d . . . . .
C128 C 0.0630(4) 0.57085(11) -0.07066(13) 0.0185(8) Uani 1 1 d . . . . .
C126 C 0.2630(4) 0.57521(12) -0.04969(15) 0.0248(9) Uani 1 1 d . . . . .
C105 C -0.2422(4) 0.62949(11) -0.14751(13) 0.0177(8) Uani 1 1 d . . . . .
C95 C -0.2717(4) 0.69309(13) 0.04112(15) 0.0277(10) Uani 1 1 d . . . . .
C116 C -0.0509(4) 0.65949(12) -0.15694(13) 0.0219(9) Uani 1 1 d . . . . .
C75 C 0.3208(4) 0.38539(12) 0.30497(13) 0.0213(9) Uani 1 1 d . . . . .
C98 C -0.2368(4) 0.71413(12) -0.04216(14) 0.0230(9) Uani 1 1 d . . . . .
C59 C 0.0961(4) 0.41691(12) 0.49105(14) 0.0249(9) Uani 1 1 d . . . . .
C29 C 0.5002(5) 0.62357(18) 0.37817(16) 0.0400(14) Uani 1 1 d . . . . .
C71 C -0.0100(4) 0.37660(12) 0.33918(14) 0.0215(9) Uani 1 1 d . . . . .
C93 C -0.1418(4) 0.69139(11) -0.02249(13) 0.0192(8) Uani 1 1 d . . . . .
C31 C 0.4251(6) 0.53451(16) 0.3418(2) 0.0441(15) Uani 1 1 d . . . . .
H31 H 0.422738 0.527088 0.314950 0.053 Uiso 1 1 calc R U . . .
C54 C -0.2625(5) 0.51518(13) 0.14172(16) 0.0307(11) Uani 1 1 d . . . . .
H54 H -0.299845 0.532137 0.126561 0.037 Uiso 1 1 calc R U . . .
C24 C 0.4429(4) 0.54535(14) 0.15096(16) 0.0306(11) Uani 1 1 d . . . . .
H24 H 0.407010 0.524532 0.154998 0.037 Uiso 1 1 calc R U . . .
C28 C 0.4408(5) 0.56413(15) 0.11509(16) 0.0335(12) Uani 1 1 d . . . . .
H28 H 0.402868 0.557795 0.090737 0.040 Uiso 1 1 calc R U . . .
C49 C -0.0990(5) 0.46675(13) 0.29316(15) 0.0289(10) Uani 1 1 d . . . . .
H49 H -0.158779 0.451782 0.284961 0.035 Uiso 1 1 calc R U . . .
C16 C 0.2716(5) 0.70507(13) 0.15911(16) 0.0298(10) Uani 1 1 d . . . . .
C76 C 0.4278(4) 0.36955(13) 0.31322(15) 0.0272(10) Uani 1 1 d . . . . .
C27 C 0.5035(4) 0.59344(15) 0.12146(16) 0.0314(11) Uani 1 1 d . . . . .
H27 H 0.515021 0.610274 0.102297 0.038 Uiso 1 1 calc R U . . .
C106 C -0.3264(4) 0.65444(13) -0.16967(14) 0.0237(9) Uani 1 1 d . . . . .
C74 C 0.1741(4) 0.33781(12) 0.30000(14) 0.0233(9) Uani 1 1 d . . . . .
C112 C -0.0619(4) 0.60772(13) -0.18777(14) 0.0241(9) Uani 1 1 d . . . . .
C99 C -0.0144(4) 0.69880(12) -0.03527(14) 0.0216(9) Uani 1 1 d . . . . .
C87 C 0.4914(4) 0.32176(12) 0.44277(14) 0.0225(9) Uani 1 1 d . . . . .
C21 C 0.1715(4) 0.68569(13) 0.08355(14) 0.0262(10) Uani 1 1 d . . . . .
H21 H 0.122511 0.703661 0.090149 0.031 Uiso 1 1 calc R U . . .
C52 C -0.1325(4) 0.47539(13) 0.16268(16) 0.0285(10) Uani 1 1 d . . . . .
H52 H -0.067309 0.460944 0.164104 0.034 Uiso 1 1 calc R U . . .
C55 C -0.3024(4) 0.50193(13) 0.17722(15) 0.0271(10) Uani 1 1 d . . . . .
H55 H -0.371113 0.508341 0.190296 0.033 Uiso 1 1 calc R U . . .
C113 C 0.0515(4) 0.61144(15) -0.20048(14) 0.0297(11) Uani 1 1 d . . . . .
C61 C 0.0343(4) 0.45876(11) 0.43774(13) 0.0183(8) Uani 1 1 d . . . . .
C46 C 0.0103(5) 0.50401(15) 0.32998(16) 0.0330(11) Uani 1 1 d . . . . .
H46 H 0.036137 0.518336 0.350818 0.040 Uiso 1 1 calc R U . . .
C114 C 0.1142(4) 0.63927(15) -0.19176(14) 0.0292(11) Uani 1 1 d . . . . .
C66 C 0.6140(4) 0.46966(14) 0.42231(16) 0.0287(10) Uani 1 1 d . . . . .
C79 C 0.4342(5) 0.42774(15) 0.27157(15) 0.0323(12) Uani 1 1 d . . . . .
C101 C 0.1373(5) 0.72619(14) -0.07324(15) 0.0304(11) Uani 1 1 d . . . . .
C80 C 0.3292(4) 0.41486(13) 0.28407(14) 0.0259(10) Uani 1 1 d . . . . .
C72 C -0.0416(4) 0.34375(13) 0.31878(14) 0.0244(9) Uani 1 1 d . . . . .
C86 C 0.3520(4) 0.31488(12) 0.49907(14) 0.0239(9) Uani 1 1 d . . . . .
C92 C 0.5560(4) 0.29755(13) 0.42385(15) 0.0277(10) Uani 1 1 d . . . . .
C100 C 0.0233(4) 0.72350(12) -0.06083(15) 0.0256(9) Uani 1 1 d . . . . .
C45 C -0.0922(5) 0.48387(14) 0.32989(16) 0.0339(11) Uani 1 1 d . . . . .
H45 H -0.146014 0.482266 0.350760 0.041 Uiso 1 1 calc R U . . .
C78 C 0.5365(5) 0.41112(17) 0.28002(18) 0.0391(14) Uani 1 1 d . . . . .
C19 C 0.3304(5) 0.65536(14) 0.06448(15) 0.0300(10) Uani 1 1 d . . . . .
H19 H 0.406151 0.649455 0.056245 0.036 Uiso 1 1 calc R U . . .
C47 C 0.0663(4) 0.49884(14) 0.29371(17) 0.0323(11) Uani 1 1 d . . . . .
H47 H 0.136818 0.508973 0.285971 0.039 Uiso 1 1 calc R U . . .
C60 C 0.0064(4) 0.44344(12) 0.47819(15) 0.0248(9) Uani 1 1 d . . . . .
C32 C 0.3301(5) 0.53525(15) 0.36793(19) 0.0409(13) Uani 1 1 d . . . . .
H32 H 0.252891 0.528120 0.361519 0.049 Uiso 1 1 calc R U . . .
C81 C 0.3609(4) 0.32057(12) 0.45300(14) 0.0208(9) Uani 1 1 d . . . . .
C109 C -0.4269(4) 0.59480(13) -0.13328(15) 0.0272(10) Uani 1 1 d . . . . .
C44 C -0.1512(5) 0.55582(15) 0.32308(16) 0.0335(12) Uani 1 1 d . . . . .
C89 C 0.6701(5) 0.35492(17) 0.44319(15) 0.0357(13) Uani 1 1 d . . . . .
C121 C -0.2843(4) 0.57129(15) 0.02248(16) 0.0315(11) Uani 1 1 d . . . . .
C67 C 0.5795(4) 0.46682(14) 0.46092(16) 0.0296(10) Uani 1 1 d . . . . .
C73 C 0.0630(4) 0.32047(12) 0.31497(15) 0.0258(10) Uani 1 1 d . . . . .
C77 C 0.5335(4) 0.38236(16) 0.30069(18) 0.0364(13) Uani 1 1 d . . . . .
C108 C -0.5095(4) 0.62095(14) -0.15243(16) 0.0302(11) Uani 1 1 d . . . . .
C110 C -0.3034(4) 0.59527(12) -0.15131(14) 0.0230(9) Uani 1 1 d . . . . .
C35 C 0.5234(6) 0.5468(2) 0.3631(2) 0.0508(17) Uani 1 1 d . . . . .
H35 H 0.599751 0.549076 0.353172 0.061 Uiso 1 1 calc R U . . .
C104 C 0.0734(4) 0.67594(12) -0.02418(13) 0.0219(9) Uani 1 1 d . . . . .
C83 C 0.1573(4) 0.29230(12) 0.44482(17) 0.0291(11) Uani 1 1 d . . . . .
C103 C 0.1866(4) 0.67820(14) -0.03646(15) 0.0270(10) Uani 1 1 d . . . . .
C102 C 0.2195(4) 0.70321(15) -0.06104(16) 0.0322(11) Uani 1 1 d . . . . .
C120 C -0.3345(4) 0.53816(14) 0.00913(17) 0.0323(11) Uani 1 1 d . . . . .
C41 C 0.3398(5) 0.63366(18) 0.45039(15) 0.0383(14) Uani 1 1 d . . . . .
H41 H 0.412792 0.622593 0.450292 0.046 Uiso 1 1 calc R U . . .
C85 C 0.2261(4) 0.31209(13) 0.51445(16) 0.0286(10) Uani 1 1 d . . . . .
C97 C -0.3621(4) 0.70774(14) -0.02699(17) 0.0310(11) Uani 1 1 d . . . . .
C96 C -0.3677(4) 0.71247(15) 0.01869(18) 0.0337(11) Uani 1 1 d . . . . .
C91 C 0.6746(5) 0.30099(17) 0.41650(16) 0.0369(13) Uani 1 1 d . . . . .
C14 C -0.1614(6) 0.79296(14) 0.2198(2) 0.0478(17) Uani 1 1 d . . . . .
H14 H -0.236336 0.801785 0.213316 0.057 Uiso 1 1 calc R U . . .
C107 C -0.4526(4) 0.65504(13) -0.15406(15) 0.0268(10) Uani 1 1 d . . . . .
C39 C 0.1975(6) 0.67212(17) 0.44070(17) 0.0418(14) Uani 1 1 d . . . . .
H39 H 0.157496 0.691643 0.432641 0.050 Uiso 1 1 calc R U . . .
C115 C 0.0629(4) 0.66330(14) -0.16925(15) 0.0285(10) Uani 1 1 d . . . . .
C33 C 0.3689(6) 0.54832(17) 0.40506(18) 0.0439(15) Uani 1 1 d . . . . .
H33 H 0.323009 0.551744 0.427780 0.053 Uiso 1 1 calc R U . . .
C38 C 0.1479(5) 0.64484(17) 0.46007(15) 0.0382(13) Uani 1 1 d . . . . .
H38 H 0.069217 0.643034 0.467856 0.046 Uiso 1 1 calc R U . . .
C129 C 0.2961(5) 0.74095(16) 0.3324(2) 0.0500(17) Uani 1 1 d . . . . .
H12A H 0.351143 0.723735 0.342180 0.060 Uiso 1 1 calc R U . B 1
H12B H 0.324536 0.762545 0.342510 0.060 Uiso 1 1 calc R U . B 1
C84 C 0.1460(4) 0.28854(13) 0.49021(18) 0.0325(11) Uani 1 1 d . . . . .
C90 C 0.7310(4) 0.32972(19) 0.42673(16) 0.0397(14) Uani 1 1 d . . . . .
C13 C -0.1185(6) 0.78480(17) 0.2577(2) 0.0493(17) Uani 1 1 d . . . . .
H13 H -0.159192 0.787459 0.281714 0.059 Uiso 1 1 calc R U . . .
C42 C 0.2351(5) 0.62080(17) 0.46585(15) 0.0393(14) Uani 1 1 d . . . . .
H42 H 0.225718 0.599797 0.477886 0.047 Uiso 1 1 calc R U . . .
C34 C 0.4882(6) 0.5553(2) 0.4019(2) 0.0512(17) Uani 1 1 d . . . . .
H34 H 0.537480 0.564191 0.422450 0.061 Uiso 1 1 calc R U . . .
C40 C 0.3176(5) 0.66534(17) 0.43532(16) 0.0404(14) Uani 1 1 d . . . . .
H40 H 0.372651 0.679645 0.423670 0.048 Uiso 1 1 calc R U . . .
C12 C -0.0049(5) 0.77194(15) 0.2547(2) 0.0425(15) Uani 1 1 d . . . . .
H12 H 0.043352 0.764154 0.276141 0.051 Uiso 1 1 calc R U . . .
C11 C 0.0243(6) 0.77262(16) 0.2147(2) 0.0508(17) Uani 1 1 d . . . . .
H11 H 0.095985 0.765633 0.204057 0.061 Uiso 1 1 calc R U . . .
C10 C -0.0735(7) 0.78576(16) 0.1928(2) 0.0520(17) Uani 1 1 d . . . . .
H10 H -0.078447 0.789070 0.164784 0.062 Uiso 1 1 calc R U . . .
Sb2B Sb 0.3516(4) 0.64597(15) 0.20818(18) 0.0245(4) Uani 0.35 1 d . U P A 2
As2B As 0.1658(8) 0.6334(3) 0.1814(3) 0.0240(5) Uani 0.35 1 d . U P A 2
As3B As 0.1879(8) 0.6005(2) 0.3260(3) 0.0221(4) Uani 0.28 1 d . U P A 2
Sb3B Sb 0.3171(4) 0.64925(17) 0.3366(2) 0.0226(4) Uani 0.28 1 d . U P A 2
O1A O -0.1124(7) 0.7331(3) 0.3543(3) 0.043(2) Uani 0.53 1 d . . P A 1
C7A C -0.4265(12) 0.7067(4) 0.3215(5) 0.031(3) Uani 0.53 1 d . U P A 1
H7A H -0.424953 0.698097 0.347861 0.037 Uiso 0.53 1 calc R U P A 1
C1A C -0.1650(12) 0.7201(4) 0.3276(4) 0.033(3) Uani 0.53 1 d . . P A 1
C5A C -0.4091(9) 0.7411(3) 0.2675(3) 0.0258(19) Uani 0.53 1 d . . P A 1
H5A H -0.394905 0.759796 0.251278 0.031 Uiso 0.53 1 calc R U P A 1
C3A C -0.4597(14) 0.6899(5) 0.2869(5) 0.030(3) Uani 0.53 1 d . . P A 1
H3A H -0.486704 0.667774 0.286296 0.035 Uiso 0.53 1 calc R U P A 1
C6A C -0.3950(8) 0.7397(3) 0.3098(3) 0.032(2) Uani 0.53 1 d . . P A 1
H6A H -0.369673 0.757070 0.326986 0.038 Uiso 0.53 1 calc R U P A 1
C4A C -0.4486(7) 0.7094(3) 0.2538(3) 0.029(2) Uani 0.53 1 d . . P A 1
H4A H -0.464024 0.703052 0.226951 0.035 Uiso 0.53 1 calc R U P A 1
C6B C -0.4362(17) 0.6856(6) 0.2992(6) 0.036(3) Uani 0.47 1 d . U P A 2
H6B H -0.500630 0.691879 0.282434 0.043 Uiso 0.47 1 calc R U P A 2
C3B C -0.2967(10) 0.6841(3) 0.3502(3) 0.032(2) Uani 0.47 1 d . . P A 2
H3B H -0.251000 0.689156 0.373494 0.038 Uiso 0.47 1 calc R U P A 2
C5B C -0.3627(11) 0.6577(3) 0.2937(4) 0.041(3) Uani 0.47 1 d . . P A 2
H5B H -0.370318 0.642424 0.272364 0.049 Uiso 0.47 1 calc R U P A 2
C4B C -0.2793(14) 0.6561(4) 0.3239(5) 0.035(3) Uani 0.47 1 d . . P A 2
H4B H -0.220731 0.639628 0.327092 0.042 Uiso 0.47 1 calc R U P A 2
O1B O -0.3915(8) 0.7685(3) 0.2639(3) 0.044(2) Uani 0.47 1 d . . P A 2
O2A O -0.2532(7) 0.63072(19) 0.3228(3) 0.0403(18) Uani 0.53 1 d . . P A 1
C7B C -0.3945(14) 0.7028(5) 0.3351(5) 0.033(3) Uani 0.47 1 d . U P A 2
H7B H -0.425779 0.722342 0.346167 0.040 Uiso 0.47 1 calc R U P A 2
C1B C -0.3341(11) 0.7459(3) 0.2707(3) 0.029(2) Uani 0.47 1 d . . P A 2
C2B C -0.1536(9) 0.7354(4) 0.3248(4) 0.020(2) Uani 0.47 1 d . . P A 2
O2B O -0.1076(8) 0.7538(3) 0.3461(3) 0.038(2) Uani 0.47 1 d . . P A 2
C2A C -0.2492(10) 0.6571(3) 0.3089(4) 0.027(2) Uani 0.53 1 d . . P A 1
As1B As -0.0385(12) 0.6854(4) 0.2662(5) 0.030(2) Uani 0.2 1 d D U P A 2
Sb1B Sb -0.2106(7) 0.68036(18) 0.2203(2) 0.0215(10) Uani 0.2 1 d D U P A 2
Ag2B Ag 0.1986(6) 0.64813(15) 0.26509(18) 0.0332(11) Uani 0.38 1 d . U P A 2
As4B As -0.2079(11) 0.5674(3) 0.2342(4) 0.0333(16) Uani 0.14 1 d D U P A 2
Sb4B Sb 0.0093(14) 0.5620(6) 0.2428(7) 0.0286(15) Uani 0.14 1 d D U P A 2

loop_
_atom_site_aniso_label
_atom_site_aniso_U_11
_atom_site_aniso_U_22
_atom_site_aniso_U_33
_atom_site_aniso_U_23
_atom_site_aniso_U_13
_atom_site_aniso_U_12
Sb1A 0.0245(3) 0.0209(7) 0.0189(3) 0.0005(4) 0.0037(2) 0.0068(4)
Sb4A 0.0214(3) 0.0234(4) 0.0247(3) -0.0036(2) 0.00068(18) 0.0017(2)
Mo4 0.01831(15) 0.02257(17) 0.01119(16) 0.00042(12) 0.00116(11) 0.00385(12)
Sb3A 0.0226(6) 0.0285(4) 0.0126(4) -0.0003(3) 0.0009(3) -0.0037(3)
Mo3 0.02225(16) 0.02078(17) 0.01050(16) 0.00076(12) 0.00165(12) 0.00077(12)
Mo8 0.02137(16) 0.02029(17) 0.01340(16) -0.00161(13) -0.00100(12) 0.00146(12)
Mo6 0.02320(16) 0.02668(18) 0.00875(16) -0.00085(13) 0.00326(12) -0.00611(13)
Mo7 0.02106(16) 0.02211(17) 0.01339(16) -0.00124(13) 0.00019(12) -0.00345(12)
Ag2A 0.0292(7) 0.0432(9) 0.0088(7) -0.0014(5) 0.0000(6) 0.0100(7)
Sb2A 0.0258(7) 0.0262(4) 0.0153(3) 0.0030(3) 0.0061(5) 0.0029(5)
Mo2 0.02089(15) 0.02069(17) 0.01592(17) -0.00059(13) 0.00051(12) -0.00036(12)
Mo5 0.02002(16) 0.0351(2) 0.01159(17) 0.00454(14) 0.00100(12) 0.00081(14)
Ag1 0.0487(2) 0.02136(17) 0.0356(2) -0.00193(15) 0.00126(16) -0.00046(15)
Mo1 0.02493(17) 0.0284(2) 0.0253(2) 0.00877(15) 0.01069(14) 0.00940(14)
As2A 0.0273(11) 0.0312(8) 0.0172(5) 0.0058(5) 0.0078(7) 0.0017(8)
As3A 0.0224(8) 0.0296(4) 0.0138(4) 0.0009(3) -0.0001(6) -0.0038(6)
As4A 0.0191(8) 0.0229(10) 0.0206(7) 0.0008(6) 0.0000(6) -0.0006(6)
As1A 0.0278(5) 0.0205(14) 0.0355(8) 0.0136(8) 0.0097(5) 0.0076(7)
Al2 0.0170(5) 0.0182(6) 0.0098(6) 0.0009(4) 0.0015(4) 0.0008(4)
Al1 0.0189(5) 0.0160(6) 0.0114(6) -0.0001(5) -0.0002(4) -0.0018(4)
Cl1 0.0389(7) 0.0460(8) 0.0493(8) -0.0021(6) -0.0055(6) -0.0031(6)
Cl2 0.0666(12) 0.114(2) 0.0831(16) 0.0293(15) 0.0274(11) 0.0273(13)
F47 0.0169(11) 0.0243(13) 0.0144(12) -0.0014(10) 0.0039(9) -0.0005(9)
F18 0.0247(12) 0.0300(14) 0.0143(13) 0.0048(11) -0.0041(9) -0.0056(10)
F17 0.0239(12) 0.0217(13) 0.0164(12) -0.0023(10) -0.0008(9) -0.0018(10)
F11 0.0211(11) 0.0266(13) 0.0141(12) 0.0055(10) 0.0023(9) -0.0002(10)
F10 0.0260(12) 0.0178(12) 0.0222(13) -0.0056(10) 0.0012(10) -0.0017(10)
F12 0.0211(11) 0.0291(14) 0.0118(12) -0.0003(10) 0.0000(9) -0.0020(10)
F9 0.0231(12) 0.0242(13) 0.0262(14) -0.0015(11) 0.0021(10) 0.0032(10)
F1 0.0184(11) 0.0228(13) 0.0185(12) 0.0001(10) 0.0008(9) -0.0026(9)
F92 0.0241(12) 0.0293(14) 0.0111(12) -0.0036(10) -0.0004(9) -0.0003(10)
F4 0.0315(13) 0.0197(13) 0.0269(14) -0.0010(11) 0.0108(11) -0.0063(10)
F2 0.0386(14) 0.0281(14) 0.0125(12) -0.0051(11) 0.0049(10) -0.0042(12)
F20 0.0278(13) 0.0314(14) 0.0143(13) 0.0013(11) 0.0046(10) -0.0050(11)
F79 0.0312(14) 0.0263(14) 0.0265(15) -0.0069(12) 0.0000(11) -0.0027(11)
F87 0.0337(14) 0.0276(14) 0.0162(13) -0.0023(11) 0.0064(10) 0.0028(11)
F40 0.0350(14) 0.0393(17) 0.0168(14) 0.0052(12) -0.0032(11) -0.0087(12)
F57 0.0310(13) 0.0308(15) 0.0200(14) 0.0015(11) -0.0016(10) 0.0066(11)
F3 0.0343(14) 0.0239(13) 0.0146(13) 0.0042(10) 0.0005(10) 0.0004(11)
F62 0.0258(12) 0.0332(15) 0.0152(13) 0.0009(11) 0.0000(10) 0.0042(11)
F8 0.0220(12) 0.0287(14) 0.0257(14) -0.0106(11) 0.0022(10) -0.0046(10)
F91 0.0301(14) 0.0475(18) 0.0177(14) -0.0052(12) 0.0098(11) -0.0113(13)
F88 0.0283(13) 0.0400(16) 0.0123(13) 0.0032(11) -0.0004(10) 0.0004(11)
F72 0.0294(13) 0.0243(13) 0.0212(14) 0.0009(11) -0.0063(10) 0.0015(11)
F32 0.0332(14) 0.0256(14) 0.0269(15) -0.0040(12) -0.0080(11) -0.0004(11)
F77 0.0260(12) 0.0282(14) 0.0235(14) -0.0016(11) 0.0032(10) -0.0017(11)
F69 0.0240(12) 0.0396(16) 0.0218(14) 0.0114(12) 0.0023(10) -0.0003(11)
F78 0.0258(13) 0.0207(13) 0.0384(17) 0.0080(12) -0.0033(11) 0.0041(10)
F86 0.0317(14) 0.0373(16) 0.0198(14) 0.0126(12) 0.0010(11) 0.0000(12)
F31 0.0341(14) 0.0354(16) 0.0257(15) 0.0106(13) -0.0043(11) -0.0100(12)
F64 0.0303(14) 0.0293(15) 0.0343(16) 0.0136(13) -0.0034(12) 0.0004(11)
F42 0.0342(14) 0.0335(15) 0.0185(14) 0.0016(12) -0.0053(11) -0.0096(12)
F33 0.0344(14) 0.0194(13) 0.0408(18) 0.0048(12) -0.0014(12) 0.0030(11)
F71 0.0310(14) 0.0397(16) 0.0192(14) -0.0062(12) -0.0074(11) -0.0017(12)
F13 0.0265(13) 0.0450(17) 0.0209(14) 0.0027(13) 0.0107(10) -0.0031(12)
F6 0.0424(15) 0.0285(14) 0.0202(14) -0.0033(12) 0.0125(11) 0.0028(12)
F41 0.0330(14) 0.0340(16) 0.0302(16) 0.0164(13) -0.0021(12) 0.0047(12)
F66 0.0293(14) 0.0420(17) 0.0264(15) 0.0028(13) 0.0044(11) 0.0089(12)
F63 0.0302(14) 0.0510(19) 0.0140(14) 0.0098(12) -0.0030(10) 0.0000(13)
F25 0.0347(14) 0.0391(16) 0.0150(13) -0.0106(12) 0.0032(10) -0.0081(12)
F49 0.0313(14) 0.0472(18) 0.0145(13) -0.0011(12) 0.0004(10) 0.0096(13)
F39 0.0358(15) 0.0290(15) 0.0303(16) 0.0073(12) 0.0090(12) 0.0021(12)
F89 0.0227(12) 0.0382(16) 0.0266(15) -0.0022(12) -0.0098(11) 0.0012(11)
F74 0.0311(14) 0.056(2) 0.0245(15) -0.0079(14) 0.0008(11) 0.0185(14)
F48 0.0410(16) 0.0330(16) 0.0275(16) -0.0163(13) 0.0068(12) -0.0067(13)
F50 0.0365(15) 0.0342(16) 0.0312(16) -0.0003(13) 0.0135(12) -0.0008(12)
F56 0.0434(16) 0.0220(14) 0.0363(17) -0.0035(13) 0.0051(13) 0.0062(12)
F27 0.0255(13) 0.0288(15) 0.0418(18) -0.0117(13) 0.0000(12) 0.0045(11)
F58 0.0435(16) 0.0267(15) 0.0361(17) 0.0071(13) 0.0044(13) -0.0040(13)
F21 0.0299(14) 0.0447(18) 0.0216(15) 0.0015(13) -0.0080(11) -0.0100(12)
F22 0.0298(14) 0.0400(17) 0.0289(16) 0.0008(13) 0.0058(11) -0.0166(12)
F35 0.0243(13) 0.0276(14) 0.0376(17) 0.0049(13) -0.0052(11) -0.0006(11)
F5 0.0423(16) 0.0332(16) 0.0205(14) 0.0067(12) 0.0147(12) -0.0020(12)
F73 0.0347(14) 0.0316(15) 0.0249(15) -0.0086(12) -0.0020(11) 0.0044(12)
F81 0.0232(13) 0.0326(15) 0.0398(17) 0.0155(13) -0.0080(11) -0.0015(11)
F23 0.0378(15) 0.0260(14) 0.0308(16) 0.0049(12) -0.0058(12) -0.0073(12)
F59 0.0523(19) 0.0436(19) 0.0327(18) 0.0016(15) 0.0124(14) -0.0238(16)
F46 0.0420(16) 0.0303(15) 0.0324(17) 0.0002(13) 0.0053(13) 0.0078(13)
F26 0.0298(14) 0.0294(15) 0.0435(19) -0.0183(14) -0.0007(12) 0.0001(12)
F61 0.0225(13) 0.061(2) 0.0317(17) -0.0037(15) -0.0001(11) 0.0093(13)
F51 0.0449(17) 0.049(2) 0.0219(15) -0.0100(14) 0.0140(12) 0.0028(15)
F16 0.0348(14) 0.0494(18) 0.0116(13) -0.0009(12) -0.0045(10) -0.0089(13)
O20 0.0201(13) 0.0198(15) 0.0157(15) -0.0009(12) 0.0029(11) -0.0006(11)
F67 0.0290(14) 0.056(2) 0.0331(17) 0.0060(15) -0.0148(12) -0.0066(14)
F85 0.0276(13) 0.0342(16) 0.0386(17) 0.0084(13) 0.0112(12) 0.0097(12)
F34 0.0353(15) 0.0267(15) 0.052(2) -0.0009(14) -0.0098(14) -0.0117(12)
O18 0.0216(14) 0.0198(14) 0.0126(14) -0.0003(12) -0.0018(11) -0.0012(11)
F7 0.0238(13) 0.0342(16) 0.0454(19) 0.0002(14) 0.0125(12) -0.0058(12)
F80 0.0320(15) 0.0255(15) 0.057(2) 0.0109(15) -0.0038(14) -0.0093(12)
O17 0.0204(13) 0.0178(14) 0.0143(14) -0.0037(12) 0.0011(11) -0.0028(11)
F82 0.0394(16) 0.0455(19) 0.0404(19) 0.0237(16) 0.0053(13) -0.0061(14)
F54 0.0236(13) 0.0448(18) 0.0384(18) -0.0066(14) 0.0016(12) -0.0012(12)
O21 0.0193(13) 0.0263(16) 0.0120(15) 0.0008(12) -0.0013(11) 0.0012(12)
F24 0.0418(16) 0.0364(17) 0.0354(18) -0.0158(14) 0.0006(13) -0.0169(14)
O22 0.0184(13) 0.0195(15) 0.0133(14) 0.0037(11) 0.0006(10) 0.0023(11)
F19 0.0197(12) 0.0377(16) 0.0370(17) 0.0030(13) 0.0002(11) 0.0028(11)
O8 0.0309(16) 0.0357(19) 0.0163(17) 0.0065(14) 0.0016(12) -0.0010(14)
F84 0.0408(17) 0.063(2) 0.0248(16) 0.0060(15) 0.0209(13) 0.0034(16)
O19 0.0234(14) 0.0178(15) 0.0160(15) 0.0039(12) -0.0013(11) -0.0008(11)
F65 0.0267(14) 0.0482(19) 0.0364(18) 0.0235(15) -0.0038(12) 0.0089(13)
F36 0.0280(15) 0.0456(19) 0.056(2) 0.0124(17) 0.0077(14) -0.0078(14)
F76 0.0318(15) 0.053(2) 0.0328(17) -0.0025(15) 0.0039(12) -0.0176(14)
F90 0.0167(12) 0.058(2) 0.0392(18) -0.0043(15) 0.0065(11) -0.0064(13)
F38 0.0460(17) 0.0463(19) 0.0274(17) 0.0197(15) 0.0090(13) -0.0032(15)
F37 0.0454(17) 0.0255(15) 0.054(2) 0.0165(15) 0.0050(15) -0.0061(13)
F30 0.0517(19) 0.055(2) 0.0356(19) 0.0101(16) -0.0002(15) -0.0322(17)
F14 0.0199(13) 0.073(3) 0.043(2) -0.0052(18) 0.0025(12) -0.0136(15)
F70 0.0334(15) 0.0351(17) 0.052(2) 0.0084(15) -0.0097(14) -0.0133(13)
F68 0.0210(13) 0.057(2) 0.0430(19) 0.0226(16) 0.0034(12) 0.0002(13)
F83 0.0215(14) 0.055(2) 0.062(2) 0.0178(18) 0.0109(14) -0.0020(14)
F60 0.0254(15) 0.075(3) 0.045(2) -0.0063(18) 0.0134(13) -0.0164(16)
F15 0.0269(14) 0.065(2) 0.0322(17) -0.0090(16) -0.0118(12) -0.0109(14)
F55 0.0320(15) 0.050(2) 0.047(2) -0.0009(16) -0.0025(14) 0.0222(15)
F45 0.0439(18) 0.076(3) 0.041(2) 0.0040(19) 0.0166(15) 0.0211(19)
F75 0.0192(13) 0.080(3) 0.0308(17) -0.0052(17) 0.0045(11) 0.0019(15)
F52 0.0479(18) 0.0387(18) 0.046(2) -0.0101(16) 0.0112(15) 0.0175(15)
O7 0.0382(19) 0.058(3) 0.0167(17) 0.0015(17) -0.0019(14) -0.0170(18)
O10 0.0279(17) 0.072(3) 0.0134(17) 0.0021(17) 0.0052(13) 0.0043(17)
F43 0.0447(18) 0.079(3) 0.0202(16) 0.0001(16) -0.0013(13) -0.0361(18)
O3 0.0342(19) 0.041(2) 0.038(2) 0.0025(18) -0.0138(17) 0.0001(16)
O15 0.0257(17) 0.037(2) 0.044(2) -0.0053(17) 0.0077(15) 0.0045(15)
O11 0.0422(19) 0.036(2) 0.0250(19) 0.0011(16) 0.0133(15) -0.0146(17)
O16 0.056(2) 0.038(2) 0.032(2) 0.0112(18) -0.0018(18) -0.0010(19)
F28 0.0206(14) 0.053(2) 0.083(3) -0.021(2) 0.0072(15) -0.0008(14)
F29 0.0337(17) 0.071(3) 0.061(2) -0.014(2) 0.0164(16) -0.0292(18)
F53 0.0259(15) 0.069(3) 0.049(2) -0.0046(18) 0.0164(14) 0.0059(15)
O13 0.0252(18) 0.047(2) 0.045(2) -0.0080(19) 0.0062(15) -0.0114(16)
O4 0.052(2) 0.046(2) 0.029(2) -0.0080(18) 0.0161(17) 0.0067(19)
O5 0.0288(19) 0.048(2) 0.052(3) 0.001(2) 0.0011(17) -0.0131(17)
F44 0.0266(16) 0.123(4) 0.038(2) 0.008(2) 0.0103(14) -0.012(2)
O12 0.050(3) 0.076(4) 0.041(3) 0.006(2) 0.002(2) 0.029(2)
C23 0.0203(19) 0.024(2) 0.021(2) -0.0046(19) -0.0025(16) 0.0029(16)
O6 0.064(3) 0.037(2) 0.047(3) -0.014(2) 0.004(2) 0.007(2)
C22 0.029(2) 0.032(2) 0.014(2) 0.0032(19) 0.0038(17) 0.0003(19)
C51 0.036(2) 0.025(2) 0.020(2) 0.000(2) 0.0009(18) 0.0006(19)
C50 0.033(2) 0.024(2) 0.019(2) -0.0030(18) 0.0036(17) 0.0004(19)
C63 0.0217(19) 0.0170(19) 0.014(2) 0.0000(16) 0.0002(15) -0.0032(15)
C15 0.038(3) 0.027(2) 0.023(2) 0.001(2) 0.0046(19) -0.005(2)
C123 0.0197(19) 0.0175(19) 0.014(2) -0.0008(16) 0.0015(15) 0.0002(15)
O9 0.037(2) 0.125(5) 0.040(3) -0.037(3) 0.0021(19) -0.032(3)
C118 0.021(2) 0.018(2) 0.022(2) 0.0052(17) 0.0007(16) -0.0010(16)
C43 0.037(3) 0.023(2) 0.025(2) -0.0049(19) 0.0070(19) -0.0059(19)
C36 0.027(2) 0.031(3) 0.013(2) 0.0000(18) 0.0064(16) -0.0012(19)
C30 0.020(2) 0.044(3) 0.020(2) 0.005(2) -0.0048(17) 0.0009(19)
C57 0.0185(18) 0.018(2) 0.0103(19) -0.0010(15) 0.0024(14) -0.0033(15)
O14 0.075(3) 0.071(4) 0.035(3) -0.028(3) 0.013(2) -0.015(3)
C64 0.0215(19) 0.018(2) 0.013(2) -0.0016(16) 0.0015(15) -0.0020(15)
C8 0.035(2) 0.024(2) 0.021(2) -0.0008(18) 0.0008(19) -0.0002(19)
C65 0.025(2) 0.028(2) 0.017(2) 0.0003(18) 0.0056(17) -0.0035(18)
C58 0.031(2) 0.020(2) 0.013(2) -0.0001(17) 0.0050(16) -0.0020(17)
C122 0.025(2) 0.029(2) 0.016(2) 0.0043(18) 0.0053(16) 0.0035(17)
C111 0.021(2) 0.031(2) 0.010(2) 0.0055(17) 0.0009(15) 0.0026(17)
C17 0.036(3) 0.039(3) 0.012(2) 0.0059(19) -0.0104(18) -0.004(2)
C56 0.027(2) 0.023(2) 0.021(2) -0.0058(18) -0.0037(17) -0.0031(17)
C9 0.035(2) 0.024(2) 0.026(3) 0.007(2) 0.0007(19) -0.0022(19)
C127 0.025(2) 0.025(2) 0.014(2) -0.0047(17) 0.0067(16) -0.0014(17)
C48 0.033(2) 0.027(2) 0.021(2) 0.0063(19) 0.0001(18) 0.0074(19)
C62 0.0219(19) 0.018(2) 0.012(2) 0.0002(16) 0.0043(15) -0.0018(16)
C69 0.0210(19) 0.022(2) 0.011(2) 0.0000(16) 0.0018(15) -0.0024(16)
C25 0.023(2) 0.038(3) 0.029(3) -0.002(2) -0.0002(18) 0.011(2)
C117 0.0181(19) 0.019(2) 0.015(2) 0.0019(16) 0.0025(15) 0.0007(15)
C88 0.023(2) 0.040(3) 0.013(2) 0.0038(19) -0.0034(16) -0.0062(19)
C53 0.043(3) 0.038(3) 0.019(2) -0.007(2) 0.001(2) -0.003(2)
C26 0.016(2) 0.038(3) 0.038(3) 0.003(2) 0.0051(18) 0.0053(18)
C94 0.025(2) 0.025(2) 0.019(2) -0.0026(18) 0.0039(17) 0.0007(17)
C37 0.042(3) 0.040(3) 0.019(2) 0.000(2) 0.009(2) 0.005(2)
C68 0.027(2) 0.026(2) 0.014(2) -0.0007(18) 0.0001(17) -0.0043(18)
C119 0.022(2) 0.023(2) 0.035(3) 0.011(2) -0.0025(19) -0.0040(17)
C70 0.023(2) 0.023(2) 0.0094(19) 0.0013(16) -0.0015(15) -0.0019(17)
C82 0.027(2) 0.022(2) 0.028(3) 0.0035(19) -0.0015(18) -0.0019(18)
C18 0.055(3) 0.027(2) 0.011(2) 0.0040(19) -0.008(2) -0.001(2)
C125 0.019(2) 0.023(2) 0.022(2) -0.0015(18) -0.0056(17) 0.0013(16)
C20 0.032(2) 0.028(2) 0.015(2) 0.0033(18) 0.0062(17) 0.0056(19)
C124 0.022(2) 0.023(2) 0.013(2) 0.0032(16) 0.0005(16) 0.0003(16)
C128 0.0187(19) 0.022(2) 0.014(2) -0.0022(16) -0.0001(15) 0.0016(16)
C126 0.017(2) 0.028(2) 0.030(3) -0.005(2) 0.0049(17) -0.0014(17)
C105 0.0202(19) 0.023(2) 0.0104(19) 0.0007(16) -0.0009(15) 0.0009(16)
C95 0.031(2) 0.029(2) 0.024(2) -0.004(2) 0.0121(19) 0.0033(19)
C116 0.023(2) 0.030(2) 0.013(2) 0.0026(18) 0.0006(16) 0.0015(17)
C75 0.0189(19) 0.032(2) 0.013(2) -0.0088(18) 0.0044(15) -0.0061(17)
C98 0.027(2) 0.021(2) 0.020(2) -0.0024(18) 0.0011(17) 0.0034(17)
C59 0.035(2) 0.022(2) 0.018(2) -0.0002(18) 0.0129(18) -0.0032(19)
C29 0.028(2) 0.072(4) 0.020(3) -0.006(3) 0.004(2) -0.010(3)
C71 0.021(2) 0.027(2) 0.016(2) 0.0019(18) 0.0029(16) -0.0007(17)
C93 0.022(2) 0.020(2) 0.015(2) -0.0024(16) 0.0024(16) 0.0017(16)
C31 0.058(4) 0.039(3) 0.036(3) 0.010(3) 0.016(3) 0.019(3)
C54 0.038(3) 0.029(2) 0.025(3) -0.003(2) -0.014(2) 0.002(2)
C24 0.030(2) 0.032(3) 0.029(3) -0.006(2) 0.0039(19) 0.009(2)
C28 0.034(2) 0.042(3) 0.024(3) -0.009(2) 0.0058(19) 0.017(2)
C49 0.039(3) 0.022(2) 0.025(3) 0.0068(19) -0.002(2) 0.0002(19)
C16 0.040(3) 0.026(3) 0.024(3) -0.005(2) 0.0035(19) 0.007(2)
C76 0.026(2) 0.030(3) 0.026(3) -0.011(2) 0.0048(18) -0.0013(19)
C27 0.024(2) 0.043(3) 0.028(3) 0.005(2) 0.0148(19) 0.013(2)
C106 0.025(2) 0.032(2) 0.014(2) 0.0079(19) -0.0027(16) -0.0002(18)
C74 0.024(2) 0.026(2) 0.020(2) -0.0077(18) 0.0011(16) -0.0024(18)
C112 0.026(2) 0.032(2) 0.013(2) 0.0032(18) -0.0040(16) 0.0046(18)
C99 0.022(2) 0.025(2) 0.018(2) -0.0064(18) 0.0008(16) -0.0021(17)
C87 0.020(2) 0.031(2) 0.017(2) 0.0067(18) -0.0029(16) 0.0007(17)
C21 0.032(2) 0.031(3) 0.015(2) 0.0082(19) -0.0009(17) 0.0040(19)
C52 0.032(2) 0.026(2) 0.028(3) -0.011(2) -0.0028(19) 0.0028(19)
C55 0.025(2) 0.032(3) 0.024(2) -0.006(2) -0.0067(17) -0.0026(19)
C113 0.029(2) 0.050(3) 0.010(2) -0.001(2) -0.0026(17) 0.013(2)
C61 0.0195(19) 0.018(2) 0.018(2) -0.0042(17) 0.0044(15) -0.0017(15)
C46 0.038(3) 0.039(3) 0.021(3) 0.003(2) -0.011(2) 0.000(2)
C114 0.018(2) 0.055(3) 0.014(2) 0.000(2) -0.0011(16) 0.003(2)
C66 0.019(2) 0.036(3) 0.031(3) -0.003(2) 0.0052(18) -0.0063(19)
C79 0.040(3) 0.041(3) 0.016(2) -0.003(2) 0.0057(19) -0.023(2)
C101 0.039(3) 0.034(3) 0.019(2) -0.005(2) 0.0070(19) -0.016(2)
C80 0.028(2) 0.038(3) 0.013(2) -0.0051(19) 0.0020(17) -0.011(2)
C72 0.025(2) 0.033(3) 0.016(2) 0.0007(19) 0.0010(16) -0.0084(19)
C86 0.028(2) 0.025(2) 0.019(2) 0.0081(18) 0.0004(17) -0.0012(18)
C92 0.029(2) 0.033(3) 0.020(2) 0.009(2) -0.0025(18) 0.004(2)
C100 0.032(2) 0.023(2) 0.021(2) -0.0084(19) 0.0024(18) -0.0043(18)
C45 0.043(3) 0.036(3) 0.023(3) 0.009(2) 0.000(2) -0.003(2)
C78 0.029(2) 0.058(4) 0.032(3) -0.019(3) 0.011(2) -0.020(2)
C19 0.040(3) 0.032(3) 0.018(2) 0.004(2) 0.0044(19) 0.007(2)
C47 0.025(2) 0.039(3) 0.033(3) 0.006(2) -0.0078(19) 0.004(2)
C60 0.026(2) 0.025(2) 0.024(2) -0.0028(19) 0.0116(17) -0.0053(18)
C32 0.044(3) 0.037(3) 0.042(3) 0.019(3) 0.010(2) 0.011(2)
C81 0.022(2) 0.022(2) 0.018(2) 0.0052(17) -0.0018(16) -0.0023(17)
C109 0.024(2) 0.033(3) 0.024(3) 0.009(2) -0.0038(18) -0.0049(19)
C44 0.039(3) 0.041(3) 0.021(3) -0.012(2) 0.007(2) -0.011(2)
C89 0.031(3) 0.064(4) 0.013(2) 0.006(2) -0.0036(18) -0.019(2)
C121 0.027(2) 0.041(3) 0.027(3) 0.006(2) 0.0131(19) 0.005(2)
C67 0.025(2) 0.036(3) 0.027(3) -0.008(2) -0.0063(19) -0.004(2)
C73 0.034(2) 0.024(2) 0.020(2) -0.0034(19) 0.0017(18) -0.0096(19)
C77 0.022(2) 0.045(3) 0.042(3) -0.018(3) 0.005(2) -0.005(2)
C108 0.021(2) 0.042(3) 0.027(3) 0.014(2) -0.0027(18) -0.005(2)
C110 0.025(2) 0.026(2) 0.017(2) 0.0028(18) -0.0036(17) -0.0030(18)
C35 0.043(3) 0.070(5) 0.040(3) 0.019(3) 0.007(3) 0.025(3)
C104 0.023(2) 0.030(2) 0.012(2) -0.0039(17) -0.0003(16) -0.0036(18)
C83 0.026(2) 0.019(2) 0.041(3) 0.005(2) -0.003(2) -0.0046(18)
C103 0.021(2) 0.041(3) 0.019(2) -0.008(2) -0.0012(17) -0.0015(19)
C102 0.026(2) 0.047(3) 0.023(3) -0.010(2) 0.0070(18) -0.012(2)
C120 0.022(2) 0.036(3) 0.040(3) 0.017(2) 0.0071(19) 0.0003(19)
C41 0.037(3) 0.069(4) 0.009(2) -0.006(2) -0.0032(19) -0.015(3)
C85 0.033(2) 0.027(2) 0.026(3) 0.012(2) 0.0049(19) -0.0032(19)
C97 0.026(2) 0.033(3) 0.035(3) 0.000(2) 0.001(2) 0.009(2)
C96 0.027(2) 0.037(3) 0.038(3) -0.006(2) 0.011(2) 0.007(2)
C91 0.032(3) 0.059(4) 0.020(3) 0.007(2) 0.0048(19) 0.011(2)
C14 0.052(3) 0.023(3) 0.066(5) -0.015(3) -0.021(3) 0.011(2)
C107 0.023(2) 0.035(3) 0.023(2) 0.012(2) 0.0004(17) 0.0073(19)
C39 0.058(3) 0.046(3) 0.022(3) -0.014(2) 0.009(2) -0.011(3)
C115 0.024(2) 0.043(3) 0.018(2) 0.003(2) 0.0002(17) -0.005(2)
C33 0.051(3) 0.052(4) 0.030(3) 0.021(3) 0.013(2) 0.018(3)
C38 0.045(3) 0.055(4) 0.015(2) -0.013(2) 0.014(2) -0.014(3)
C129 0.030(3) 0.036(3) 0.084(5) -0.003(3) -0.004(3) 0.003(2)
C84 0.025(2) 0.026(2) 0.046(3) 0.012(2) 0.003(2) -0.0029(19)
C90 0.024(2) 0.076(4) 0.019(3) 0.010(3) 0.0044(19) -0.005(3)
C13 0.044(3) 0.045(3) 0.058(4) -0.033(3) -0.015(3) 0.010(3)
C42 0.047(3) 0.058(4) 0.013(2) -0.003(2) 0.003(2) -0.021(3)
C34 0.044(3) 0.076(5) 0.033(3) 0.020(3) 0.000(2) 0.021(3)
C40 0.049(3) 0.056(4) 0.017(2) -0.015(2) 0.009(2) -0.027(3)
C12 0.032(3) 0.035(3) 0.059(4) -0.017(3) -0.017(3) 0.003(2)
C11 0.040(3) 0.033(3) 0.080(5) -0.012(3) 0.013(3) -0.017(3)
C10 0.077(5) 0.028(3) 0.050(4) 0.010(3) -0.009(3) -0.017(3)
Sb2B 0.0262(11) 0.0307(7) 0.0169(5) 0.0038(5) 0.0058(7) 0.0024(7)
As2B 0.0260(11) 0.0300(8) 0.0165(5) 0.0041(6) 0.0068(8) 0.0027(8)
As3B 0.0225(10) 0.0300(6) 0.0138(7) -0.0001(6) 0.0003(8) -0.0040(7)
Sb3B 0.0230(9) 0.0303(5) 0.0145(5) 0.0005(4) -0.0002(7) -0.0044(7)
O1A 0.031(4) 0.065(7) 0.033(5) -0.015(5) -0.006(3) -0.002(4)
C7A 0.023(6) 0.036(5) 0.033(8) 0.003(6) 0.016(5) -0.002(5)
C1A 0.035(6) 0.027(6) 0.036(7) 0.004(6) 0.014(4) -0.009(6)
C5A 0.021(5) 0.032(6) 0.025(5) 0.001(4) 0.005(3) 0.007(4)
C3A 0.024(6) 0.027(6) 0.038(9) 0.006(6) 0.006(5) -0.004(4)
C6A 0.027(4) 0.035(5) 0.034(5) 0.001(4) 0.006(4) -0.001(4)
C4A 0.010(3) 0.042(5) 0.035(5) 0.001(4) 0.000(3) -0.002(3)
C6B 0.027(7) 0.043(7) 0.038(9) -0.007(7) 0.014(6) -0.012(6)
C3B 0.034(5) 0.037(6) 0.026(6) 0.003(5) 0.015(4) -0.001(5)
C5B 0.041(6) 0.036(6) 0.047(7) -0.012(6) 0.025(6) -0.025(5)
C4B 0.043(8) 0.031(7) 0.033(8) 0.008(6) 0.024(6) -0.011(6)
O1B 0.052(5) 0.047(6) 0.033(5) -0.001(4) 0.000(4) 0.032(4)
O2A 0.052(4) 0.027(4) 0.043(5) 0.010(3) 0.016(3) 0.008(3)
C7B 0.027(7) 0.046(7) 0.028(8) -0.008(6) 0.020(5) -0.005(6)
C1B 0.022(6) 0.045(7) 0.020(5) -0.016(5) 0.000(4) 0.005(5)
C2B 0.012(4) 0.035(7) 0.013(5) -0.005(6) 0.003(4) -0.010(5)
O2B 0.039(5) 0.048(6) 0.026(5) -0.011(5) 0.002(3) -0.014(4)
C2A 0.026(6) 0.026(5) 0.030(7) 0.007(5) 0.018(5) 0.000(4)
As1B 0.049(4) 0.011(3) 0.031(3) 0.0020(19) 0.016(2) 0.001(2)
Sb1B 0.0285(13) 0.010(2) 0.0253(13) 0.0023(13) -0.0064(9) 0.0030(13)
Ag2B 0.053(3) 0.0376(12) 0.0087(9) 0.0071(7) -0.0068(11) -0.0096(13)
As4B 0.036(3) 0.031(3) 0.033(3) 0.001(2) -0.002(2) 0.004(2)
Sb4B 0.027(2) 0.028(3) 0.031(2) -0.001(2) -0.001(2) 0.002(2)

loop_
_atom_type_symbol
_atom_type_description
_atom_type_scat_dispersion_real
_atom_type_scat_dispersion_imag
_atom_type_scat_source
C C 0.0181 0.0091 'International Tables Vol C Tables 4.2.6.8 and 6.1.1.4'
H H 0.0000 0.0000 'International Tables Vol C Tables 4.2.6.8 and 6.1.1.4'
Ag Ag 0.1306 4.2820 'International Tables Vol C Tables 4.2.6.8 and 6.1.1.4'
Al Al 0.2130 0.2455 'International Tables Vol C Tables 4.2.6.8 and 6.1.1.4'
As As -0.9300 1.0051 'International Tables Vol C Tables 4.2.6.8 and 6.1.1.4'
Cl Cl 0.3639 0.7018 'International Tables Vol C Tables 4.2.6.8 and 6.1.1.4'
F F 0.0727 0.0534 'International Tables Vol C Tables 4.2.6.8 and 6.1.1.4'
Mo Mo -0.0483 2.7339 'International Tables Vol C Tables 4.2.6.8 and 6.1.1.4'
O O 0.0492 0.0322 'International Tables Vol C Tables 4.2.6.8 and 6.1.1.4'
Sb Sb -0.0562 5.8946 'International Tables Vol C Tables 4.2.6.8 and 6.1.1.4'

loop_
_exptl_crystal_face_index_h
_exptl_crystal_face_index_k
_exptl_crystal_face_index_l
_exptl_crystal_face_perp_dist
0 -17 17 0.1236
7 -5 4 0.1343
7 4 -4 0.1372
-7 -6 7 0.1197
0 -21 -14 0.0771
6 -13 8 0.1407
2 16 16 0.1197
0 0 22 0.1307
1 11 -20 0.0987
7 -6 0 0.1285
-7 1 8 0.1115
-6 10 -9 0.1475
-7 -7 2 0.1047
-1 26 -1 0.0869
6 1 11 0.1305
-2 22 11 0.0840
-1 11 20 0.1078
-4 16 14 0.1038
6 11 -8 0.1260
1 18 -15 0.0799
0 24 -9 0.0678
7 1 6 0.1246

loop_
_geom_angle_atom_site_label_1
_geom_angle_atom_site_label_2
_geom_angle_atom_site_label_3
_geom_angle
_geom_angle_site_symmetry_1
_geom_angle_site_symmetry_3
_geom_angle_publ_flag
Mo2 Sb1A Ag2A 134.33(10) . . ?
Mo2 Sb1A Ag1 111.04(6) . . ?
Mo2 Sb1A Mo1 68.57(4) . . ?
Ag1 Sb1A Ag2A 60.57(9) . . ?
Mo1 Sb1A Ag2A 152.66(11) . . ?
Mo1 Sb1A Ag1 100.18(6) . . ?
As1A Sb1A Ag2A 114.56(13) . . ?
As1A Sb1A Mo2 60.91(7) . . ?
As1A Sb1A Ag1 56.98(8) . . ?
As1A Sb1A Mo1 58.50(8) . . ?
Mo8 Sb4A Mo7 68.09(2) . . ?
Mo8 Sb4A Ag1 101.58(3) . . ?
Mo7 Sb4A Ag1 107.99(4) . . ?
As4A Sb4A Mo8 60.03(13) . . ?
As4A Sb4A Mo7 57.83(11) . . ?
As4A Sb4A Ag1 56.91(12) . . ?
Sb2A Mo4 Mo3 54.43(6) . . ?
As2A Mo4 Mo3 55.40(12) . . ?
As2A Mo4 Sb2A 59.87(12) . . ?
C23 Mo4 Mo3 131.96(13) . . ?
C23 Mo4 Sb2A 81.67(14) . . ?
C23 Mo4 As2A 87.88(17) . . ?
C23 Mo4 C22 90.85(18) . . ?
C23 Mo4 C25 79.86(19) . . ?
C23 Mo4 C26 109.51(18) . . ?
C23 Mo4 C24 86.48(19) . . ?
C23 Mo4 C28 121.6(2) . . ?
C23 Mo4 C27 138.51(18) . . ?
C23 Mo4 Sb2B 84.50(18) . . ?
C23 Mo4 As2B 83.0(3) . . ?
C22 Mo4 Mo3 92.45(14) . . ?
C22 Mo4 Sb2A 71.66(15) . . ?
C22 Mo4 As2A 131.17(18) . . ?
C22 Mo4 C25 125.1(2) . . ?
C22 Mo4 C26 140.5(2) . . ?
C22 Mo4 C24 89.4(2) . . ?
C22 Mo4 C28 82.2(2) . . ?
C22 Mo4 C27 109.7(2) . . ?
C22 Mo4 Sb2B 127.42(18) . . ?
C22 Mo4 As2B 75.1(3) . . ?
C25 Mo4 Mo3 132.98(15) . . ?
C25 Mo4 Sb2A 155.05(15) . . ?
C25 Mo4 As2A 102.69(18) . . ?
C25 Mo4 C26 35.5(2) . . ?
C25 Mo4 C28 59.36(19) . . ?
C25 Mo4 C27 58.75(19) . . ?
C25 Mo4 Sb2B 105.59(18) . . ?
C25 Mo4 As2B 153.4(3) . . ?
C26 Mo4 Mo3 97.61(14) . . ?
C26 Mo4 Sb2A 142.70(15) . . ?
C26 Mo4 As2A 84.48(17) . . ?
C26 Mo4 C27 34.77(19) . . ?
C26 Mo4 Sb2B 89.06(18) . . ?
C26 Mo4 As2B 139.0(2) . . ?
C24 Mo4 Mo3 141.44(14) . . ?
C24 Mo4 Sb2A 157.33(15) . . ?
C24 Mo4 As2A 139.15(17) . . ?
C24 Mo4 C25 36.55(19) . . ?
C24 Mo4 C26 59.76(19) . . ?
C24 Mo4 C28 35.9(2) . . ?
C24 Mo4 C27 59.2(2) . . ?
C24 Mo4 Sb2B 142.13(18) . . ?
C24 Mo4 As2B 161.0(3) . . ?
C28 Mo4 Mo3 106.32(15) . . ?
C28 Mo4 Sb2A 145.59(15) . . ?
C28 Mo4 As2A 137.45(18) . . ?
C28 Mo4 C26 58.2(2) . . ?
C28 Mo4 C27 34.6(2) . . ?
C28 Mo4 Sb2B 142.41(19) . . ?
C28 Mo4 As2B 146.9(3) . . ?
C27 Mo4 Mo3 84.21(13) . . ?
C27 Mo4 Sb2A 138.36(15) . . ?
C27 Mo4 As2A 102.91(17) . . ?
C27 Mo4 Sb2B 107.85(18) . . ?
C27 Mo4 As2B 136.2(3) . . ?
Sb2B Mo4 Mo3 56.40(13) . . ?
Sb2B Mo4 As2B 52.4(3) . . ?
As2B Mo4 Mo3 52.1(2) . . ?
Mo6 Sb3A Ag2A 110.06(9) . . ?
Mo5 Sb3A Mo6 67.64(4) . . ?
Mo5 Sb3A Ag2A 109.26(11) . . ?
As3A Sb3A Mo6 57.87(9) . . ?
As3A Sb3A Ag2A 60.91(12) . . ?
As3A Sb3A Mo5 62.33(7) . . ?
Sb2A Mo3 Mo4 57.30(7) . . ?
Sb2A Mo3 As2A 60.87(11) . . ?
As2A Mo3 Mo4 54.96(12) . . ?
C15 Mo3 Mo4 86.03(15) . . ?
C15 Mo3 Sb2A 129.41(16) . . ?
C15 Mo3 As2A 69.83(17) . . ?
C15 Mo3 C17 143.4(2) . . ?
C15 Mo3 C18 112.9(2) . . ?
C15 Mo3 C20 91.18(19) . . ?
C15 Mo3 C21 126.13(19) . . ?
C15 Mo3 C19 84.5(2) . . ?
C15 Mo3 Sb2B 74.78(18) . . ?
C15 Mo3 As2B 126.3(3) . . ?
C17 Mo3 Mo4 101.47(13) . . ?
C17 Mo3 Sb2A 82.31(14) . . ?
C17 Mo3 As2A 142.71(16) . . ?
C17 Mo3 C18 35.1(2) . . ?
C17 Mo3 Sb2B 137.74(16) . . ?
C17 Mo3 As2B 85.5(3) . . ?
C18 Mo3 Mo4 83.21(12) . . ?
C18 Mo3 Sb2A 97.22(15) . . ?
C18 Mo3 As2A 138.15(17) . . ?
C18 Mo3 Sb2B 135.92(18) . . ?
C18 Mo3 As2B 99.8(3) . . ?
C20 Mo3 Mo4 137.66(13) . . ?
C20 Mo3 Sb2A 139.38(14) . . ?
C20 Mo3 As2A 157.82(16) . . ?
C20 Mo3 C17 59.19(18) . . ?
C20 Mo3 C18 59.18(18) . . ?
C20 Mo3 C21 36.28(17) . . ?
C20 Mo3 C19 35.98(18) . . ?
C20 Mo3 Sb2B 162.44(17) . . ?
C20 Mo3 As2B 142.5(3) . . ?
C16 Mo3 Mo4 131.03(15) . . ?
C16 Mo3 Sb2A 91.12(17) . . ?
C16 Mo3 As2A 77.65(19) . . ?
C16 Mo3 C15 88.9(2) . . ?
C16 Mo3 C17 110.8(2) . . ?
C16 Mo3 C18 141.9(2) . . ?
C16 Mo3 C20 91.1(2) . . ?
C16 Mo3 C21 83.0(2) . . ?
C16 Mo3 C19 126.1(2) . . ?
C16 Mo3 Sb2B 78.4(2) . . ?
C16 Mo3 As2B 90.2(3) . . ?
C21 Mo3 Mo4 136.51(13) . . ?
C21 Mo3 Sb2A 104.01(14) . . ?
C21 Mo3 As2A 154.86(17) . . ?
C21 Mo3 C17 35.08(19) . . ?
C21 Mo3 C18 58.86(18) . . ?
C21 Mo3 Sb2B 151.83(17) . . ?
C21 Mo3 As2B 106.9(3) . . ?
C19 Mo3 Mo4 101.83(13) . . ?
C19 Mo3 Sb2A 132.48(16) . . ?
C19 Mo3 As2A 145.34(17) . . ?
C19 Mo3 C17 58.93(19) . . ?
C19 Mo3 C18 35.3(2) . . ?
C19 Mo3 C21 59.80(18) . . ?
C19 Mo3 Sb2B 147.91(18) . . ?
C19 Mo3 As2B 135.0(3) . . ?
Sb2B Mo3 Mo4 53.29(13) . . ?
As2B Mo3 Mo4 56.1(3) . . ?
As2B Mo3 Sb2B 52.6(3) . . ?
Sb4A Mo8 Mo7 56.48(2) . . ?
As4A Mo8 Sb4A 55.77(9) . . ?
As4A Mo8 Mo7 52.60(11) . . ?
C51 Mo8 Sb4A 81.07(15) . . ?
C51 Mo8 Mo7 129.14(14) . . ?
C51 Mo8 As4A 81.72(18) . . ?
C51 Mo8 C56 141.20(18) . . ?
C51 Mo8 C53 87.4(2) . . ?
C51 Mo8 C54 82.8(2) . . ?
C51 Mo8 C52 122.2(2) . . ?
C51 Mo8 C55 112.31(19) . . ?
C51 Mo8 As4B 83.2(4) . . ?
C51 Mo8 Sb4B 84.4(5) . . ?
C50 Mo8 Sb4A 126.19(14) . . ?
C50 Mo8 Mo7 91.79(14) . . ?
C50 Mo8 As4A 70.42(17) . . ?
C50 Mo8 C51 92.5(2) . . ?
C50 Mo8 C56 106.05(18) . . ?
C50 Mo8 C53 90.4(2) . . ?
C50 Mo8 C54 126.4(2) . . ?
C50 Mo8 C52 79.77(19) . . ?
C50 Mo8 C55 138.22(19) . . ?
C50 Mo8 As4B 125.6(4) . . ?
C50 Mo8 Sb4B 67.1(4) . . ?
C56 Mo8 Sb4A 111.92(12) . . ?
C56 Mo8 Mo7 84.90(12) . . ?
C56 Mo8 As4A 136.38(16) . . ?
C56 Mo8 As4B 110.7(3) . . ?
C56 Mo8 Sb4B 134.1(5) . . ?
C53 Mo8 Sb4A 141.79(15) . . ?
C53 Mo8 Mo7 143.21(15) . . ?
C53 Mo8 As4A 157.37(18) . . ?
C53 Mo8 C56 59.32(19) . . ?
C53 Mo8 C54 36.3(2) . . ?
C53 Mo8 C52 36.2(2) . . ?
C53 Mo8 C55 59.35(19) . . ?
C53 Mo8 As4B 142.9(4) . . ?
C53 Mo8 Sb4B 155.6(5) . . ?
C54 Mo8 Sb4A 105.79(14) . . ?
C54 Mo8 Mo7 131.43(15) . . ?
C54 Mo8 As4A 157.62(16) . . ?
C54 Mo8 C56 58.65(18) . . ?
C54 Mo8 C52 59.55(18) . . ?
C54 Mo8 C55 34.9(2) . . ?
C54 Mo8 As4B 106.8(4) . . ?
C54 Mo8 Sb4B 161.7(4) . . ?
C52 Mo8 Sb4A 146.72(14) . . ?
C52 Mo8 Mo7 108.46(14) . . ?
C52 Mo8 As4A 142.82(16) . . ?
C52 Mo8 C56 34.92(18) . . ?
C52 Mo8 C55 58.68(18) . . ?
C52 Mo8 As4B 145.6(4) . . ?
C52 Mo8 Sb4B 138.8(4) . . ?
C55 Mo8 Sb4A 91.74(13) . . ?
C55 Mo8 Mo7 96.94(13) . . ?
C55 Mo8 As4A 143.28(16) . . ?
C55 Mo8 C56 35.16(17) . . ?
C55 Mo8 As4B 91.5(3) . . ?
C55 Mo8 Sb4B 144.7(5) . . ?
As4B Mo8 Mo7 54.4(3) . . ?
As4B Mo8 Sb4B 58.5(4) . . ?
Sb4B Mo8 Mo7 51.5(5) . . ?
Sb3A Mo6 Mo5 55.29(4) . . ?
As3A Mo6 Sb3A 56.30(9) . . ?
As3A Mo6 Mo5 56.99(8) . . ?
C36 Mo6 Sb3A 70.42(13) . . ?
C36 Mo6 Mo5 86.14(13) . . ?
C36 Mo6 As3A 125.81(16) . . ?
C36 Mo6 C41 109.3(2) . . ?
C36 Mo6 C39 128.8(2) . . ?
C36 Mo6 C38 93.5(2) . . ?
C36 Mo6 C42 82.9(2) . . ?
C36 Mo6 C40 141.2(2) . . ?
C36 Mo6 As3B 73.0(2) . . ?
C36 Mo6 Sb3B 127.3(2) . . ?
C37 Mo6 Sb3A 77.98(16) . . ?
C37 Mo6 Mo5 131.73(15) . . ?
C37 Mo6 As3A 88.91(17) . . ?
C37 Mo6 C36 89.3(2) . . ?
C37 Mo6 C41 140.7(2) . . ?
C37 Mo6 C39 82.8(2) . . ?
C37 Mo6 C38 86.6(2) . . ?
C37 Mo6 C42 120.3(2) . . ?
C37 Mo6 C40 113.3(3) . . ?
C37 Mo6 As3B 80.4(3) . . ?
C37 Mo6 Sb3B 93.32(19) . . ?
C41 Mo6 Sb3A 140.30(16) . . ?
C41 Mo6 Mo5 85.04(16) . . ?
C41 Mo6 As3A 105.56(16) . . ?
C41 Mo6 C40 34.5(2) . . ?
C41 Mo6 As3B 137.4(3) . . ?
C41 Mo6 Sb3B 101.12(18) . . ?
C39 Mo6 Sb3A 152.74(18) . . ?
C39 Mo6 Mo5 134.48(16) . . ?
C39 Mo6 As3A 104.57(19) . . ?
C39 Mo6 C41 58.4(2) . . ?
C39 Mo6 C42 59.3(2) . . ?
C39 Mo6 C40 35.3(2) . . ?
C39 Mo6 As3B 152.2(3) . . ?
C39 Mo6 Sb3B 103.6(2) . . ?
C38 Mo6 Sb3A 157.62(15) . . ?
C38 Mo6 Mo5 141.59(17) . . ?
C38 Mo6 As3A 140.40(19) . . ?
C38 Mo6 C41 58.9(2) . . ?
C38 Mo6 C39 35.8(2) . . ?
C38 Mo6 C42 35.6(2) . . ?
C38 Mo6 C40 58.99(19) . . ?
C38 Mo6 As3B 161.3(2) . . ?
C38 Mo6 Sb3B 139.2(2) . . ?
C42 Mo6 Sb3A 147.88(18) . . ?
C42 Mo6 Mo5 106.73(17) . . ?
C42 Mo6 As3A 141.03(16) . . ?
C42 Mo6 C41 35.50(19) . . ?
C42 Mo6 C40 58.7(2) . . ?
C42 Mo6 As3B 148.3(3) . . ?
C42 Mo6 Sb3B 136.62(18) . . ?
C40 Mo6 Sb3A 142.50(14) . . ?
C40 Mo6 Mo5 99.25(16) . . ?
C40 Mo6 As3A 87.32(16) . . ?
C40 Mo6 As3B 139.0(2) . . ?
C40 Mo6 Sb3B 84.19(19) . . ?
As3B Mo6 Mo5 52.3(2) . . ?
Sb3B Mo6 Mo5 54.42(13) . . ?
Sb3B Mo6 As3B 55.8(2) . . ?
Sb4A Mo7 Mo8 55.43(2) . . ?
As4A Mo7 Sb4A 56.04(8) . . ?
As4A Mo7 Mo8 54.65(12) . . ?
C43 Mo7 Sb4A 72.39(15) . . ?
C43 Mo7 Mo8 86.39(15) . . ?
C43 Mo7 As4A 126.60(17) . . ?
C43 Mo7 C48 113.3(2) . . ?
C43 Mo7 C49 85.5(2) . . ?
C43 Mo7 C46 127.7(2) . . ?
C43 Mo7 C45 92.7(2) . . ?
C43 Mo7 C47 144.4(2) . . ?
C43 Mo7 C44 89.5(2) . . ?
C43 Mo7 As4B 72.9(3) . . ?
C43 Mo7 Sb4B 130.5(4) . . ?
C48 Mo7 Sb4A 139.29(12) . . ?
C48 Mo7 Mo8 84.13(12) . . ?
C48 Mo7 As4A 98.75(17) . . ?
C48 Mo7 As4B 133.6(3) . . ?
C48 Mo7 Sb4B 95.0(5) . . ?
C49 Mo7 Sb4A 149.80(13) . . ?
C49 Mo7 Mo8 104.02(13) . . ?
C49 Mo7 As4A 134.07(17) . . ?
C49 Mo7 C48 35.37(18) . . ?
C49 Mo7 C47 58.90(19) . . ?
C49 Mo7 As4B 145.7(3) . . ?
C49 Mo7 Sb4B 130.4(5) . . ?
C46 Mo7 Sb4A 150.50(15) . . ?
C46 Mo7 Mo8 136.15(15) . . ?
C46 Mo7 As4A 105.16(17) . . ?
C46 Mo7 C48 58.91(19) . . ?
C46 Mo7 C49 59.68(19) . . ?
C46 Mo7 C47 35.1(2) . . ?
C46 Mo7 As4B 153.8(3) . . ?
C46 Mo7 Sb4B 101.5(4) . . ?
C45 Mo7 Sb4A 159.54(15) . . ?
C45 Mo7 Mo8 139.53(15) . . ?
C45 Mo7 As4A 140.70(16) . . ?
C45 Mo7 C48 59.20(19) . . ?
C45 Mo7 C49 35.8(2) . . ?
C45 Mo7 C46 36.3(2) . . ?
C45 Mo7 C47 59.2(2) . . ?
C45 Mo7 As4B 163.5(3) . . ?
C45 Mo7 Sb4B 136.7(4) . . ?
C47 Mo7 Sb4A 139.75(14) . . ?
C47 Mo7 Mo8 101.01(14) . . ?
C47 Mo7 As4A 83.80(16) . . ?
C47 Mo7 C48 35.11(19) . . ?
C47 Mo7 As4B 137.2(3) . . ?
C47 Mo7 Sb4B 79.5(4) . . ?
C44 Mo7 Sb4A 77.40(18) . . ?
C44 Mo7 Mo8 131.59(18) . . ?
C44 Mo7 As4A 91.9(2) . . ?
C44 Mo7 C48 140.1(2) . . ?
C44 Mo7 C49 123.7(2) . . ?
C44 Mo7 C46 81.2(2) . . ?
C44 Mo7 C45 88.8(2) . . ?
C44 Mo7 C47 109.6(2) . . ?
C44 Mo7 As4B 83.2(3) . . ?
C44 Mo7 Sb4B 93.5(6) . . ?
As4B Mo7 Mo8 49.6(3) . . ?
Sb4B Mo7 Mo8 55.9(5) . . ?
Sb4B Mo7 As4B 58.6(4) . . ?
Sb3A Ag2A Sb1A 109.47(12) . . ?
Sb3A Ag2A Ag1 89.19(12) . . ?
Sb3A Ag2A As2A 120.53(17) . . ?
Sb2A Ag2A Sb1A 96.34(14) . . ?
Sb2A Ag2A Sb3A 122.03(15) . . ?
Sb2A Ag2A Ag1 62.84(10) . . ?
Sb2A Ag2A As2A 56.96(14) . . ?
Ag1 Ag2A Sb1A 56.89(9) . . ?
As2A Ag2A Sb1A 129.99(17) . . ?
As2A Ag2A Ag1 119.77(16) . . ?
As3A Ag2A Sb1A 108.03(13) . . ?
As3A Ag2A Sb3A 53.81(11) . . ?
As3A Ag2A Sb2A 155.26(16) . . ?
As3A Ag2A Ag1 135.16(14) . . ?
As3A Ag2A As2A 102.16(19) . . ?
Mo4 Sb2A Ag2A 104.27(12) . . ?
Mo4 Sb2A Ag1 136.21(12) . . ?
Mo3 Sb2A Mo4 68.27(6) . . ?
Mo3 Sb2A Ag2A 115.64(12) . . ?
Mo3 Sb2A Ag1 155.04(13) . . ?
Mo3 Sb2A As2A 59.70(13) . . ?
Ag2A Sb2A Ag1 60.26(11) . . ?
As2A Sb2A Mo4 58.25(15) . . ?
As2A Sb2A Ag2A 63.31(17) . . ?
As2A Sb2A Ag1 123.5(2) . . ?
Sb1A Mo2 Mo1 56.84(4) . . ?
Sb1A Mo2 As1A 59.18(7) . . ?
As1A Mo2 Mo1 54.20(8) . . ?
C8 Mo2 Sb1A 132.67(15) . . ?
C8 Mo2 Mo1 88.53(15) . . ?
C8 Mo2 As1A 74.77(16) . . ?
C8 Mo2 C14 81.4(2) . . ?
C8 Mo2 C13 107.6(2) . . ?
C8 Mo2 C12 139.8(2) . . ?
C8 Mo2 C11 127.8(3) . . ?
C8 Mo2 C10 91.7(2) . . ?
C8 Mo2 As1B 128.1(3) . . ?
C8 Mo2 Sb1B 73.2(2) . . ?
C9 Mo2 Sb1A 91.57(15) . . ?
C9 Mo2 Mo1 128.63(14) . . ?
C9 Mo2 As1A 75.28(16) . . ?
C9 Mo2 C8 86.6(2) . . ?
C9 Mo2 C14 120.4(3) . . ?
C9 Mo2 C13 142.3(3) . . ?
C9 Mo2 C12 116.0(2) . . ?
C9 Mo2 C11 85.0(2) . . ?
C9 Mo2 C10 87.2(3) . . ?
C9 Mo2 As1B 90.1(4) . . ?
C9 Mo2 Sb1B 77.7(2) . . ?
C14 Mo2 Sb1A 136.77(17) . . ?
C14 Mo2 Mo1 109.2(2) . . ?
C14 Mo2 As1A 150.71(19) . . ?
C14 Mo2 C13 34.6(3) . . ?
C14 Mo2 C12 58.7(2) . . ?
C14 Mo2 As1B 140.7(4) . . ?
C14 Mo2 Sb1B 148.0(3) . . ?
C13 Mo2 Sb1A 102.38(18) . . ?
C13 Mo2 Mo1 87.5(2) . . ?
C13 Mo2 As1A 141.7(2) . . ?
C13 Mo2 As1B 106.1(4) . . ?
C13 Mo2 Sb1B 139.5(3) . . ?
C12 Mo2 Sb1A 82.16(17) . . ?
C12 Mo2 Mo1 99.86(19) . . ?
C12 Mo2 As1A 140.62(19) . . ?
C12 Mo2 C13 34.9(2) . . ?
C12 Mo2 As1B 86.8(3) . . ?
C12 Mo2 Sb1B 141.0(2) . . ?
C11 Mo2 Sb1A 99.1(2) . . ?
C11 Mo2 Mo1 134.5(2) . . ?
C11 Mo2 As1A 149.47(19) . . ?
C11 Mo2 C14 59.8(2) . . ?
C11 Mo2 C13 58.4(3) . . ?
C11 Mo2 C12 35.1(3) . . ?
C11 Mo2 As1B 103.4(3) . . ?
C11 Mo2 Sb1B 152.2(3) . . ?
C10 Mo2 Sb1A 135.53(19) . . ?
C10 Mo2 Mo1 144.1(2) . . ?
C10 Mo2 As1A 158.3(2) . . ?
C10 Mo2 C14 35.7(3) . . ?
C10 Mo2 C13 58.3(3) . . ?
C10 Mo2 C12 59.1(3) . . ?
C10 Mo2 C11 36.5(3) . . ?
C10 Mo2 As1B 139.9(3) . . ?
C10 Mo2 Sb1B 159.1(3) . . ?
As1B Mo2 Mo1 54.9(3) . . ?
Sb1B Mo2 Mo1 52.1(2) . . ?
Sb1B Mo2 As1B 55.6(3) . . ?
Sb3A Mo5 Mo6 57.07(4) . . ?
Sb3A Mo5 As3A 55.46(7) . . ?
As3A Mo5 Mo6 52.55(8) . . ?
C30 Mo5 Sb3A 89.88(14) . . ?
C30 Mo5 Mo6 130.69(15) . . ?
C30 Mo5 As3A 79.07(18) . . ?
C30 Mo5 C29 89.6(2) . . ?
C30 Mo5 C31 82.7(2) . . ?
C30 Mo5 C32 114.0(2) . . ?
C30 Mo5 C35 85.7(2) . . ?
C30 Mo5 C33 141.0(2) . . ?
C30 Mo5 C34 119.3(2) . . ?
C30 Mo5 As3B 89.7(3) . . ?
C30 Mo5 Sb3B 77.8(2) . . ?
C29 Mo5 Sb3A 128.0(2) . . ?
C29 Mo5 Mo6 85.64(17) . . ?
C29 Mo5 As3A 73.4(2) . . ?
C29 Mo5 C31 130.2(3) . . ?
C29 Mo5 C32 140.9(2) . . ?
C29 Mo5 C35 94.9(3) . . ?
C29 Mo5 C33 108.1(3) . . ?
C29 Mo5 C34 83.5(3) . . ?
C29 Mo5 As3B 125.2(3) . . ?
C29 Mo5 Sb3B 69.4(2) . . ?
C31 Mo5 Sb3A 101.31(18) . . ?
C31 Mo5 Mo6 134.66(16) . . ?
C31 Mo5 As3A 150.08(19) . . ?
C31 Mo5 C32 35.5(2) . . ?
C31 Mo5 C33 59.2(2) . . ?
C31 Mo5 C34 59.1(3) . . ?
C31 Mo5 As3B 104.0(3) . . ?
C31 Mo5 Sb3B 152.4(2) . . ?
C32 Mo5 Sb3A 84.77(16) . . ?
C32 Mo5 Mo6 99.46(15) . . ?
C32 Mo5 As3A 138.93(16) . . ?
C32 Mo5 C33 35.0(2) . . ?
C32 Mo5 As3B 87.3(3) . . ?
C32 Mo5 Sb3B 143.26(18) . . ?
C35 Mo5 Sb3A 136.9(2) . . ?
C35 Mo5 Mo6 143.63(17) . . ?
C35 Mo5 As3A 160.7(2) . . ?
C35 Mo5 C31 35.6(3) . . ?
C35 Mo5 C32 58.7(2) . . ?
C35 Mo5 C33 59.1(2) . . ?
C35 Mo5 C34 35.7(2) . . ?
C35 Mo5 As3B 139.6(3) . . ?
C35 Mo5 Sb3B 157.0(2) . . ?
C33 Mo5 Sb3A 104.36(17) . . ?
C33 Mo5 Mo6 86.15(15) . . ?
C33 Mo5 As3A 138.69(17) . . ?
C33 Mo5 As3B 106.1(3) . . ?
C33 Mo5 Sb3B 140.7(2) . . ?
C34 Mo5 Sb3A 138.9(2) . . ?
C34 Mo5 Mo6 108.86(18) . . ?
C34 Mo5 As3A 150.7(2) . . ?
C34 Mo5 C32 58.0(3) . . ?
C34 Mo5 C33 34.8(2) . . ?
C34 Mo5 As3B 140.8(3) . . ?
C34 Mo5 Sb3B 148.4(3) . . ?
As3B Mo5 Mo6 55.5(2) . . ?
As3B Mo5 Sb3B 57.0(2) . . ?
Sb3B Mo5 Mo6 54.70(13) . . ?
Sb1A Ag1 Sb4A 137.04(5) . . ?
Sb1A Ag1 Ag2A 62.54(7) . . ?
Sb1A Ag1 Sb2A 96.14(7) . . ?
Sb4A Ag1 Ag2A 143.24(8) . . ?
Sb4A Ag1 Sb2A 126.39(6) . . ?
Ag2A Ag1 Sb2A 56.90(8) . . ?
As4A Ag1 Sb1A 147.22(12) . . ?
As4A Ag1 Sb4A 54.58(8) . . ?
As4A Ag1 Ag2A 92.58(11) . . ?
As4A Ag1 Sb2A 85.96(12) . . ?
As4A Ag1 As1A 148.79(11) . . ?
As1A Ag1 Sb1A 59.26(7) . . ?
As1A Ag1 Sb4A 94.94(7) . . ?
As1A Ag1 Ag2A 118.56(10) . . ?
As1A Ag1 Sb2A 111.86(10) . . ?
As2B Ag1 Ag2B 54.6(2) . . ?
As1B Ag1 As2B 96.6(4) . . ?
As1B Ag1 Sb1B 54.0(3) . . ?
As1B Ag1 Ag2B 64.8(3) . . ?
As1B Ag1 As4B 140.4(4) . . ?
As1B Ag1 Sb4B 145.3(6) . . ?
Sb1B Ag1 As2B 110.8(3) . . ?
Sb1B Ag1 Ag2B 114.90(18) . . ?
Sb1B Ag1 As4B 103.9(3) . . ?
As4B Ag1 As2B 122.9(3) . . ?
As4B Ag1 Ag2B 139.0(3) . . ?
Sb4B Ag1 As2B 85.5(5) . . ?
Sb4B Ag1 Sb1B 155.3(4) . . ?
Sb4B Ag1 Ag2B 89.6(4) . . ?
Sb4B Ag1 As4B 51.5(4) . . ?
Sb1A Mo1 Mo2 54.59(4) . . ?
As1A Mo1 Sb1A 59.00(8) . . ?
As1A Mo1 Mo2 56.07(7) . . ?
C7A Mo1 Sb1A 162.5(3) . . ?
C7A Mo1 Mo2 141.7(4) . . ?
C7A Mo1 As1A 131.3(4) . . ?
C7A Mo1 C5A 59.0(4) . . ?
C7A Mo1 C3A 34.6(5) . . ?
C7A Mo1 C6A 36.7(5) . . ?
C7A Mo1 C4A 57.7(4) . . ?
C1A Mo1 Sb1A 73.3(4) . . ?
C1A Mo1 Mo2 96.5(4) . . ?
C1A Mo1 As1A 132.3(4) . . ?
C1A Mo1 C7A 95.0(6) . . ?
C1A Mo1 C5A 111.8(5) . . ?
C1A Mo1 C3A 129.3(6) . . ?
C1A Mo1 C6A 84.7(5) . . ?
C1A Mo1 C4A 143.1(5) . . ?
C1A Mo1 C2A 93.0(6) . . ?
C5A Mo1 Sb1A 137.2(2) . . ?
C5A Mo1 Mo2 82.8(2) . . ?
C5A Mo1 As1A 103.0(2) . . ?
C5A Mo1 C4A 34.6(4) . . ?
C3A Mo1 Sb1A 152.1(5) . . ?
C3A Mo1 Mo2 125.8(4) . . ?
C3A Mo1 As1A 96.8(5) . . ?
C3A Mo1 C5A 56.5(5) . . ?
C3A Mo1 C4A 33.1(4) . . ?
C6A Mo1 Sb1A 149.2(3) . . ?
C6A Mo1 Mo2 108.5(3) . . ?
C6A Mo1 As1A 137.7(3) . . ?
C6A Mo1 C5A 35.4(3) . . ?
C6A Mo1 C3A 58.2(5) . . ?
C6A Mo1 C4A 58.4(4) . . ?
C4A Mo1 Sb1A 138.3(2) . . ?
C4A Mo1 Mo2 93.2(2) . . ?
C4A Mo1 As1A 81.8(3) . . ?
C6B Mo1 Mo2 138.0(5) . . ?
C6B Mo1 C3B 61.3(6) . . ?
C6B Mo1 C5B 37.4(7) . . ?
C6B Mo1 C4B 61.1(7) . . ?
C6B Mo1 C7B 38.0(6) . . ?
C6B Mo1 As1B 145.2(7) . . ?
C6B Mo1 Sb1B 105.4(6) . . ?
C3B Mo1 Mo2 160.3(3) . . ?
C3B Mo1 As1B 110.4(4) . . ?
C3B Mo1 Sb1B 138.2(4) . . ?
C5B Mo1 Mo2 135.1(3) . . ?
C5B Mo1 C3B 60.5(5) . . ?
C5B Mo1 C4B 35.4(5) . . ?
C5B Mo1 C7B 62.4(6) . . ?
C5B Mo1 As1B 107.9(5) . . ?
C5B Mo1 Sb1B 84.8(4) . . ?
C4B Mo1 Mo2 145.6(4) . . ?
C4B Mo1 C3B 36.8(5) . . ?
C4B Mo1 As1B 91.6(5) . . ?
C4B Mo1 Sb1B 101.4(5) . . ?
C7B Mo1 Mo2 152.7(5) . . ?
C7B Mo1 C3B 36.4(5) . . ?
C7B Mo1 C4B 61.7(7) . . ?
C7B Mo1 As1B 146.8(6) . . ?
C7B Mo1 Sb1B 143.2(5) . . ?
C1B Mo1 Mo2 68.5(3) . . ?
C1B Mo1 C6B 86.2(7) . . ?
C1B Mo1 C3B 116.8(4) . . ?
C1B Mo1 C5B 120.8(5) . . ?
C1B Mo1 C4B 144.6(6) . . ?
C1B Mo1 C7B 84.4(6) . . ?
C1B Mo1 C2B 82.9(5) . . ?
C1B Mo1 As1B 123.8(5) . . ?
C1B Mo1 Sb1B 100.2(3) . . ?
C2B Mo1 Mo2 84.7(4) . . ?
C2B Mo1 C6B 126.2(6) . . ?
C2B Mo1 C3B 77.6(5) . . ?
C2B Mo1 C5B 137.5(5) . . ?
C2B Mo1 C4B 104.7(6) . . ?
C2B Mo1 C7B 88.5(5) . . ?
C2B Mo1 As1B 79.1(4) . . ?
C2B Mo1 Sb1B 128.3(4) . . ?
C2A Mo1 Sb1A 83.0(3) . . ?
C2A Mo1 Mo2 130.9(4) . . ?
C2A Mo1 As1A 82.7(4) . . ?
C2A Mo1 C7A 84.6(5) . . ?
C2A Mo1 C5A 136.4(4) . . ?
C2A Mo1 C3A 79.9(5) . . ?
C2A Mo1 C6A 120.2(5) . . ?
C2A Mo1 C4A 107.1(4) . . ?
As1B Mo1 Mo2 57.1(3) . . ?
Sb1B Mo1 Mo2 50.96(18) . . ?
Sb1B Mo1 As1B 56.2(3) . . ?
Mo4 As2A Mo3 69.63(14) . . ?
Mo4 As2A Ag2A 104.28(16) . . ?
Mo4 As2A Sb2A 61.89(15) . . ?
Mo3 As2A Ag2A 112.30(18) . . ?
Mo3 As2A Sb2A 59.43(14) . . ?
Sb2A As2A Ag2A 59.73(15) . . ?
Sb3A As3A Mo6 65.83(9) . . ?
Sb3A As3A Ag2A 65.28(12) . . ?
Sb3A As3A Mo5 62.21(10) . . ?
Mo6 As3A Ag2A 120.15(14) . . ?
Mo6 As3A Mo5 70.46(11) . . ?
Mo5 As3A Ag2A 112.45(17) . . ?
Sb4A As4A Mo8 64.20(10) . . ?
Sb4A As4A Mo7 66.13(10) . . ?
Sb4A As4A Ag1 68.51(10) . . ?
Mo7 As4A Mo8 72.75(13) . . ?
Mo7 As4A Ag1 124.82(18) . . ?
Ag1 As4A Mo8 112.76(15) . . ?
Sb1A As1A Mo2 59.90(8) . . ?
Ag1 As1A Sb1A 63.77(9) . . ?
Ag1 As1A Mo2 116.06(12) . . ?
Ag1 As1A Mo1 108.03(12) . . ?
Mo1 As1A Sb1A 62.50(9) . . ?
Mo1 As1A Mo2 69.74(7) . . ?
F47 Al2 O20 109.38(15) . . ?
F47 Al2 O21 108.14(15) . . ?
F47 Al2 O22 110.32(15) . . ?
O21 Al2 O20 109.05(16) . . ?
O21 Al2 O22 110.04(16) . . ?
O22 Al2 O20 109.87(16) . . ?
F1 Al1 O18 110.04(15) . . ?
F1 Al1 O17 109.27(15) . . ?
F1 Al1 O19 110.10(15) . . ?
O18 Al1 O17 109.05(15) . . ?
O18 Al1 O19 110.01(16) . . ?
O19 Al1 O17 108.34(16) . . ?
C93 O20 Al2 135.8(3) . . ?
C69 O18 Al1 138.0(3) . . ?
C57 O17 Al1 137.6(3) . . ?
C105 O21 Al2 137.1(3) . . ?
C117 O22 Al2 139.9(3) . . ?
C81 O19 Al1 138.0(3) . . ?
O8 C23 Mo4 172.4(4) . . ?
O7 C22 Mo4 172.1(5) . . ?
O16 C51 Mo8 175.7(5) . . ?
O15 C50 Mo8 174.0(4) . . ?
C64 C63 C57 118.2(4) . . ?
C68 C63 C57 127.6(4) . . ?
C68 C63 C64 113.9(4) . . ?
O5 C15 Mo3 175.3(5) . . ?
C124 C123 C117 128.4(4) . . ?
C124 C123 C128 113.2(4) . . ?
C128 C123 C117 118.2(4) . . ?
F79 C118 C117 111.3(4) . . ?
F79 C118 C119 106.1(4) . . ?
F78 C118 F79 106.2(4) . . ?
F78 C118 C117 109.9(3) . . ?
F78 C118 C119 107.4(4) . . ?
C119 C118 C117 115.4(4) . . ?
O13 C43 Mo7 176.5(5) . . ?
O11 C36 Mo6 175.2(4) . . ?
O10 C30 Mo5 173.2(5) . . ?
O17 C57 C63 111.2(3) . . ?
O17 C57 C58 106.6(3) . . ?
O17 C57 C62 108.4(3) . . ?
C63 C57 C58 115.3(3) . . ?
C63 C57 C62 109.3(3) . . ?
C62 C57 C58 105.8(3) . . ?
F12 C64 C63 122.2(4) . . ?
F12 C64 C65 114.5(4) . . ?
C65 C64 C63 123.3(4) . . ?
O3 C8 Mo2 175.0(5) . . ?
F13 C65 C64 120.1(4) . . ?
F13 C65 C66 119.7(4) . . ?
C66 C65 C64 120.1(4) . . ?
F2 C58 C57 113.5(4) . . ?
F2 C58 C59 103.6(4) . . ?
F3 C58 F2 108.3(4) . . ?
F3 C58 C57 110.1(4) . . ?
F3 C58 C59 108.6(4) . . ?
C59 C58 C57 112.4(4) . . ?
F87 C122 F86 108.0(4) . . ?
F87 C122 C117 109.6(4) . . ?
F87 C122 C121 108.9(4) . . ?
F86 C122 C117 113.7(4) . . ?
F86 C122 C121 103.8(4) . . ?
C121 C122 C117 112.5(4) . . ?
C116 C111 C105 117.6(4) . . ?
C112 C111 C105 127.7(4) . . ?
C112 C111 C116 114.5(4) . . ?
Mo3 C17 H17 122.3 . . ?
C18 C17 Mo3 72.8(3) . . ?
C18 C17 H17 125.7 . . ?
C21 C17 Mo3 70.8(3) . . ?
C21 C17 H17 125.7 . . ?
C21 C17 C18 108.6(5) . . ?
Mo8 C56 H56 123.1 . . ?
C52 C56 Mo8 70.5(3) . . ?
C52 C56 H56 126.1 . . ?
C52 C56 C55 107.8(5) . . ?
C55 C56 Mo8 71.9(3) . . ?
C55 C56 H56 126.1 . . ?
O4 C9 Mo2 177.1(5) . . ?
F91 C127 C128 119.5(4) . . ?
F91 C127 C126 119.9(4) . . ?
C126 C127 C128 120.6(4) . . ?
Mo7 C48 H48 122.8 . . ?
C49 C48 Mo7 70.5(3) . . ?
C49 C48 H48 126.2 . . ?
C49 C48 C47 107.7(5) . . ?
C47 C48 Mo7 72.2(3) . . ?
C47 C48 H48 126.2 . . ?
F11 C62 C57 110.9(3) . . ?
F11 C62 C61 105.7(3) . . ?
F10 C62 F11 106.9(3) . . ?
F10 C62 C57 110.2(3) . . ?
F10 C62 C61 107.9(3) . . ?
C61 C62 C57 114.9(3) . . ?
O18 C69 C70 106.6(3) . . ?
O18 C69 C75 111.5(3) . . ?
O18 C69 C74 108.0(4) . . ?
C70 C69 C75 114.8(4) . . ?
C70 C69 C74 106.1(3) . . ?
C75 C69 C74 109.5(4) . . ?
Mo4 C25 H25 119.7 . . ?
C26 C25 Mo4 74.6(3) . . ?
C26 C25 H25 125.9 . . ?
C26 C25 C24 108.2(5) . . ?
C24 C25 Mo4 71.6(3) . . ?
C24 C25 H25 125.9 . . ?
O22 C117 C123 111.5(3) . . ?
O22 C117 C118 109.1(3) . . ?
O22 C117 C122 106.0(3) . . ?
C123 C117 C118 109.3(3) . . ?
C123 C117 C122 115.0(4) . . ?
C118 C117 C122 105.7(4) . . ?
F42 C88 C87 122.2(4) . . ?
F42 C88 C89 115.4(5) . . ?
C89 C88 C87 122.4(5) . . ?
Mo8 C53 H53 119.4 . . ?
C54 C53 Mo8 72.6(3) . . ?
C54 C53 H53 126.6 . . ?
C54 C53 C52 106.8(5) . . ?
C52 C53 Mo8 73.4(3) . . ?
C52 C53 H53 126.6 . . ?
Mo4 C26 H26 122.2 . . ?
C25 C26 Mo4 69.8(3) . . ?
C25 C26 H26 126.0 . . ?
C27 C26 Mo4 73.7(3) . . ?
C27 C26 C25 108.1(5) . . ?
C27 C26 H26 126.0 . . ?
F49 C94 F48 107.3(4) . . ?
F49 C94 C95 104.9(4) . . ?
F49 C94 C93 112.4(4) . . ?
F48 C94 C95 107.1(4) . . ?
F48 C94 C93 109.9(4) . . ?
C95 C94 C93 114.8(4) . . ?
O12 C37 Mo6 173.5(5) . . ?
F16 C68 C63 122.4(4) . . ?
F16 C68 C67 113.7(4) . . ?
C67 C68 C63 123.8(4) . . ?
F81 C119 F80 107.8(4) . . ?
F81 C119 C118 110.3(4) . . ?
F81 C119 C120 108.4(4) . . ?
F80 C119 C118 108.5(4) . . ?
F80 C119 C120 108.1(4) . . ?
C118 C119 C120 113.6(4) . . ?
F18 C70 C69 112.8(4) . . ?
F18 C70 C71 103.6(3) . . ?
F17 C70 F18 108.3(4) . . ?
F17 C70 C69 110.3(3) . . ?
F17 C70 C71 108.3(4) . . ?
C69 C70 C71 113.2(4) . . ?
F32 C82 F33 107.7(4) . . ?
F32 C82 C81 109.8(4) . . ?
F32 C82 C83 108.7(4) . . ?
F33 C82 C81 114.0(4) . . ?
F33 C82 C83 103.4(4) . . ?
C81 C82 C83 112.8(4) . . ?
Mo3 C18 H18 123.1 . . ?
C17 C18 Mo3 72.1(3) . . ?
C17 C18 H18 126.1 . . ?
C19 C18 Mo3 70.4(3) . . ?
C19 C18 C17 107.8(5) . . ?
C19 C18 H18 126.1 . . ?
F89 C125 C124 119.8(4) . . ?
F89 C125 C126 119.5(4) . . ?
C126 C125 C124 120.7(4) . . ?
Mo3 C20 H20 120.4 . . ?
C21 C20 Mo3 72.6(3) . . ?
C21 C20 H20 126.2 . . ?
C19 C20 Mo3 72.7(3) . . ?
C19 C20 H20 126.2 . . ?
C19 C20 C21 107.6(5) . . ?
F88 C124 C123 122.2(4) . . ?
F88 C124 C125 114.1(4) . . ?
C125 C124 C123 123.7(4) . . ?
F92 C128 C123 121.3(4) . . ?
F92 C128 C127 115.2(4) . . ?
C127 C128 C123 123.5(4) . . ?
F90 C126 C127 121.2(4) . . ?
F90 C126 C125 120.6(4) . . ?
C127 C126 C125 118.2(4) . . ?
O21 C105 C111 111.4(3) . . ?
O21 C105 C106 108.1(4) . . ?
O21 C105 C110 107.1(4) . . ?
C111 C105 C106 109.1(4) . . ?
C110 C105 C111 115.4(4) . . ?
C110 C105 C106 105.4(3) . . ?
F50 C95 F51 108.2(4) . . ?
F50 C95 C94 109.6(4) . . ?
F50 C95 C96 109.3(4) . . ?
F51 C95 C94 108.2(4) . . ?
F51 C95 C96 108.0(4) . . ?
C96 C95 C94 113.3(4) . . ?
F77 C116 C111 122.8(4) . . ?
F77 C116 C115 114.1(4) . . ?
C115 C116 C111 123.0(5) . . ?
C76 C75 C69 117.6(4) . . ?
C80 C75 C69 127.4(4) . . ?
C80 C75 C76 114.8(4) . . ?
F57 C98 F56 108.4(4) . . ?
F57 C98 C93 109.5(4) . . ?
F57 C98 C97 107.4(4) . . ?
F56 C98 C93 113.6(4) . . ?
F56 C98 C97 103.9(4) . . ?
C93 C98 C97 113.7(4) . . ?
F4 C59 F5 106.8(4) . . ?
F4 C59 C58 112.6(4) . . ?
F4 C59 C60 108.5(4) . . ?
F5 C59 C58 107.6(4) . . ?
F5 C59 C60 108.6(4) . . ?
C60 C59 C58 112.5(4) . . ?
O9 C29 Mo5 174.2(7) . . ?
F20 C71 F19 107.0(4) . . ?
F20 C71 C70 111.7(3) . . ?
F20 C71 C72 109.3(4) . . ?
F19 C71 C70 107.9(4) . . ?
F19 C71 C72 108.6(4) . . ?
C72 C71 C70 112.1(4) . . ?
O20 C93 C94 108.6(4) . . ?
O20 C93 C98 107.7(3) . . ?
O20 C93 C99 112.2(4) . . ?
C98 C93 C94 105.5(4) . . ?
C98 C93 C99 114.6(4) . . ?
C99 C93 C94 107.9(3) . . ?
Mo5 C31 H31 120.0 . . ?
C32 C31 Mo5 73.7(4) . . ?
C32 C31 H31 126.4 . . ?
C35 C31 Mo5 71.8(4) . . ?
C35 C31 H31 126.4 . . ?
C35 C31 C32 107.2(6) . . ?
Mo8 C54 H54 120.2 . . ?
C53 C54 Mo8 71.1(3) . . ?
C53 C54 H54 125.6 . . ?
C55 C54 Mo8 74.8(3) . . ?
C55 C54 C53 108.8(5) . . ?
C55 C54 H54 125.6 . . ?
Mo4 C24 H24 119.4 . . ?
C25 C24 Mo4 71.9(3) . . ?
C25 C24 H24 126.8 . . ?
C28 C24 Mo4 73.9(3) . . ?
C28 C24 C25 106.4(5) . . ?
C28 C24 H24 126.8 . . ?
Mo4 C28 H28 121.6 . . ?
C24 C28 Mo4 70.1(3) . . ?
C24 C28 H28 125.4 . . ?
C27 C28 Mo4 74.5(3) . . ?
C27 C28 C24 109.2(5) . . ?
C27 C28 H28 125.4 . . ?
Mo7 C49 H49 120.6 . . ?
C48 C49 Mo7 74.2(3) . . ?
C48 C49 H49 125.9 . . ?
C45 C49 Mo7 71.0(3) . . ?
C45 C49 C48 108.2(5) . . ?
C45 C49 H49 125.9 . . ?
O6 C16 Mo3 176.2(5) . . ?
F27 C76 C75 121.8(4) . . ?
F27 C76 C77 116.0(5) . . ?
C77 C76 C75 122.1(5) . . ?
Mo4 C27 H27 123.3 . . ?
C26 C27 Mo4 71.5(3) . . ?
C26 C27 H27 125.9 . . ?
C28 C27 Mo4 71.0(3) . . ?
C28 C27 C26 108.1(5) . . ?
C28 C27 H27 125.9 . . ?
F64 C106 F63 106.4(4) . . ?
F64 C106 C105 112.1(4) . . ?
F64 C106 C107 106.5(4) . . ?
F63 C106 C105 109.7(4) . . ?
F63 C106 C107 107.2(4) . . ?
C107 C106 C105 114.5(4) . . ?
F25 C74 C69 109.2(4) . . ?
F25 C74 C73 106.9(4) . . ?
F26 C74 F25 107.2(4) . . ?
F26 C74 C69 111.8(4) . . ?
F26 C74 C73 106.7(4) . . ?
C73 C74 C69 114.7(4) . . ?
F73 C112 C111 122.8(4) . . ?
F73 C112 C113 114.3(5) . . ?
C111 C112 C113 122.8(5) . . ?
C100 C99 C93 128.0(4) . . ?
C100 C99 C104 113.7(4) . . ?
C104 C99 C93 117.8(4) . . ?
C88 C87 C81 117.5(4) . . ?
C92 C87 C88 114.9(4) . . ?
C92 C87 C81 127.6(4) . . ?
Mo3 C21 H21 120.5 . . ?
C17 C21 Mo3 74.1(3) . . ?
C17 C21 C20 107.8(5) . . ?
C17 C21 H21 126.1 . . ?
C20 C21 Mo3 71.2(3) . . ?
C20 C21 H21 126.1 . . ?
Mo8 C52 H52 121.0 . . ?
C56 C52 Mo8 74.6(3) . . ?
C56 C52 C53 108.4(5) . . ?
C56 C52 H52 125.8 . . ?
C53 C52 Mo8 70.4(3) . . ?
C53 C52 H52 125.8 . . ?
Mo8 C55 H55 122.5 . . ?
C56 C55 Mo8 73.0(3) . . ?
C56 C55 H55 125.9 . . ?
C54 C55 Mo8 70.3(3) . . ?
C54 C55 C56 108.1(5) . . ?
C54 C55 H55 125.9 . . ?
F74 C113 C112 119.4(5) . . ?
F74 C113 C114 119.5(5) . . ?
C114 C113 C112 121.1(5) . . ?
F9 C61 C62 108.1(3) . . ?
F9 C61 C60 108.4(4) . . ?
F8 C61 F9 107.7(3) . . ?
F8 C61 C62 109.7(3) . . ?
F8 C61 C60 108.5(4) . . ?
C60 C61 C62 114.2(4) . . ?
Mo7 C46 H46 120.2 . . ?
C45 C46 Mo7 71.2(3) . . ?
C45 C46 H46 126.0 . . ?
C47 C46 Mo7 74.5(3) . . ?
C47 C46 H46 126.0 . . ?
C47 C46 C45 108.0(5) . . ?
F75 C114 C113 121.0(5) . . ?
F75 C114 C115 120.8(5) . . ?
C113 C114 C115 118.1(4) . . ?
F14 C66 C65 120.3(5) . . ?
F14 C66 C67 120.6(4) . . ?
C67 C66 C65 119.1(4) . . ?
F30 C79 C80 119.8(5) . . ?
F30 C79 C78 120.5(5) . . ?
C78 C79 C80 119.7(5) . . ?
F59 C101 C100 119.3(5) . . ?
F59 C101 C102 120.7(5) . . ?
C102 C101 C100 119.9(5) . . ?
F31 C80 C75 122.9(4) . . ?
F31 C80 C79 113.7(5) . . ?
C79 C80 C75 123.3(5) . . ?
F21 C72 C71 109.0(4) . . ?
F21 C72 C73 108.6(4) . . ?
F22 C72 F21 107.0(4) . . ?
F22 C72 C71 109.9(4) . . ?
F22 C72 C73 108.9(4) . . ?
C73 C72 C71 113.3(4) . . ?
F40 C86 F41 107.0(4) . . ?
F40 C86 C81 111.0(4) . . ?
F40 C86 C85 106.4(4) . . ?
F41 C86 C81 109.5(4) . . ?
F41 C86 C85 107.3(4) . . ?
C85 C86 C81 115.3(4) . . ?
F46 C92 C87 122.4(4) . . ?
F46 C92 C91 114.6(5) . . ?
C87 C92 C91 122.9(5) . . ?
F58 C100 C99 122.7(4) . . ?
F58 C100 C101 113.7(5) . . ?
C101 C100 C99 123.6(5) . . ?
Mo7 C45 H45 120.0 . . ?
C49 C45 Mo7 73.2(3) . . ?
C49 C45 C46 107.8(5) . . ?
C49 C45 H45 126.1 . . ?
C46 C45 Mo7 72.5(3) . . ?
C46 C45 H45 126.1 . . ?
F29 C78 C79 120.4(6) . . ?
F29 C78 C77 120.2(6) . . ?
C77 C78 C79 119.4(5) . . ?
Mo3 C19 H19 120.2 . . ?
C18 C19 Mo3 74.3(3) . . ?
C18 C19 C20 108.1(5) . . ?
C18 C19 H19 125.9 . . ?
C20 C19 Mo3 71.3(3) . . ?
C20 C19 H19 125.9 . . ?
Mo7 C47 H47 122.8 . . ?
C48 C47 Mo7 72.6(3) . . ?
C48 C47 H47 125.8 . . ?
C46 C47 Mo7 70.4(3) . . ?
C46 C47 C48 108.3(5) . . ?
C46 C47 H47 125.8 . . ?
F6 C60 F7 108.0(4) . . ?
F6 C60 C59 108.9(4) . . ?
F6 C60 C61 109.7(4) . . ?
F7 C60 C59 109.1(4) . . ?
F7 C60 C61 109.0(4) . . ?
C61 C60 C59 112.0(4) . . ?
Mo5 C32 H32 122.1 . . ?
C31 C32 Mo5 70.8(4) . . ?
C31 C32 H32 125.5 . . ?
C33 C32 Mo5 73.3(4) . . ?
C33 C32 C31 109.0(6) . . ?
C33 C32 H32 125.5 . . ?
O19 C81 C82 105.9(3) . . ?
O19 C81 C87 112.2(4) . . ?
O19 C81 C86 108.7(4) . . ?
C82 C81 C86 105.7(4) . . ?
C87 C81 C82 115.6(4) . . ?
C87 C81 C86 108.4(3) . . ?
F69 C109 F70 107.5(4) . . ?
F69 C109 C108 108.0(4) . . ?
F69 C109 C110 112.1(4) . . ?
F70 C109 C108 108.3(4) . . ?
F70 C109 C110 108.3(4) . . ?
C108 C109 C110 112.5(4) . . ?
O14 C44 Mo7 173.9(6) . . ?
F43 C89 C88 119.0(6) . . ?
F43 C89 C90 120.7(5) . . ?
C90 C89 C88 120.3(6) . . ?
F85 C121 F84 106.8(4) . . ?
F85 C121 C122 112.4(4) . . ?
F85 C121 C120 110.3(4) . . ?
F84 C121 C122 106.4(4) . . ?
F84 C121 C120 108.1(4) . . ?
C120 C121 C122 112.5(4) . . ?
F15 C67 C68 119.8(5) . . ?
F15 C67 C66 120.3(5) . . ?
C66 C67 C68 119.8(4) . . ?
F23 C73 F24 108.0(4) . . ?
F23 C73 C74 110.0(4) . . ?
F23 C73 C72 108.7(4) . . ?
F24 C73 C74 108.1(4) . . ?
F24 C73 C72 108.4(4) . . ?
C72 C73 C74 113.6(4) . . ?
F28 C77 C76 118.5(6) . . ?
F28 C77 C78 120.9(5) . . ?
C78 C77 C76 120.6(5) . . ?
F67 C108 C109 108.5(5) . . ?
F67 C108 C107 108.9(4) . . ?
F68 C108 F67 108.1(4) . . ?
F68 C108 C109 109.7(4) . . ?
F68 C108 C107 109.4(5) . . ?
C107 C108 C109 112.1(4) . . ?
F72 C110 F71 107.8(4) . . ?
F72 C110 C105 109.9(3) . . ?
F72 C110 C109 107.3(4) . . ?
F71 C110 C105 114.0(4) . . ?
F71 C110 C109 104.4(4) . . ?
C109 C110 C105 113.1(4) . . ?
Mo5 C35 H35 120.0 . . ?
C31 C35 Mo5 72.6(3) . . ?
C31 C35 H35 126.1 . . ?
C31 C35 C34 107.9(6) . . ?
C34 C35 Mo5 73.2(4) . . ?
C34 C35 H35 126.1 . . ?
F62 C104 C99 121.6(4) . . ?
F62 C104 C103 114.9(4) . . ?
C103 C104 C99 123.3(5) . . ?
F35 C83 F34 107.5(4) . . ?
F35 C83 C82 112.8(4) . . ?
F35 C83 C84 109.4(5) . . ?
F34 C83 C82 107.2(4) . . ?
F34 C83 C84 108.4(4) . . ?
C84 C83 C82 111.3(4) . . ?
F61 C103 C104 119.8(5) . . ?
F61 C103 C102 119.5(4) . . ?
C102 C103 C104 120.6(5) . . ?
F60 C102 C101 120.2(5) . . ?
F60 C102 C103 121.0(5) . . ?
C103 C102 C101 118.8(5) . . ?
F82 C120 C119 108.3(4) . . ?
F82 C120 C121 109.5(5) . . ?
F83 C120 F82 108.1(4) . . ?
F83 C120 C119 109.3(5) . . ?
F83 C120 C121 109.1(5) . . ?
C121 C120 C119 112.5(4) . . ?
Mo6 C41 H41 122.0 . . ?
C42 C41 Mo6 70.5(3) . . ?
C42 C41 H41 125.6 . . ?
C40 C41 Mo6 73.6(3) . . ?
C40 C41 H41 125.6 . . ?
C40 C41 C42 108.8(6) . . ?
F39 C85 F38 107.6(4) . . ?
F39 C85 C86 109.0(4) . . ?
F39 C85 C84 108.3(4) . . ?
F38 C85 C86 108.7(4) . . ?
F38 C85 C84 108.5(4) . . ?
C84 C85 C86 114.5(5) . . ?
F54 C97 F55 108.3(4) . . ?
F54 C97 C98 111.9(4) . . ?
F54 C97 C96 109.4(5) . . ?
F55 C97 C98 107.3(4) . . ?
F55 C97 C96 108.2(4) . . ?
C96 C97 C98 111.6(4) . . ?
F52 C96 F53 108.1(4) . . ?
F52 C96 C95 109.8(5) . . ?
F52 C96 C97 109.6(5) . . ?
F53 C96 C95 109.0(5) . . ?
F53 C96 C97 108.5(5) . . ?
C95 C96 C97 111.9(4) . . ?
F45 C91 C92 119.2(6) . . ?
F45 C91 C90 121.1(5) . . ?
C90 C91 C92 119.7(6) . . ?
Mo2 C14 H14 120.9 . . ?
C13 C14 Mo2 74.5(4) . . ?
C13 C14 H14 126.3 . . ?
C13 C14 C10 107.5(6) . . ?
C10 C14 Mo2 70.2(3) . . ?
C10 C14 H14 126.3 . . ?
F66 C107 F65 107.6(4) . . ?
F66 C107 C106 109.6(4) . . ?
F66 C107 C108 109.6(4) . . ?
F65 C107 C106 107.8(4) . . ?
F65 C107 C108 108.4(4) . . ?
C108 C107 C106 113.6(4) . . ?
Mo6 C39 H39 119.5 . . ?
C38 C39 Mo6 71.3(3) . . ?
C38 C39 H39 125.9 . . ?
C38 C39 C40 108.2(6) . . ?
C40 C39 Mo6 75.0(3) . . ?
C40 C39 H39 125.9 . . ?
F76 C115 C116 119.7(5) . . ?
F76 C115 C114 119.9(4) . . ?
C114 C115 C116 120.4(5) . . ?
Mo5 C33 H33 122.3 . . ?
C32 C33 Mo5 71.8(3) . . ?
C32 C33 H33 126.6 . . ?
C34 C33 Mo5 71.1(4) . . ?
C34 C33 C32 106.9(6) . . ?
C34 C33 H33 126.6 . . ?
Mo6 C38 H38 120.0 . . ?
C39 C38 Mo6 72.8(3) . . ?
C39 C38 H38 125.9 . . ?
C42 C38 Mo6 73.1(3) . . ?
C42 C38 C39 108.2(5) . . ?
C42 C38 H38 125.9 . . ?
Cl1 C129 Cl2 110.8(4) . . ?
Cl1 C129 H12A 109.5 . . ?
Cl1 C129 H12B 109.5 . . ?
Cl2 C129 H12A 109.5 . . ?
Cl2 C129 H12B 109.5 . . ?
H12A C129 H12B 108.1 . . ?
F36 C84 F37 107.5(4) . . ?
F36 C84 C83 109.2(4) . . ?
F36 C84 C85 108.8(5) . . ?
F37 C84 C83 109.3(5) . . ?
F37 C84 C85 108.7(4) . . ?
C85 C84 C83 113.3(4) . . ?
F44 C90 C89 119.9(6) . . ?
F44 C90 C91 120.4(6) . . ?
C89 C90 C91 119.7(5) . . ?
Mo2 C13 H13 123.6 . . ?
C14 C13 Mo2 70.9(3) . . ?
C14 C13 H13 125.5 . . ?
C14 C13 C12 108.9(7) . . ?
C12 C13 Mo2 71.5(3) . . ?
C12 C13 H13 125.5 . . ?
Mo6 C42 H42 120.3 . . ?
C41 C42 Mo6 74.0(3) . . ?
C41 C42 H42 126.3 . . ?
C38 C42 Mo6 71.3(3) . . ?
C38 C42 C41 107.5(6) . . ?
C38 C42 H42 126.3 . . ?
Mo5 C34 H34 121.1 . . ?
C35 C34 Mo5 71.0(3) . . ?
C35 C34 H34 125.5 . . ?
C33 C34 Mo5 74.1(3) . . ?
C33 C34 C35 109.0(7) . . ?
C33 C34 H34 125.5 . . ?
Mo6 C40 H40 123.7 . . ?
C41 C40 Mo6 72.0(3) . . ?
C41 C40 C39 107.3(5) . . ?
C41 C40 H40 126.3 . . ?
C39 C40 Mo6 69.6(3) . . ?
C39 C40 H40 126.3 . . ?
Mo2 C12 H12 121.7 . . ?
C13 C12 Mo2 73.5(3) . . ?
C13 C12 H12 125.9 . . ?
C11 C12 Mo2 70.5(3) . . ?
C11 C12 C13 108.1(6) . . ?
C11 C12 H12 125.9 . . ?
Mo2 C11 H11 120.2 . . ?
C12 C11 Mo2 74.4(4) . . ?
C12 C11 H11 126.4 . . ?
C12 C11 C10 107.3(6) . . ?
C10 C11 Mo2 70.9(3) . . ?
C10 C11 H11 126.4 . . ?
Mo2 C10 H10 119.3 . . ?
C14 C10 Mo2 74.1(4) . . ?
C14 C10 C11 108.2(6) . . ?
C14 C10 H10 125.9 . . ?
C11 C10 Mo2 72.6(4) . . ?
C11 C10 H10 125.9 . . ?
Mo4 Sb2B Mo3 70.31(15) . . ?
Mo4 Sb2B Ag2B 114.7(2) . . ?
As2B Sb2B Mo4 65.3(4) . . ?
As2B Sb2B Mo3 60.0(3) . . ?
As2B Sb2B Ag2B 70.6(4) . . ?
Ag2B Sb2B Mo3 122.2(3) . . ?
Mo4 As2B Ag1 133.8(4) . . ?
Mo4 As2B Ag2B 105.0(4) . . ?
Mo3 As2B Mo4 71.8(3) . . ?
Mo3 As2B Ag1 154.3(5) . . ?
Mo3 As2B Ag2B 119.0(4) . . ?
Sb2B As2B Mo4 62.3(3) . . ?
Sb2B As2B Mo3 67.4(3) . . ?
Sb2B As2B Ag1 122.2(5) . . ?
Sb2B As2B Ag2B 59.4(3) . . ?
Ag2B As2B Ag1 62.9(3) . . ?
Mo6 As3B Ag2B 112.3(3) . . ?
Mo5 As3B Mo6 72.2(2) . . ?
Mo5 As3B Ag2B 110.3(4) . . ?
Sb3B As3B Mo6 62.0(2) . . ?
Sb3B As3B Mo5 63.3(2) . . ?
Sb3B As3B Ag2B 61.4(3) . . ?
Mo6 Sb3B Ag2B 115.5(2) . . ?
Mo5 Sb3B Mo6 70.88(17) . . ?
Mo5 Sb3B Ag2B 110.5(3) . . ?
As3B Sb3B Mo6 62.2(2) . . ?
As3B Sb3B Mo5 59.7(3) . . ?
As3B Sb3B Ag2B 65.3(3) . . ?
Mo1 C7A H7A 117.1 . . ?
C3A C7A Mo1 76.4(8) . . ?
C3A C7A H7A 126.6 . . ?
C3A C7A C6A 106.9(12) . . ?
C6A C7A Mo1 72.1(7) . . ?
C6A C7A H7A 126.6 . . ?
O1A C1A Mo1 173.8(12) . . ?
Mo1 C5A H5A 122.2 . . ?
C6A C5A Mo1 68.8(6) . . ?
C6A C5A H5A 126.0 . . ?
C6A C5A C4A 107.9(9) . . ?
C4A C5A Mo1 74.6(5) . . ?
C4A C5A H5A 126.0 . . ?
Mo1 C3A H3A 122.3 . . ?
C7A C3A Mo1 69.0(8) . . ?
C7A C3A H3A 124.2 . . ?
C4A C3A Mo1 75.9(8) . . ?
C4A C3A C7A 111.5(13) . . ?
C4A C3A H3A 124.2 . . ?
Mo1 C6A H6A 118.4 . . ?
C7A C6A Mo1 71.2(7) . . ?
C7A C6A H6A 126.7 . . ?
C5A C6A Mo1 75.8(6) . . ?
C5A C6A C7A 106.7(11) . . ?
C5A C6A H6A 126.7 . . ?
Mo1 C4A H4A 123.3 . . ?
C5A C4A Mo1 70.8(5) . . ?
C5A C4A H4A 126.5 . . ?
C3A C4A Mo1 71.0(8) . . ?
C3A C4A C5A 106.9(11) . . ?
C3A C4A H4A 126.5 . . ?
Mo1 C6B H6B 120.7 . . ?
C5B C6B Mo1 71.6(9) . . ?
C5B C6B H6B 126.1 . . ?
C5B C6B C7B 107.7(15) . . ?
C7B C6B Mo1 73.3(9) . . ?
C7B C6B H6B 126.1 . . ?
Mo1 C3B H3B 124.3 . . ?
C4B C3B Mo1 71.1(7) . . ?
C4B C3B H3B 125.8 . . ?
C7B C3B Mo1 70.5(8) . . ?
C7B C3B H3B 125.8 . . ?
C7B C3B C4B 108.5(13) . . ?
Mo1 C5B H5B 120.4 . . ?
C6B C5B Mo1 71.0(10) . . ?
C6B C5B H5B 124.9 . . ?
C4B C5B Mo1 75.3(7) . . ?
C4B C5B C6B 110.1(14) . . ?
C4B C5B H5B 124.9 . . ?
Mo1 C4B H4B 124.1 . . ?
C3B C4B Mo1 72.1(7) . . ?
C3B C4B H4B 126.1 . . ?
C5B C4B Mo1 69.3(8) . . ?
C5B C4B C3B 107.8(13) . . ?
C5B C4B H4B 126.1 . . ?
Mo1 C7B H7B 122.8 . . ?
C6B C7B Mo1 68.7(9) . . ?
C6B C7B H7B 127.1 . . ?
C3B C7B Mo1 73.1(8) . . ?
C3B C7B C6B 105.9(14) . . ?
C3B C7B H7B 127.1 . . ?
O1B C1B Mo1 170.2(12) . . ?
O2B C2B Mo1 173.5(10) . . ?
O2A C2A Mo1 174.3(11) . . ?
Mo2 As1B Ag2B 131.2(6) . . ?
Ag1 As1B Mo2 114.9(5) . . ?
Ag1 As1B Mo1 107.3(5) . . ?
Ag1 As1B Ag2B 66.4(4) . . ?
Mo1 As1B Mo2 68.0(3) . . ?
Mo1 As1B Ag2B 160.8(7) . . ?
Sb1B As1B Mo2 55.3(3) . . ?
Sb1B As1B Ag1 68.2(4) . . ?
Sb1B As1B Mo1 57.3(4) . . ?
Sb1B As1B Ag2B 129.2(7) . . ?
Mo2 Sb1B Ag1 117.8(3) . . ?
Mo2 Sb1B Mo1 76.9(2) . . ?
Mo2 Sb1B As1B 69.1(4) . . ?
Mo1 Sb1B Ag1 106.5(2) . . ?
As1B Sb1B Ag1 57.8(4) . . ?
As1B Sb1B Mo1 66.5(4) . . ?
Sb2B Ag2B Ag1 112.4(3) . . ?
Sb2B Ag2B As2B 50.0(3) . . ?
Sb2B Ag2B As3B 123.2(3) . . ?
Sb2B Ag2B Sb3B 108.3(3) . . ?
Sb2B Ag2B As1B 128.8(4) . . ?
As2B Ag2B Ag1 62.5(2) . . ?
As2B Ag2B As1B 91.4(4) . . ?
As3B Ag2B Ag1 89.5(2) . . ?
As3B Ag2B As2B 123.9(4) . . ?
As3B Ag2B As1B 105.5(4) . . ?
Sb3B Ag2B Ag1 135.9(2) . . ?
Sb3B Ag2B As2B 155.3(3) . . ?
Sb3B Ag2B As3B 53.3(2) . . ?
Sb3B Ag2B As1B 113.2(4) . . ?
As1B Ag2B Ag1 48.9(3) . . ?
Mo8 As4B Mo7 76.0(3) . . ?
Mo8 As4B Ag1 106.3(5) . . ?
Mo8 As4B Sb4B 65.9(6) . . ?
Mo7 As4B Ag1 109.7(5) . . ?
Sb4B As4B Mo7 59.7(6) . . ?
Sb4B As4B Ag1 59.1(6) . . ?
Mo8 Sb4B Ag1 106.6(6) . . ?
Mo7 Sb4B Mo8 72.6(5) . . ?
Mo7 Sb4B Ag1 119.8(7) . . ?
As4B Sb4B Mo8 55.6(4) . . ?
As4B Sb4B Mo7 61.7(5) . . ?
As4B Sb4B Ag1 69.4(5) . . ?

loop_
_geom_bond_atom_site_label_1
_geom_bond_atom_site_label_2
_geom_bond_distance
_geom_bond_site_symmetry_2
_geom_bond_publ_flag
Sb1A Ag2A 2.975(4) . ?
Sb1A Mo2 2.7110(17) . ?
Sb1A Ag1 2.808(2) . ?
Sb1A Mo1 2.7845(18) . ?
Sb1A As1A 2.691(3) . ?
Sb4A Mo8 2.7452(8) . ?
Sb4A Mo7 2.7794(11) . ?
Sb4A Ag1 2.8787(10) . ?
Sb4A As4A 2.521(3) . ?
Mo4 Mo3 3.0784(5) . ?
Mo4 Sb2A 2.789(3) . ?
Mo4 As2A 2.689(6) . ?
Mo4 C23 1.987(5) . ?
Mo4 C22 1.997(5) . ?
Mo4 C25 2.288(5) . ?
Mo4 C26 2.350(5) . ?
Mo4 C24 2.284(5) . ?
Mo4 C28 2.334(5) . ?
Mo4 C27 2.379(5) . ?
Mo4 Sb2B 2.621(6) . ?
Mo4 As2B 2.689(11) . ?
Sb3A Mo6 2.7941(19) . ?
Sb3A Ag2A 2.868(4) . ?
Sb3A Mo5 2.7364(17) . ?
Sb3A As3A 2.548(3) . ?
Mo3 Sb2A 2.696(3) . ?
Mo3 As2A 2.703(6) . ?
Mo3 C15 2.002(5) . ?
Mo3 C17 2.353(5) . ?
Mo3 C18 2.362(5) . ?
Mo3 C20 2.293(5) . ?
Mo3 C16 1.993(5) . ?
Mo3 C21 2.312(4) . ?
Mo3 C19 2.311(5) . ?
Mo3 Sb2B 2.723(6) . ?
Mo3 As2B 2.555(10) . ?
Mo8 Mo7 3.0929(5) . ?
Mo8 As4A 2.642(5) . ?
Mo8 C51 1.992(5) . ?
Mo8 C50 1.986(5) . ?
Mo8 C56 2.369(5) . ?
Mo8 C53 2.279(5) . ?
Mo8 C54 2.298(5) . ?
Mo8 C52 2.318(5) . ?
Mo8 C55 2.355(5) . ?
Mo8 As4B 2.427(11) . ?
Mo8 Sb4B 2.68(2) . ?
Mo6 Mo5 3.0785(5) . ?
Mo6 As3A 2.593(4) . ?
Mo6 C36 2.001(5) . ?
Mo6 C37 1.981(6) . ?
Mo6 C41 2.353(5) . ?
Mo6 C39 2.302(6) . ?
Mo6 C38 2.283(5) . ?
Mo6 C42 2.307(5) . ?
Mo6 C40 2.373(5) . ?
Mo6 As3B 2.664(10) . ?
Mo6 Sb3B 2.659(7) . ?
Mo7 As4A 2.573(5) . ?
Mo7 C43 1.986(5) . ?
Mo7 C48 2.364(5) . ?
Mo7 C49 2.316(5) . ?
Mo7 C46 2.306(5) . ?
Mo7 C45 2.288(5) . ?
Mo7 C47 2.359(5) . ?
Mo7 C44 1.990(5) . ?
Mo7 As4B 2.590(13) . ?
Mo7 Sb4B 2.54(2) . ?
Ag2A Sb2A 2.818(5) . ?
Ag2A Ag1 2.920(5) . ?
Ag2A As2A 2.915(5) . ?
Ag2A As3A 2.759(6) . ?
Sb2A Ag1 2.993(3) . ?
Sb2A As2A 2.735(6) . ?
Mo2 Mo1 3.0962(5) . ?
Mo2 As1A 2.738(3) . ?
Mo2 C8 2.017(5) . ?
Mo2 C9 1.984(6) . ?
Mo2 C14 2.315(6) . ?
Mo2 C13 2.361(6) . ?
Mo2 C12 2.335(5) . ?
Mo2 C11 2.286(6) . ?
Mo2 C10 2.264(6) . ?
Mo2 As1B 2.806(15) . ?
Mo2 Sb1B 2.469(7) . ?
Mo5 As3A 2.739(4) . ?
Mo5 C30 1.970(5) . ?
Mo5 C29 1.990(6) . ?
Mo5 C31 2.307(6) . ?
Mo5 C32 2.344(6) . ?
Mo5 C35 2.297(6) . ?
Mo5 C33 2.363(6) . ?
Mo5 C34 2.325(6) . ?
Mo5 As3B 2.560(9) . ?
Mo5 Sb3B 2.650(7) . ?
Ag1 As4A 2.592(5) . ?
Ag1 As1A 2.625(3) . ?
Ag1 As2B 3.140(10) . ?
Ag1 As1B 2.591(16) . ?
Ag1 Sb1B 2.842(7) . ?
Ag1 Ag2B 3.152(8) . ?
Ag1 As4B 3.001(13) . ?
Ag1 Sb4B 2.75(2) . ?
Mo1 As1A 2.677(3) . ?
Mo1 C7A 2.283(15) . ?
Mo1 C1A 1.830(16) . ?
Mo1 C5A 2.388(10) . ?
Mo1 C3A 2.376(17) . ?
Mo1 C6A 2.296(10) . ?
Mo1 C4A 2.438(8) . ?
Mo1 C6B 2.21(2) . ?
Mo1 C3B 2.312(11) . ?
Mo1 C5B 2.223(11) . ?
Mo1 C4B 2.299(14) . ?
Mo1 C7B 2.277(16) . ?
Mo1 C1B 1.999(12) . ?
Mo1 C2B 2.149(13) . ?
Mo1 C2A 2.016(12) . ?
Mo1 As1B 2.734(16) . ?
Mo1 Sb1B 2.508(8) . ?
Al2 F47 1.677(3) . ?
Al2 O20 1.750(3) . ?
Al2 O21 1.745(3) . ?
Al2 O22 1.745(3) . ?
Al1 F1 1.674(3) . ?
Al1 O18 1.742(3) . ?
Al1 O17 1.749(3) . ?
Al1 O19 1.744(3) . ?
Cl1 C129 1.747(7) . ?
Cl2 C129 1.760(9) . ?
F18 C70 1.362(5) . ?
F17 C70 1.336(5) . ?
F11 C62 1.354(5) . ?
F10 C62 1.352(5) . ?
F12 C64 1.336(5) . ?
F9 C61 1.352(5) . ?
F92 C128 1.344(5) . ?
F4 C59 1.344(6) . ?
F2 C58 1.355(5) . ?
F20 C71 1.346(5) . ?
F79 C118 1.357(6) . ?
F87 C122 1.347(6) . ?
F40 C86 1.339(6) . ?
F57 C98 1.349(6) . ?
F3 C58 1.339(6) . ?
F62 C104 1.335(6) . ?
F8 C61 1.340(5) . ?
F91 C127 1.343(5) . ?
F88 C124 1.345(5) . ?
F72 C110 1.347(5) . ?
F32 C82 1.348(6) . ?
F77 C116 1.338(6) . ?
F69 C109 1.336(6) . ?
F78 C118 1.354(5) . ?
F86 C122 1.355(5) . ?
F31 C80 1.336(6) . ?
F64 C106 1.346(6) . ?
F42 C88 1.340(6) . ?
F33 C82 1.361(6) . ?
F71 C110 1.357(6) . ?
F13 C65 1.343(5) . ?
F6 C60 1.332(6) . ?
F41 C86 1.359(6) . ?
F66 C107 1.335(6) . ?
F63 C106 1.367(6) . ?
F25 C74 1.361(6) . ?
F49 C94 1.342(6) . ?
F39 C85 1.345(6) . ?
F89 C125 1.347(5) . ?
F74 C113 1.349(6) . ?
F48 C94 1.353(6) . ?
F50 C95 1.333(6) . ?
F56 C98 1.354(6) . ?
F27 C76 1.331(7) . ?
F58 C100 1.343(6) . ?
F21 C72 1.351(6) . ?
F22 C72 1.347(5) . ?
F35 C83 1.331(6) . ?
F5 C59 1.356(6) . ?
F73 C112 1.333(6) . ?
F81 C119 1.333(6) . ?
F23 C73 1.336(6) . ?
F59 C101 1.329(6) . ?
F46 C92 1.333(6) . ?
F26 C74 1.336(6) . ?
F61 C103 1.345(6) . ?
F51 C95 1.350(6) . ?
F16 C68 1.341(6) . ?
O20 C93 1.363(5) . ?
F67 C108 1.355(7) . ?
F85 C121 1.336(6) . ?
F34 C83 1.358(6) . ?
O18 C69 1.376(5) . ?
F7 C60 1.352(6) . ?
F80 C119 1.351(6) . ?
O17 C57 1.363(5) . ?
F82 C120 1.350(6) . ?
F54 C97 1.334(7) . ?
O21 C105 1.367(5) . ?
F24 C73 1.345(6) . ?
O22 C117 1.374(5) . ?
F19 C71 1.357(5) . ?
O8 C23 1.144(6) . ?
F84 C121 1.372(6) . ?
O19 C81 1.372(5) . ?
F65 C107 1.355(5) . ?
F36 C84 1.347(6) . ?
F76 C115 1.340(6) . ?
F90 C126 1.332(5) . ?
F38 C85 1.346(6) . ?
F37 C84 1.350(6) . ?
F30 C79 1.330(7) . ?
F14 C66 1.340(6) . ?
F70 C109 1.351(6) . ?
F68 C108 1.336(6) . ?
F83 C120 1.344(6) . ?
F60 C102 1.337(6) . ?
F15 C67 1.331(6) . ?
F55 C97 1.355(6) . ?
F45 C91 1.336(7) . ?
F75 C114 1.331(6) . ?
F52 C96 1.334(7) . ?
O7 C22 1.138(6) . ?
O10 C30 1.161(6) . ?
F43 C89 1.341(7) . ?
O3 C8 1.130(6) . ?
O15 C50 1.151(6) . ?
O11 C36 1.137(6) . ?
O16 C51 1.145(7) . ?
F28 C77 1.345(7) . ?
F29 C78 1.340(6) . ?
F53 C96 1.355(6) . ?
O13 C43 1.156(7) . ?
O4 C9 1.147(7) . ?
O5 C15 1.142(7) . ?
F44 C90 1.337(6) . ?
O12 C37 1.145(7) . ?
O6 C16 1.145(7) . ?
C63 C57 1.553(6) . ?
C63 C64 1.404(6) . ?
C63 C68 1.396(6) . ?
C123 C117 1.554(6) . ?
C123 C124 1.390(6) . ?
C123 C128 1.413(6) . ?
O9 C29 1.149(8) . ?
C118 C117 1.562(6) . ?
C118 C119 1.544(6) . ?
C57 C58 1.566(6) . ?
C57 C62 1.565(6) . ?
O14 C44 1.138(7) . ?
C64 C65 1.385(6) . ?
C65 C66 1.377(7) . ?
C58 C59 1.557(6) . ?
C122 C117 1.567(6) . ?
C122 C121 1.559(6) . ?
C111 C105 1.568(6) . ?
C111 C116 1.397(7) . ?
C111 C112 1.388(7) . ?
C17 H17 0.9500 . ?
C17 C18 1.421(8) . ?
C17 C21 1.406(8) . ?
C56 H56 0.9500 . ?
C56 C52 1.407(7) . ?
C56 C55 1.427(7) . ?
C127 C128 1.379(6) . ?
C127 C126 1.368(7) . ?
C48 H48 0.9500 . ?
C48 C49 1.422(7) . ?
C48 C47 1.424(8) . ?
C62 C61 1.553(6) . ?
C69 C70 1.555(6) . ?
C69 C75 1.562(6) . ?
C69 C74 1.574(6) . ?
C25 H25 0.9500 . ?
C25 C26 1.417(8) . ?
C25 C24 1.434(8) . ?
C88 C87 1.403(7) . ?
C88 C89 1.393(7) . ?
C53 H53 0.9500 . ?
C53 C54 1.425(8) . ?
C53 C52 1.430(8) . ?
C26 H26 0.9500 . ?
C26 C27 1.413(8) . ?
C94 C95 1.566(6) . ?
C94 C93 1.568(6) . ?
C68 C67 1.388(7) . ?
C119 C120 1.550(8) . ?
C70 C71 1.557(6) . ?
C82 C81 1.562(6) . ?
C82 C83 1.568(7) . ?
C18 H18 0.9500 . ?
C18 C19 1.418(8) . ?
C125 C124 1.383(6) . ?
C125 C126 1.370(7) . ?
C20 H20 0.9500 . ?
C20 C21 1.434(7) . ?
C20 C19 1.422(7) . ?
C105 C106 1.570(6) . ?
C105 C110 1.558(6) . ?
C95 C96 1.532(7) . ?
C116 C115 1.389(7) . ?
C75 C76 1.405(7) . ?
C75 C80 1.390(7) . ?
C98 C93 1.559(6) . ?
C98 C97 1.560(7) . ?
C59 C60 1.541(7) . ?
C71 C72 1.536(7) . ?
C93 C99 1.563(6) . ?
C31 H31 0.9500 . ?
C31 C32 1.419(9) . ?
C31 C35 1.408(11) . ?
C54 H54 0.9500 . ?
C54 C55 1.397(8) . ?
C24 H24 0.9500 . ?
C24 C28 1.424(8) . ?
C28 H28 0.9500 . ?
C28 C27 1.402(9) . ?
C49 H49 0.9500 . ?
C49 C45 1.415(8) . ?
C76 C77 1.395(7) . ?
C27 H27 0.9500 . ?
C106 C107 1.554(6) . ?
C74 C73 1.551(6) . ?
C112 C113 1.389(7) . ?
C99 C100 1.396(7) . ?
C99 C104 1.411(7) . ?
C87 C92 1.394(7) . ?
C87 C81 1.547(6) . ?
C21 H21 0.9500 . ?
C52 H52 0.9500 . ?
C55 H55 0.9500 . ?
C113 C114 1.365(8) . ?
C61 C60 1.536(6) . ?
C46 H46 0.9500 . ?
C46 C45 1.431(8) . ?
C46 C47 1.409(8) . ?
C114 C115 1.376(8) . ?
C66 C67 1.371(8) . ?
C79 C80 1.389(7) . ?
C79 C78 1.375(9) . ?
C101 C100 1.388(7) . ?
C101 C102 1.378(9) . ?
C72 C73 1.535(7) . ?
C86 C81 1.570(6) . ?
C86 C85 1.551(7) . ?
C92 C91 1.397(7) . ?
C45 H45 0.9500 . ?
C78 C77 1.358(10) . ?
C19 H19 0.9500 . ?
C47 H47 0.9500 . ?
C32 H32 0.9500 . ?
C32 C33 1.414(10) . ?
C109 C108 1.548(7) . ?
C109 C110 1.557(7) . ?
C89 C90 1.364(10) . ?
C121 C120 1.523(8) . ?
C108 C107 1.530(7) . ?
C35 H35 0.9500 . ?
C35 C34 1.418(10) . ?
C104 C103 1.376(7) . ?
C83 C84 1.541(8) . ?
C103 C102 1.367(8) . ?
C41 H41 0.9500 . ?
C41 C42 1.421(8) . ?
C41 C40 1.401(10) . ?
C85 C84 1.540(8) . ?
C97 C96 1.549(8) . ?
C91 C90 1.370(10) . ?
C14 H14 0.9500 . ?
C14 C13 1.391(10) . ?
C14 C10 1.406(11) . ?
C39 H39 0.9500 . ?
C39 C38 1.411(9) . ?
C39 C40 1.421(9) . ?
C33 H33 0.9500 . ?
C33 C34 1.404(10) . ?
C38 H38 0.9500 . ?
C38 C42 1.405(10) . ?
C129 H12A 0.9900 . ?
C129 H12B 0.9900 . ?
C13 H13 0.9500 . ?
C13 C12 1.409(8) . ?
C42 H42 0.9500 . ?
C34 H34 0.9500 . ?
C40 H40 0.9500 . ?
C12 H12 0.9500 . ?
C12 C11 1.392(11) . ?
C11 H11 0.9500 . ?
C11 C10 1.426(11) . ?
C10 H10 0.9500 . ?
Sb2B As2B 2.344(13) . ?
Sb2B Ag2B 2.634(7) . ?
As2B Ag2B 2.887(13) . ?
As3B Sb3B 2.489(7) . ?
As3B Ag2B 2.819(12) . ?
Sb3B Ag2B 2.724(10) . ?
O1A C1A 1.189(18) . ?
C7A H7A 0.9500 . ?
C7A C3A 1.39(2) . ?
C7A C6A 1.442(19) . ?
C5A H5A 0.9500 . ?
C5A C6A 1.427(14) . ?
C5A C4A 1.434(15) . ?
C3A H3A 0.9500 . ?
C3A C4A 1.373(19) . ?
C6A H6A 0.9500 . ?
C4A H4A 0.9500 . ?
C6B H6B 0.9500 . ?
C6B C5B 1.42(3) . ?
C6B C7B 1.46(2) . ?
C3B H3B 0.9500 . ?
C3B C4B 1.46(2) . ?
C3B C7B 1.43(2) . ?
C5B H5B 0.9500 . ?
C5B C4B 1.38(2) . ?
C4B H4B 0.9500 . ?
O1B C1B 1.148(15) . ?
O2A C2A 1.168(15) . ?
C7B H7B 0.9500 . ?
C2B O2B 1.150(17) . ?
As1B Sb1B 2.476(12) . ?
As1B Ag2B 3.112(16) . ?
As4B Sb4B 2.509(14) . ?

loop_
_geom_torsion_atom_site_label_1
_geom_torsion_atom_site_label_2
_geom_torsion_atom_site_label_3
_geom_torsion_atom_site_label_4
_geom_torsion
_geom_torsion_site_symmetry_1
_geom_torsion_site_symmetry_2
_geom_torsion_site_symmetry_3
_geom_torsion_site_symmetry_4
_geom_torsion_publ_flag
Mo4 C25 C26 C27 -64.3(3) . . . . ?
Mo4 C25 C24 C28 66.4(3) . . . . ?
Mo4 C26 C27 C28 -61.9(3) . . . . ?
Mo4 C24 C28 C27 64.7(3) . . . . ?
Mo4 C28 C27 C26 62.2(3) . . . . ?
Mo3 C17 C18 C19 -61.7(3) . . . . ?
Mo3 C17 C21 C20 63.6(3) . . . . ?
Mo3 C18 C19 C20 -63.8(3) . . . . ?
Mo3 C20 C21 C17 -65.5(3) . . . . ?
Mo3 C20 C19 C18 65.7(3) . . . . ?
Mo8 C56 C52 C53 -62.7(3) . . . . ?
Mo8 C56 C55 C54 61.9(3) . . . . ?
Mo8 C53 C54 C55 -65.8(3) . . . . ?
Mo8 C53 C52 C56 65.4(3) . . . . ?
Mo8 C54 C55 C56 -63.6(3) . . . . ?
Mo6 C41 C42 C38 -63.9(4) . . . . ?
Mo6 C41 C40 C39 61.0(4) . . . . ?
Mo6 C39 C38 C42 65.0(4) . . . . ?
Mo6 C39 C40 C41 -62.5(4) . . . . ?
Mo6 C38 C42 C41 65.7(4) . . . . ?
Mo7 C48 C49 C45 -63.3(4) . . . . ?
Mo7 C48 C47 C46 61.7(4) . . . . ?
Mo7 C49 C45 C46 -64.8(4) . . . . ?
Mo7 C46 C45 C49 65.2(4) . . . . ?
Mo7 C46 C47 C48 -63.2(3) . . . . ?
Mo2 C14 C13 C12 61.8(5) . . . . ?
Mo2 C14 C10 C11 -65.1(4) . . . . ?
Mo2 C13 C12 C11 62.5(4) . . . . ?
Mo2 C12 C11 C10 63.7(4) . . . . ?
Mo2 C11 C10 C14 66.1(4) . . . . ?
Mo5 C31 C32 C33 -63.7(4) . . . . ?
Mo5 C31 C35 C34 65.2(5) . . . . ?
Mo5 C32 C33 C34 -62.8(5) . . . . ?
Mo5 C35 C34 C33 64.8(5) . . . . ?
Mo5 C33 C34 C35 -62.9(5) . . . . ?
Mo1 C7A C3A C4A -64.4(11) . . . . ?
Mo1 C7A C6A C5A 68.1(7) . . . . ?
Mo1 C5A C6A C7A -64.9(8) . . . . ?
Mo1 C5A C4A C3A 62.2(9) . . . . ?
Mo1 C3A C4A C5A -62.1(7) . . . . ?
Mo1 C6B C5B C4B 65.6(10) . . . . ?
Mo1 C6B C7B C3B -64.2(10) . . . . ?
Mo1 C3B C4B C5B -60.5(9) . . . . ?
Mo1 C3B C7B C6B 61.3(10) . . . . ?
Mo1 C5B C4B C3B 62.2(9) . . . . ?
Al2 O20 C93 C94 -154.2(3) . . . . ?
Al2 O20 C93 C98 92.0(4) . . . . ?
Al2 O20 C93 C99 -35.1(6) . . . . ?
Al2 O21 C105 C111 -40.3(6) . . . . ?
Al2 O21 C105 C106 -160.1(3) . . . . ?
Al2 O21 C105 C110 86.8(5) . . . . ?
Al2 O22 C117 C123 -33.2(6) . . . . ?
Al2 O22 C117 C118 -154.0(3) . . . . ?
Al2 O22 C117 C122 92.6(5) . . . . ?
Al1 O18 C69 C70 -88.0(5) . . . . ?
Al1 O18 C69 C75 38.0(6) . . . . ?
Al1 O18 C69 C74 158.4(3) . . . . ?
Al1 O17 C57 C63 39.9(6) . . . . ?
Al1 O17 C57 C58 -86.6(5) . . . . ?
Al1 O17 C57 C62 160.0(3) . . . . ?
Al1 O19 C81 C82 -87.6(5) . . . . ?
Al1 O19 C81 C87 39.4(6) . . . . ?
Al1 O19 C81 C86 159.2(3) . . . . ?
F47 Al2 O20 C93 36.4(4) . . . . ?
F47 Al2 O21 C105 42.0(5) . . . . ?
F47 Al2 O22 C117 39.4(5) . . . . ?
F18 C70 C71 F20 -171.5(4) . . . . ?
F18 C70 C71 F19 -54.2(4) . . . . ?
F18 C70 C71 C72 65.4(5) . . . . ?
F17 C70 C71 F20 -56.7(5) . . . . ?
F17 C70 C71 F19 60.6(4) . . . . ?
F17 C70 C71 C72 -179.8(3) . . . . ?
F11 C62 C61 F9 -66.3(4) . . . . ?
F11 C62 C61 F8 50.9(5) . . . . ?
F11 C62 C61 C60 172.9(4) . . . . ?
F10 C62 C61 F9 47.8(4) . . . . ?
F10 C62 C61 F8 165.0(3) . . . . ?
F10 C62 C61 C60 -72.9(5) . . . . ?
F12 C64 C65 F13 -0.4(6) . . . . ?
F12 C64 C65 C66 -178.0(4) . . . . ?
F9 C61 C60 F6 -44.8(5) . . . . ?
F9 C61 C60 F7 73.3(5) . . . . ?
F9 C61 C60 C59 -165.9(4) . . . . ?
F1 Al1 O18 C69 -48.7(4) . . . . ?
F1 Al1 O17 C57 -42.9(4) . . . . ?
F1 Al1 O19 C81 -45.7(4) . . . . ?
F4 C59 C60 F6 162.6(4) . . . . ?
F4 C59 C60 F7 45.0(5) . . . . ?
F4 C59 C60 C61 -75.8(5) . . . . ?
F2 C58 C59 F4 -172.7(4) . . . . ?
F2 C58 C59 F5 -55.3(5) . . . . ?
F2 C58 C59 C60 64.3(5) . . . . ?
F20 C71 C72 F21 163.0(3) . . . . ?
F20 C71 C72 F22 46.0(5) . . . . ?
F20 C71 C72 C73 -76.0(5) . . . . ?
F79 C118 C117 O22 62.2(4) . . . . ?
F79 C118 C117 C123 -59.9(4) . . . . ?
F79 C118 C117 C122 175.8(3) . . . . ?
F79 C118 C119 F81 -52.1(5) . . . . ?
F79 C118 C119 F80 65.8(5) . . . . ?
F79 C118 C119 C120 -174.0(4) . . . . ?
F87 C122 C117 O22 -63.8(4) . . . . ?
F87 C122 C117 C123 59.9(5) . . . . ?
F87 C122 C117 C118 -179.5(3) . . . . ?
F87 C122 C121 F85 55.0(5) . . . . ?
F87 C122 C121 F84 -61.5(5) . . . . ?
F87 C122 C121 C120 -179.8(4) . . . . ?
F40 C86 C81 O19 -61.7(5) . . . . ?
F40 C86 C81 C82 -175.0(4) . . . . ?
F40 C86 C81 C87 60.5(5) . . . . ?
F40 C86 C85 F39 50.0(5) . . . . ?
F40 C86 C85 F38 -67.0(5) . . . . ?
F40 C86 C85 C84 171.4(4) . . . . ?
F57 C98 C93 O20 -62.2(5) . . . . ?
F57 C98 C93 C94 -178.0(4) . . . . ?
F57 C98 C93 C99 63.5(5) . . . . ?
F57 C98 C97 F54 56.7(5) . . . . ?
F57 C98 C97 F55 -62.0(5) . . . . ?
F57 C98 C97 C96 179.7(4) . . . . ?
F3 C58 C59 F4 -57.7(5) . . . . ?
F3 C58 C59 F5 59.7(5) . . . . ?
F3 C58 C59 C60 179.3(4) . . . . ?
F62 C104 C103 F61 -1.4(6) . . . . ?
F62 C104 C103 C102 175.7(4) . . . . ?
F8 C61 C60 F6 -161.5(4) . . . . ?
F8 C61 C60 F7 -43.4(5) . . . . ?
F8 C61 C60 C59 77.4(5) . . . . ?
F91 C127 C128 F92 2.8(6) . . . . ?
F91 C127 C128 C123 -175.6(4) . . . . ?
F91 C127 C126 F90 -1.7(7) . . . . ?
F91 C127 C126 C125 177.0(4) . . . . ?
F32 C82 C81 O19 65.8(5) . . . . ?
F32 C82 C81 C87 -59.1(5) . . . . ?
F32 C82 C81 C86 -178.9(4) . . . . ?
F32 C82 C83 F35 -57.9(5) . . . . ?
F32 C82 C83 F34 60.2(5) . . . . ?
F32 C82 C83 C84 178.6(4) . . . . ?
F77 C116 C115 F76 -0.9(7) . . . . ?
F77 C116 C115 C114 178.6(4) . . . . ?
F69 C109 C108 F67 -164.4(4) . . . . ?
F69 C109 C108 F68 -46.5(6) . . . . ?
F69 C109 C108 C107 75.3(5) . . . . ?
F69 C109 C110 F72 57.0(5) . . . . ?
F69 C109 C110 F71 171.2(4) . . . . ?
F69 C109 C110 C105 -64.4(5) . . . . ?
F78 C118 C117 O22 179.6(3) . . . . ?
F78 C118 C117 C123 57.5(5) . . . . ?
F78 C118 C117 C122 -66.8(4) . . . . ?
F78 C118 C119 F81 -165.3(4) . . . . ?
F78 C118 C119 F80 -47.5(5) . . . . ?
F78 C118 C119 C120 72.8(5) . . . . ?
F86 C122 C117 O22 175.2(4) . . . . ?
F86 C122 C117 C123 -61.2(5) . . . . ?
F86 C122 C117 C118 59.5(5) . . . . ?
F86 C122 C121 F85 169.9(4) . . . . ?
F86 C122 C121 F84 53.4(5) . . . . ?
F86 C122 C121 C120 -64.9(5) . . . . ?
F64 C106 C107 F66 -53.9(5) . . . . ?
F64 C106 C107 F65 62.9(5) . . . . ?
F64 C106 C107 C108 -176.9(4) . . . . ?
F42 C88 C87 C92 179.1(4) . . . . ?
F42 C88 C87 C81 1.1(6) . . . . ?
F42 C88 C89 F43 -4.3(7) . . . . ?
F42 C88 C89 C90 177.0(4) . . . . ?
F33 C82 C81 O19 -173.2(4) . . . . ?
F33 C82 C81 C87 61.9(5) . . . . ?
F33 C82 C81 C86 -57.9(5) . . . . ?
F33 C82 C83 F35 -172.2(4) . . . . ?
F33 C82 C83 F34 -54.1(5) . . . . ?
F33 C82 C83 C84 64.3(5) . . . . ?
F13 C65 C66 F14 2.5(8) . . . . ?
F13 C65 C66 C67 -178.2(5) . . . . ?
F41 C86 C81 O19 -179.6(3) . . . . ?
F41 C86 C81 C82 67.1(5) . . . . ?
F41 C86 C81 C87 -57.4(5) . . . . ?
F41 C86 C85 F39 164.2(4) . . . . ?
F41 C86 C85 F38 47.2(5) . . . . ?
F41 C86 C85 C84 -74.4(5) . . . . ?
F63 C106 C107 F66 -167.4(4) . . . . ?
F63 C106 C107 F65 -50.6(5) . . . . ?
F63 C106 C107 C108 69.5(5) . . . . ?
F25 C74 C73 F23 167.0(4) . . . . ?
F25 C74 C73 F24 49.3(5) . . . . ?
F25 C74 C73 C72 -70.9(5) . . . . ?
F49 C94 C95 F50 -53.5(5) . . . . ?
F49 C94 C95 F51 64.3(5) . . . . ?
F49 C94 C95 C96 -175.9(4) . . . . ?
F49 C94 C93 O20 59.0(5) . . . . ?
F49 C94 C93 C98 174.2(4) . . . . ?
F49 C94 C93 C99 -62.8(5) . . . . ?
F39 C85 C84 F36 -43.2(5) . . . . ?
F39 C85 C84 F37 -160.0(4) . . . . ?
F39 C85 C84 C83 78.4(5) . . . . ?
F89 C125 C124 F88 0.9(6) . . . . ?
F89 C125 C124 C123 -179.8(4) . . . . ?
F89 C125 C126 F90 -0.4(7) . . . . ?
F89 C125 C126 C127 -179.1(4) . . . . ?
F74 C113 C114 F75 0.5(7) . . . . ?
F74 C113 C114 C115 -178.2(4) . . . . ?
F48 C94 C95 F50 -167.3(4) . . . . ?
F48 C94 C95 F51 -49.5(5) . . . . ?
F48 C94 C95 C96 70.2(5) . . . . ?
F48 C94 C93 O20 178.5(3) . . . . ?
F48 C94 C93 C98 -66.3(5) . . . . ?
F48 C94 C93 C99 56.7(5) . . . . ?
F50 C95 C96 F52 163.3(4) . . . . ?
F50 C95 C96 F53 45.1(6) . . . . ?
F50 C95 C96 C97 -74.8(5) . . . . ?
F56 C98 C93 O20 176.6(4) . . . . ?
F56 C98 C93 C94 60.8(5) . . . . ?
F56 C98 C93 C99 -57.8(5) . . . . ?
F56 C98 C97 F54 171.5(4) . . . . ?
F56 C98 C97 F55 52.8(5) . . . . ?
F56 C98 C97 C96 -65.6(5) . . . . ?
F27 C76 C77 F28 0.3(7) . . . . ?
F27 C76 C77 C78 -177.9(5) . . . . ?
F21 C72 C73 F23 -161.4(4) . . . . ?
F21 C72 C73 F24 -44.2(5) . . . . ?
F21 C72 C73 C74 75.9(5) . . . . ?
F22 C72 C73 F23 -45.2(5) . . . . ?
F22 C72 C73 F24 71.9(5) . . . . ?
F22 C72 C73 C74 -168.0(4) . . . . ?
F35 C83 C84 F36 44.5(5) . . . . ?
F35 C83 C84 F37 161.8(4) . . . . ?
F35 C83 C84 C85 -76.9(5) . . . . ?
F5 C59 C60 F6 46.9(5) . . . . ?
F5 C59 C60 F7 -70.7(5) . . . . ?
F5 C59 C60 C61 168.4(4) . . . . ?
F73 C112 C113 F74 1.9(6) . . . . ?
F73 C112 C113 C114 -177.7(4) . . . . ?
F81 C119 C120 F82 161.1(4) . . . . ?
F81 C119 C120 F83 43.5(5) . . . . ?
F81 C119 C120 C121 -77.7(5) . . . . ?
F59 C101 C100 F58 -0.1(7) . . . . ?
F59 C101 C100 C99 179.0(4) . . . . ?
F59 C101 C102 F60 1.4(8) . . . . ?
F59 C101 C102 C103 -177.9(5) . . . . ?
F46 C92 C91 F45 -2.6(7) . . . . ?
F46 C92 C91 C90 175.5(5) . . . . ?
F26 C74 C73 F23 52.6(5) . . . . ?
F26 C74 C73 F24 -65.1(5) . . . . ?
F26 C74 C73 C72 174.6(4) . . . . ?
F61 C103 C102 F60 -2.0(7) . . . . ?
F61 C103 C102 C101 177.2(4) . . . . ?
F51 C95 C96 F52 45.7(6) . . . . ?
F51 C95 C96 F53 -72.5(6) . . . . ?
F51 C95 C96 C97 167.6(4) . . . . ?
F16 C68 C67 F15 -0.8(7) . . . . ?
F16 C68 C67 C66 178.6(5) . . . . ?
O20 Al2 O21 C105 160.8(4) . . . . ?
O20 Al2 O22 C117 -81.3(4) . . . . ?
O20 C93 C99 C100 125.2(5) . . . . ?
O20 C93 C99 C104 -46.2(5) . . . . ?
F67 C108 C107 F66 163.2(4) . . . . ?
F67 C108 C107 F65 46.1(5) . . . . ?
F67 C108 C107 C106 -73.7(5) . . . . ?
F85 C121 C120 F82 -162.5(4) . . . . ?
F85 C121 C120 F83 -44.4(6) . . . . ?
F85 C121 C120 C119 76.9(5) . . . . ?
F34 C83 C84 F36 -72.4(5) . . . . ?
F34 C83 C84 F37 44.9(5) . . . . ?
F34 C83 C84 C85 166.2(4) . . . . ?
O18 Al1 O17 C57 -163.2(4) . . . . ?
O18 Al1 O19 C81 75.8(4) . . . . ?
O18 C69 C70 F18 -174.1(3) . . . . ?
O18 C69 C70 F17 64.7(4) . . . . ?
O18 C69 C70 C71 -56.8(5) . . . . ?
O18 C69 C75 C76 45.4(5) . . . . ?
O18 C69 C75 C80 -128.3(5) . . . . ?
O18 C69 C74 F25 179.1(3) . . . . ?
O18 C69 C74 F26 -62.4(5) . . . . ?
O18 C69 C74 C73 59.1(5) . . . . ?
F80 C119 C120 F82 44.5(5) . . . . ?
F80 C119 C120 F83 -73.1(5) . . . . ?
F80 C119 C120 C121 165.7(4) . . . . ?
O17 Al1 O18 C69 71.1(4) . . . . ?
O17 Al1 O19 C81 -165.1(4) . . . . ?
O17 C57 C58 F2 -173.9(3) . . . . ?
O17 C57 C58 F3 64.5(4) . . . . ?
O17 C57 C58 C59 -56.7(5) . . . . ?
O17 C57 C62 F11 -60.5(4) . . . . ?
O17 C57 C62 F10 -178.6(3) . . . . ?
O17 C57 C62 C61 59.3(5) . . . . ?
F54 C97 C96 F52 -164.3(4) . . . . ?
F54 C97 C96 F53 -46.5(6) . . . . ?
F54 C97 C96 C95 73.7(5) . . . . ?
O21 Al2 O20 C93 -81.7(4) . . . . ?
O21 Al2 O22 C117 158.6(4) . . . . ?
O21 C105 C106 F64 63.2(5) . . . . ?
O21 C105 C106 F63 -178.8(3) . . . . ?
O21 C105 C106 C107 -58.3(5) . . . . ?
O21 C105 C110 F72 -63.4(5) . . . . ?
O21 C105 C110 F71 175.5(3) . . . . ?
O21 C105 C110 C109 56.6(5) . . . . ?
O22 Al2 O20 C93 157.6(4) . . . . ?
O22 Al2 O21 C105 -78.6(4) . . . . ?
F19 C71 C72 F21 46.6(5) . . . . ?
F19 C71 C72 F22 -70.3(5) . . . . ?
F19 C71 C72 C73 167.6(4) . . . . ?
F84 C121 C120 F82 -46.1(5) . . . . ?
F84 C121 C120 F83 72.0(5) . . . . ?
F84 C121 C120 C119 -166.6(4) . . . . ?
O19 Al1 O18 C69 -170.2(4) . . . . ?
O19 Al1 O17 C57 77.1(4) . . . . ?
F38 C85 C84 F36 73.3(5) . . . . ?
F38 C85 C84 F37 -43.4(6) . . . . ?
F38 C85 C84 C83 -165.0(4) . . . . ?
F30 C79 C80 F31 -1.5(7) . . . . ?
F30 C79 C80 C75 -179.7(4) . . . . ?
F30 C79 C78 F29 -0.5(8) . . . . ?
F30 C79 C78 C77 179.0(5) . . . . ?
F14 C66 C67 F15 -1.7(9) . . . . ?
F14 C66 C67 C68 179.0(5) . . . . ?
F70 C109 C108 F67 -48.2(5) . . . . ?
F70 C109 C108 F68 69.7(6) . . . . ?
F70 C109 C108 C107 -168.5(4) . . . . ?
F70 C109 C110 F72 -61.5(5) . . . . ?
F70 C109 C110 F71 52.8(5) . . . . ?
F70 C109 C110 C105 177.2(4) . . . . ?
F68 C108 C107 F66 45.3(5) . . . . ?
F68 C108 C107 F65 -71.8(5) . . . . ?
F68 C108 C107 C106 168.3(4) . . . . ?
F55 C97 C96 F52 -46.4(6) . . . . ?
F55 C97 C96 F53 71.3(6) . . . . ?
F55 C97 C96 C95 -168.5(4) . . . . ?
F45 C91 C90 F44 -2.9(8) . . . . ?
F45 C91 C90 C89 176.7(5) . . . . ?
F75 C114 C115 F76 -1.1(7) . . . . ?
F75 C114 C115 C116 179.4(4) . . . . ?
F43 C89 C90 F44 5.4(8) . . . . ?
F43 C89 C90 C91 -174.2(5) . . . . ?
F29 C78 C77 F28 1.5(8) . . . . ?
F29 C78 C77 C76 179.7(5) . . . . ?
C63 C57 C58 F2 62.2(5) . . . . ?
C63 C57 C58 F3 -59.4(5) . . . . ?
C63 C57 C58 C59 179.4(4) . . . . ?
C63 C57 C62 F11 60.9(4) . . . . ?
C63 C57 C62 F10 -57.3(4) . . . . ?
C63 C57 C62 C61 -179.4(3) . . . . ?
C63 C64 C65 F13 178.7(4) . . . . ?
C63 C64 C65 C66 1.1(8) . . . . ?
C63 C68 C67 F15 -178.5(5) . . . . ?
C63 C68 C67 C66 0.8(8) . . . . ?
C118 C119 C120 F82 -76.0(5) . . . . ?
C118 C119 C120 F83 166.4(4) . . . . ?
C118 C119 C120 C121 45.2(6) . . . . ?
C57 C63 C64 F12 4.4(6) . . . . ?
C57 C63 C64 C65 -174.6(4) . . . . ?
C57 C63 C68 F16 -4.6(8) . . . . ?
C57 C63 C68 C67 173.0(5) . . . . ?
C57 C58 C59 F4 64.3(5) . . . . ?
C57 C58 C59 F5 -178.3(4) . . . . ?
C57 C58 C59 C60 -58.7(5) . . . . ?
C57 C62 C61 F9 171.2(3) . . . . ?
C57 C62 C61 F8 -71.6(5) . . . . ?
C57 C62 C61 C60 50.4(5) . . . . ?
C64 C63 C57 O17 44.4(5) . . . . ?
C64 C63 C57 C58 165.9(4) . . . . ?
C64 C63 C57 C62 -75.2(5) . . . . ?
C64 C63 C68 F16 -177.9(4) . . . . ?
C64 C63 C68 C67 -0.3(7) . . . . ?
C64 C65 C66 F14 -179.9(5) . . . . ?
C64 C65 C66 C67 -0.6(8) . . . . ?
C65 C66 C67 F15 179.0(5) . . . . ?
C65 C66 C67 C68 -0.3(8) . . . . ?
C58 C57 C62 F11 -174.5(3) . . . . ?
C58 C57 C62 F10 67.3(4) . . . . ?
C58 C57 C62 C61 -54.8(4) . . . . ?
C58 C59 C60 F6 -72.1(5) . . . . ?
C58 C59 C60 F7 170.3(4) . . . . ?
C58 C59 C60 C61 49.5(5) . . . . ?
C122 C121 C120 F82 71.1(5) . . . . ?
C122 C121 C120 F83 -170.8(4) . . . . ?
C122 C121 C120 C119 -49.5(6) . . . . ?
C111 C105 C106 F64 -58.1(5) . . . . ?
C111 C105 C106 F63 59.9(5) . . . . ?
C111 C105 C106 C107 -179.6(4) . . . . ?
C111 C105 C110 F72 61.3(5) . . . . ?
C111 C105 C110 F71 -59.8(5) . . . . ?
C111 C105 C110 C109 -178.8(4) . . . . ?
C111 C116 C115 F76 -178.8(4) . . . . ?
C111 C116 C115 C114 0.7(7) . . . . ?
C111 C112 C113 F74 -180.0(4) . . . . ?
C111 C112 C113 C114 0.4(7) . . . . ?
C17 C18 C19 Mo3 62.8(3) . . . . ?
C17 C18 C19 C20 -1.0(5) . . . . ?
C48 C49 C45 Mo7 65.4(3) . . . . ?
C48 C49 C45 C46 0.6(6) . . . . ?
C62 C57 C58 F2 -58.7(4) . . . . ?
C62 C57 C58 F3 179.8(3) . . . . ?
C62 C57 C58 C59 58.6(5) . . . . ?
C62 C61 C60 F6 75.8(5) . . . . ?
C62 C61 C60 F7 -166.1(4) . . . . ?
C62 C61 C60 C59 -45.3(5) . . . . ?
C69 C70 C71 F20 65.9(5) . . . . ?
C69 C70 C71 F19 -176.8(3) . . . . ?
C69 C70 C71 C72 -57.2(5) . . . . ?
C69 C75 C76 F27 2.8(7) . . . . ?
C69 C75 C76 C77 -175.4(4) . . . . ?
C69 C75 C80 F31 -3.2(7) . . . . ?
C69 C75 C80 C79 174.7(4) . . . . ?
C69 C74 C73 F23 -71.8(5) . . . . ?
C69 C74 C73 F24 170.6(4) . . . . ?
C69 C74 C73 C72 50.3(5) . . . . ?
C25 C26 C27 Mo4 61.8(3) . . . . ?
C25 C26 C27 C28 -0.1(5) . . . . ?
C25 C24 C28 Mo4 -65.0(3) . . . . ?
C25 C24 C28 C27 -0.3(5) . . . . ?
C117 C123 C124 F88 4.1(7) . . . . ?
C117 C123 C124 C125 -175.2(4) . . . . ?
C117 C123 C128 F92 -4.9(6) . . . . ?
C117 C123 C128 C127 173.5(4) . . . . ?
C117 C118 C119 F81 71.7(5) . . . . ?
C117 C118 C119 F80 -170.4(4) . . . . ?
C117 C118 C119 C120 -50.2(5) . . . . ?
C117 C122 C121 F85 -66.7(6) . . . . ?
C117 C122 C121 F84 176.8(4) . . . . ?
C117 C122 C121 C120 58.5(5) . . . . ?
C88 C87 C92 F46 -174.8(4) . . . . ?
C88 C87 C92 C91 3.1(7) . . . . ?
C88 C87 C81 O19 43.5(6) . . . . ?
C88 C87 C81 C82 165.1(4) . . . . ?
C88 C87 C81 C86 -76.5(5) . . . . ?
C88 C89 C90 F44 -176.0(5) . . . . ?
C88 C89 C90 C91 4.4(8) . . . . ?
C53 C54 C55 Mo8 63.5(3) . . . . ?
C53 C54 C55 C56 -0.1(5) . . . . ?
C26 C25 C24 Mo4 -66.2(3) . . . . ?
C26 C25 C24 C28 0.2(5) . . . . ?
C94 C95 C96 F52 -74.1(5) . . . . ?
C94 C95 C96 F53 167.7(4) . . . . ?
C94 C95 C96 C97 47.8(6) . . . . ?
C94 C93 C99 C100 -115.2(5) . . . . ?
C94 C93 C99 C104 73.4(5) . . . . ?
C68 C63 C57 O17 -128.7(5) . . . . ?
C68 C63 C57 C58 -7.2(7) . . . . ?
C68 C63 C57 C62 111.7(5) . . . . ?
C68 C63 C64 F12 178.4(4) . . . . ?
C68 C63 C64 C65 -0.6(7) . . . . ?
C119 C118 C117 O22 -58.8(5) . . . . ?
C119 C118 C117 C123 179.1(4) . . . . ?
C119 C118 C117 C122 54.8(5) . . . . ?
C70 C69 C75 C76 166.8(4) . . . . ?
C70 C69 C75 C80 -6.9(6) . . . . ?
C70 C69 C74 F25 65.1(4) . . . . ?
C70 C69 C74 F26 -176.4(4) . . . . ?
C70 C69 C74 C73 -54.8(5) . . . . ?
C70 C71 C72 F21 -72.5(5) . . . . ?
C70 C71 C72 F22 170.5(4) . . . . ?
C70 C71 C72 C73 48.5(5) . . . . ?
C82 C83 C84 F36 169.9(4) . . . . ?
C82 C83 C84 F37 -72.8(5) . . . . ?
C82 C83 C84 C85 48.5(6) . . . . ?
C18 C17 C21 Mo3 -63.4(3) . . . . ?
C18 C17 C21 C20 0.2(5) . . . . ?
C124 C123 C117 O22 130.3(5) . . . . ?
C124 C123 C117 C118 -109.1(5) . . . . ?
C124 C123 C117 C122 9.6(7) . . . . ?
C124 C123 C128 F92 179.9(4) . . . . ?
C124 C123 C128 C127 -1.8(7) . . . . ?
C124 C125 C126 F90 178.0(4) . . . . ?
C124 C125 C126 C127 -0.7(7) . . . . ?
C128 C123 C117 O22 -44.1(5) . . . . ?
C128 C123 C117 C118 76.6(5) . . . . ?
C128 C123 C117 C122 -164.8(4) . . . . ?
C128 C123 C124 F88 178.7(4) . . . . ?
C128 C123 C124 C125 -0.6(7) . . . . ?
C128 C127 C126 F90 179.8(4) . . . . ?
C128 C127 C126 C125 -1.5(7) . . . . ?
C126 C127 C128 F92 -178.7(4) . . . . ?
C126 C127 C128 C123 2.9(7) . . . . ?
C126 C125 C124 F88 -177.5(4) . . . . ?
C126 C125 C124 C123 1.8(7) . . . . ?
C105 C111 C116 F77 -2.1(6) . . . . ?
C105 C111 C116 C115 175.6(4) . . . . ?
C105 C111 C112 F73 2.5(7) . . . . ?
C105 C111 C112 C113 -175.5(4) . . . . ?
C105 C106 C107 F66 70.6(5) . . . . ?
C105 C106 C107 F65 -172.5(4) . . . . ?
C105 C106 C107 C108 -52.4(6) . . . . ?
C95 C94 C93 O20 -60.7(5) . . . . ?
C95 C94 C93 C98 54.5(5) . . . . ?
C95 C94 C93 C99 177.4(4) . . . . ?
C116 C111 C105 O21 -45.8(5) . . . . ?
C116 C111 C105 C106 73.4(5) . . . . ?
C116 C111 C105 C110 -168.2(4) . . . . ?
C116 C111 C112 F73 176.4(4) . . . . ?
C116 C111 C112 C113 -1.6(6) . . . . ?
C75 C69 C70 F18 61.9(5) . . . . ?
C75 C69 C70 F17 -59.4(5) . . . . ?
C75 C69 C70 C71 179.2(4) . . . . ?
C75 C69 C74 F25 -59.3(5) . . . . ?
C75 C69 C74 F26 59.2(5) . . . . ?
C75 C69 C74 C73 -179.2(4) . . . . ?
C75 C76 C77 F28 178.7(5) . . . . ?
C75 C76 C77 C78 0.4(8) . . . . ?
C98 C93 C99 C100 2.0(7) . . . . ?
C98 C93 C99 C104 -169.5(4) . . . . ?
C98 C97 C96 F52 71.4(5) . . . . ?
C98 C97 C96 F53 -170.9(4) . . . . ?
C98 C97 C96 C95 -50.6(6) . . . . ?
C71 C72 C73 F23 77.4(5) . . . . ?
C71 C72 C73 F24 -165.5(4) . . . . ?
C71 C72 C73 C74 -45.4(5) . . . . ?
C93 C94 C95 F50 70.3(5) . . . . ?
C93 C94 C95 F51 -171.8(4) . . . . ?
C93 C94 C95 C96 -52.1(6) . . . . ?
C93 C98 C97 F54 -64.5(5) . . . . ?
C93 C98 C97 F55 176.8(4) . . . . ?
C93 C98 C97 C96 58.4(6) . . . . ?
C93 C99 C100 F58 5.2(7) . . . . ?
C93 C99 C100 C101 -173.8(4) . . . . ?
C93 C99 C104 F62 -1.9(6) . . . . ?
C93 C99 C104 C103 174.3(4) . . . . ?
C31 C32 C33 Mo5 62.2(4) . . . . ?
C31 C32 C33 C34 -0.7(7) . . . . ?
C31 C35 C34 Mo5 -64.8(5) . . . . ?
C31 C35 C34 C33 0.0(8) . . . . ?
C54 C53 C52 Mo8 -65.4(3) . . . . ?
C54 C53 C52 C56 0.0(6) . . . . ?
C24 C25 C26 Mo4 64.2(3) . . . . ?
C24 C25 C26 C27 -0.1(5) . . . . ?
C24 C28 C27 Mo4 -62.0(3) . . . . ?
C24 C28 C27 C26 0.2(5) . . . . ?
C49 C48 C47 Mo7 -61.9(3) . . . . ?
C49 C48 C47 C46 -0.2(6) . . . . ?
C76 C75 C80 F31 -177.0(4) . . . . ?
C76 C75 C80 C79 0.9(7) . . . . ?
C106 C105 C110 F72 -178.3(4) . . . . ?
C106 C105 C110 F71 60.6(5) . . . . ?
C106 C105 C110 C109 -58.4(5) . . . . ?
C74 C69 C70 F18 -59.2(5) . . . . ?
C74 C69 C70 F17 179.5(3) . . . . ?
C74 C69 C70 C71 58.1(5) . . . . ?
C74 C69 C75 C76 -74.1(5) . . . . ?
C74 C69 C75 C80 112.3(5) . . . . ?
C112 C111 C105 O21 127.9(5) . . . . ?
C112 C111 C105 C106 -112.9(5) . . . . ?
C112 C111 C105 C110 5.5(6) . . . . ?
C112 C111 C116 F77 -176.7(4) . . . . ?
C112 C111 C116 C115 1.1(7) . . . . ?
C112 C113 C114 F75 -180.0(4) . . . . ?
C112 C113 C114 C115 1.4(7) . . . . ?
C99 C104 C103 F61 -177.9(4) . . . . ?
C99 C104 C103 C102 -0.8(7) . . . . ?
C87 C88 C89 F43 174.9(4) . . . . ?
C87 C88 C89 C90 -3.7(8) . . . . ?
C87 C92 C91 F45 179.4(5) . . . . ?
C87 C92 C91 C90 -2.5(8) . . . . ?
C21 C17 C18 Mo3 62.2(3) . . . . ?
C21 C17 C18 C19 0.5(5) . . . . ?
C21 C20 C19 Mo3 -64.6(3) . . . . ?
C21 C20 C19 C18 1.1(6) . . . . ?
C52 C56 C55 Mo8 -61.8(3) . . . . ?
C52 C56 C55 C54 0.1(5) . . . . ?
C52 C53 C54 Mo8 65.9(3) . . . . ?
C52 C53 C54 C55 0.1(6) . . . . ?
C55 C56 C52 Mo8 62.6(3) . . . . ?
C55 C56 C52 C53 -0.1(5) . . . . ?
C113 C114 C115 F76 177.6(4) . . . . ?
C113 C114 C115 C116 -1.9(7) . . . . ?
C79 C78 C77 F28 -177.9(5) . . . . ?
C79 C78 C77 C76 0.3(8) . . . . ?
C80 C75 C76 F27 177.3(4) . . . . ?
C80 C75 C76 C77 -1.0(7) . . . . ?
C80 C79 C78 F29 -179.8(5) . . . . ?
C80 C79 C78 C77 -0.3(8) . . . . ?
C86 C85 C84 F36 -165.1(4) . . . . ?
C86 C85 C84 F37 78.2(5) . . . . ?
C86 C85 C84 C83 -43.4(6) . . . . ?
C92 C87 C81 O19 -134.2(5) . . . . ?
C92 C87 C81 C82 -12.6(7) . . . . ?
C92 C87 C81 C86 105.8(5) . . . . ?
C92 C91 C90 F44 179.0(5) . . . . ?
C92 C91 C90 C89 -1.4(8) . . . . ?
C100 C99 C104 F62 -174.5(4) . . . . ?
C100 C99 C104 C103 1.7(7) . . . . ?
C100 C101 C102 F60 178.7(5) . . . . ?
C100 C101 C102 C103 -0.6(7) . . . . ?
C45 C46 C47 Mo7 63.7(4) . . . . ?
C45 C46 C47 C48 0.6(6) . . . . ?
C78 C79 C80 F31 177.8(4) . . . . ?
C78 C79 C80 C75 -0.3(8) . . . . ?
C19 C20 C21 Mo3 64.7(3) . . . . ?
C19 C20 C21 C17 -0.8(5) . . . . ?
C47 C48 C49 Mo7 63.1(3) . . . . ?
C47 C48 C49 C45 -0.3(6) . . . . ?
C47 C46 C45 Mo7 -65.9(4) . . . . ?
C47 C46 C45 C49 -0.7(6) . . . . ?
C32 C31 C35 Mo5 -65.7(4) . . . . ?
C32 C31 C35 C34 -0.4(8) . . . . ?
C32 C33 C34 Mo5 63.3(4) . . . . ?
C32 C33 C34 C35 0.4(8) . . . . ?
C81 C82 C83 F35 64.2(6) . . . . ?
C81 C82 C83 F34 -177.7(4) . . . . ?
C81 C82 C83 C84 -59.3(5) . . . . ?
C81 C87 C92 F46 3.0(7) . . . . ?
C81 C87 C92 C91 -179.1(5) . . . . ?
C81 C86 C85 F39 -73.6(5) . . . . ?
C81 C86 C85 F38 169.4(4) . . . . ?
C81 C86 C85 C84 47.9(6) . . . . ?
C109 C108 C107 F66 -76.7(5) . . . . ?
C109 C108 C107 F65 166.2(4) . . . . ?
C109 C108 C107 C106 46.4(6) . . . . ?
C89 C88 C87 C92 -0.1(7) . . . . ?
C89 C88 C87 C81 -178.0(4) . . . . ?
C121 C122 C117 O22 57.5(5) . . . . ?
C121 C122 C117 C123 -178.8(4) . . . . ?
C121 C122 C117 C118 -58.2(5) . . . . ?
C108 C109 C110 F72 178.8(4) . . . . ?
C108 C109 C110 F71 -66.9(5) . . . . ?
C108 C109 C110 C105 57.5(5) . . . . ?
C110 C105 C106 F64 177.4(4) . . . . ?
C110 C105 C106 F63 -64.6(5) . . . . ?
C110 C105 C106 C107 56.0(5) . . . . ?
C110 C109 C108 F67 71.4(5) . . . . ?
C110 C109 C108 F68 -170.7(4) . . . . ?
C110 C109 C108 C107 -48.9(6) . . . . ?
C35 C31 C32 Mo5 64.4(5) . . . . ?
C35 C31 C32 C33 0.7(7) . . . . ?
C104 C99 C100 F58 176.9(4) . . . . ?
C104 C99 C100 C101 -2.1(7) . . . . ?
C104 C103 C102 F60 -179.1(4) . . . . ?
C104 C103 C102 C101 0.2(7) . . . . ?
C83 C82 C81 O19 -55.6(5) . . . . ?
C83 C82 C81 C87 179.5(4) . . . . ?
C83 C82 C81 C86 59.6(5) . . . . ?
C102 C101 C100 F58 -177.5(4) . . . . ?
C102 C101 C100 C99 1.6(8) . . . . ?
C85 C86 C81 O19 59.4(5) . . . . ?
C85 C86 C81 C82 -54.0(5) . . . . ?
C85 C86 C81 C87 -178.4(4) . . . . ?
C97 C98 C93 O20 58.0(5) . . . . ?
C97 C98 C93 C94 -57.8(5) . . . . ?
C97 C98 C93 C99 -176.4(4) . . . . ?
C14 C13 C12 Mo2 -61.4(5) . . . . ?
C14 C13 C12 C11 1.1(7) . . . . ?
C39 C38 C42 Mo6 -64.8(4) . . . . ?
C39 C38 C42 C41 0.9(6) . . . . ?
C38 C39 C40 Mo6 64.1(4) . . . . ?
C38 C39 C40 C41 1.6(6) . . . . ?
C13 C14 C10 Mo2 65.7(5) . . . . ?
C13 C14 C10 C11 0.6(7) . . . . ?
C13 C12 C11 Mo2 -64.4(5) . . . . ?
C13 C12 C11 C10 -0.7(7) . . . . ?
C42 C41 C40 Mo6 -62.1(4) . . . . ?
C42 C41 C40 C39 -1.1(6) . . . . ?
C40 C41 C42 Mo6 64.0(4) . . . . ?
C40 C41 C42 C38 0.2(6) . . . . ?
C40 C39 C38 Mo6 -66.6(4) . . . . ?
C40 C39 C38 C42 -1.6(6) . . . . ?
C12 C11 C10 Mo2 -66.1(4) . . . . ?
C12 C11 C10 C14 0.0(7) . . . . ?
C10 C14 C13 Mo2 -62.8(4) . . . . ?
C10 C14 C13 C12 -1.0(7) . . . . ?
C7A C3A C4A Mo1 60.3(9) . . . . ?
C7A C3A C4A C5A -1.8(14) . . . . ?
C3A C7A C6A Mo1 -69.1(9) . . . . ?
C3A C7A C6A C5A -1.0(12) . . . . ?
C6A C7A C3A Mo1 66.2(8) . . . . ?
C6A C7A C3A C4A 1.7(14) . . . . ?
C6A C5A C4A Mo1 -61.1(7) . . . . ?
C6A C5A C4A C3A 1.1(12) . . . . ?
C4A C5A C6A Mo1 64.9(7) . . . . ?
C4A C5A C6A C7A -0.1(12) . . . . ?
C6B C5B C4B Mo1 -62.9(12) . . . . ?
C6B C5B C4B C3B -0.7(17) . . . . ?
C5B C6B C7B Mo1 63.8(12) . . . . ?
C5B C6B C7B C3B -0.4(17) . . . . ?
C4B C3B C7B Mo1 -61.2(9) . . . . ?
C4B C3B C7B C6B 0.0(15) . . . . ?
C7B C6B C5B Mo1 -64.9(11) . . . . ?
C7B C6B C5B C4B 0.7(18) . . . . ?
C7B C3B C4B Mo1 60.8(10) . . . . ?
C7B C3B C4B C5B 0.4(15) . . . . ?

loop_
_exptl_oxdiff_crystal_face_indexfrac_h
_exptl_oxdiff_crystal_face_indexfrac_k
_exptl_oxdiff_crystal_face_indexfrac_l
_exptl_oxdiff_crystal_face_x
_exptl_oxdiff_crystal_face_y
_exptl_oxdiff_crystal_face_z
0.1529 -16.7934 16.7346 0.1809 0.7664 0.6163
7.1034 -5.0032 4.4024 -0.0811 -0.3237 0.9427
7.2674 3.6448 -4.2353 -0.1789 -0.7373 0.6514
-6.8910 -6.3636 6.9156 0.2015 0.8339 -0.5138
0.1987 -20.5715 -13.6123 -0.9721 0.2326 0.0291
5.8942 -12.6143 7.7166 -0.1278 0.0332 0.9912
1.8839 15.9953 16.2568 0.9213 -0.2195 0.3211
0.3261 0.3041 21.7397 0.7627 0.4168 0.4946
0.5033 10.8348 -19.8319 -0.4426 -0.7274 -0.5244
7.2716 -5.5853 -0.1928 -0.2586 -0.4166 0.8716
-6.9597 0.7535 8.2951 0.4213 0.6846 -0.5949
-6.0080 9.9840 -9.3237 0.0104 0.0099 -0.9999
-7.1850 -6.7038 1.8762 0.0218 0.7609 -0.6485
-1.2161 25.9414 -0.5623 0.6213 -0.5861 -0.5201
6.3456 1.0946 10.8121 0.3015 -0.2900 0.9083
-1.7154 22.2751 10.6218 0.9329 -0.2223 -0.2833
-0.8507 11.2856 19.6106 0.9702 0.1802 0.1618
-3.8326 15.7357 13.7243 0.9193 0.1721 -0.3540
6.2104 11.1440 -8.2092 -0.1212 -0.9316 0.3427
1.0403 18.3697 -15.3670 -0.1147 -0.8700 -0.4795
0.0366 23.7248 -9.3934 0.2389 -0.8075 -0.5394
7.0525 1.0330 6.3140 0.1311 -0.4355 0.8906
